data_1562811
loop_
_publ_author_name
'Nichols, Eric J.'
'Shi, Jiawanjun'
'Huq, Ashfia'
'Vogel, Sven C.'
'Misture, Scott T.'

_publ_section_title
;
 Controlling structure distortions in 3-layer ferroelectric Aurivillius
 oxides
;
_journal_name_full 'Journal of Solid State Chemistry'
_journal_page_first 475
_journal_page_last 482
_journal_paper_doi 10.1016/j.jssc.2012.09.025
_journal_volume 197
_journal_year 2013
_chemical_formula_sum 'Bi0.17 Ca0.08 Nb0.17 O Sr0.08 Ti0.08'
_chemical_formula_weight 81.14
_space_group_IT_number 41
_space_group_name_Hall 'B -2ab 2'
_space_group_name_H-M_alt 'B 2 e b'
_symmetry_cell_setting orthorhombic
_symmetry_space_group_name_H-M 'B 2 e b'
_cell_angle_alpha 90.0
_cell_angle_beta 90.0
_cell_angle_gamma 90.0
_cell_formula_units_Z 48
_cell_length_a 5.47261(23)
_cell_length_b 5.46984(23)
_cell_length_c 33.0398(4)
_cell_measurement_temperature 298
_cell_volume 989.02(6)
_computing_structure_refinement GSAS
_diffrn_ambient_temperature 298
_diffrn_measurement_device_type 'Siemens D500'
_diffrn_radiation_type 'Cu K\a~1~'
_diffrn_radiation_wavelength 1.5406
_pd_meas_2theta_range_inc 0.02
_pd_meas_2theta_range_max 150.0
_pd_meas_2theta_range_min 2.0
_pd_meas_scan_method cont
_pd_phase_name SrCa
_pd_proc_2theta_range_inc 0.02
_pd_proc_2theta_range_max 150.0
_pd_proc_2theta_range_min 2.0
_refine_ls_goodness_of_fit_all 2.01
_refine_ls_matrix_type full
_refine_ls_number_parameters 69
_refine_ls_number_restraints 0
_refine_ls_shift/su_max 0.03
_refine_ls_shift/su_mean 0.01
_cod_data_source_file BI2SRCANB2TIO12.cif
_cod_data_source_block BI2SRCANB2TIO12
_cod_original_cell_volume 989.025(60)
_cod_original_sg_symbol_H-M 'B 2 c b'
_cod_database_code 1562811

loop_
_symmetry_equiv_pos_site_id
_symmetry_equiv_pos_as_xyz
1 +x,+y,+z
2 +x,-y,-z
3 +x,-y+1/2,+z+1/2
4 +x,+y+1/2,-z+1/2
101 +x+1/2,+y,+z+1/2
102 +x+1/2,-y,-z+1/2
103 +x+1/2,-y+1/2,+z
104 +x+1/2,+y+1/2,-z

loop_
_atom_site_type_symbol
_atom_site_label
_atom_site_fract_x
_atom_site_fract_y
_atom_site_fract_z
_atom_site_occupancy
_atom_site_thermal_displace_type
_atom_site_U_iso_or_equiv
_atom_site_symmetry_multiplicity
Bi Bi1_1 1.0105(19) 1.0030(10) 0.21268(6) 0.882(18) Uiso 0.01587(27) 8
Sr Sr1_1 1.0113(22) 0.999(15) 0.2192(8) 0.018(18) Uiso 0.01587(27) 8
Ca Ca1_1 1.0113(22) 0.999(15) 0.2192(8) 0.100(13) Uiso 0.01587(27) 8
Bi Bi2_1 0.0000 1.0235(8) 0.06290(5) 0.118(18) Uiso 0.0150(4) 8
Sr Sr2_1 0.0000 1.0235(8) 0.06290(5) 0.482(18) Uiso 0.0150(4) 8
Ca Ca2_1 0.0000 1.0235(8) 0.06290(5) 0.400(13) Uiso 0.0150(4) 8
Nb Nb1_1 0.0179(14) 1.0082(8) 0.37393(5) 0.7627(12) Uiso 0.0030(4) 8
Ti Ti1_1 0.0179(14) 1.0082(8) 0.37393(5) 0.2373(12) Uiso 0.0030(4) 8
Nb Nb2_1 -0.0114(19) 0.0 0.5 0.5254(23) Uiso 0.00602 4
Ti Ti2_1 -0.0114(19) 0.0 0.5 0.4746(23) Uiso 0.00602 4
O O1 0.70949 0.2959(10) -0.00003(19) 1.0 Uiso 0.0180(7) 8
O O2 0.2561(14) 0.2486(25) 0.24893(14) 1.0 Uiso 0.0038(4) 8
O O3 -0.0026(16) 1.0367(8) 0.44208(7) 1.0 Uiso 0.0181(7) 8
O O4 0.9957(17) 1.0280(10) 0.31917(8) 1.0 Uiso 0.0357(8) 8
O O5 0.2769(12) 0.2608(14) 0.12056(10) 1.0 Uiso 0.0158(9) 8
O O6 0.2398(12) 0.2440(13) 0.88695(9) 1.0 Uiso 0.0122(7) 8

loop_
_atom_type_symbol
_atom_type_number_in_cell
Bi 8.0
Sr 4.0
Ca 4.0
Nb 8.203
Ti 3.797
O 48.0

loop_
_geom_angle_atom_site_label_1
_geom_angle_atom_site_label_2
_geom_angle_atom_site_label_3
_geom_angle
_geom_angle_site_symmetry_1
_geom_angle_site_symmetry_2
_geom_angle_site_symmetry_3
_geom_angle_publ_flag
Sr1_1 Bi1_1 Sr1_1 46(23) 1_555 . 4_545 n
Sr1_1 Bi1_1 Sr1_1 56(23) 1_555 . 4_555 n
Sr1_1 Bi1_1 Sr1_1 51(32) 1_555 . 102_475 n
Sr1_1 Bi1_1 Sr1_1 50(32) 1_555 . 102_575 n
Sr1_1 Bi1_1 Ca1_1 0.0 1_555 . 1_555 n
Sr1_1 Bi1_1 Ca1_1 46(23) 1_555 . 4_545 n
Sr1_1 Bi1_1 Ca1_1 56(23) 1_555 . 4_555 n
Sr1_1 Bi1_1 Ca1_1 51(32) 1_555 . 102_475 n
Sr1_1 Bi1_1 Ca1_1 50(32) 1_555 . 102_575 n
Sr1_1 Bi1_1 O2 61(28) 1_555 . 1_665 n
Sr1_1 Bi1_1 O2 53(29) 1_555 . 4_655 n
Sr1_1 Bi1_1 O2 54(29) 1_555 . 102_565 n
Sr1_1 Bi1_1 O2 62(29) 1_555 . 103_564 n
Sr1_1 Bi1_1 Sr1_1 101.1(6) 4_545 . 4_555 n
Sr1_1 Bi1_1 Sr1_1 66.1(19) 4_545 . 102_475 n
Sr1_1 Bi1_1 Sr1_1 66.1(19) 4_545 . 102_575 n
Sr1_1 Bi1_1 Ca1_1 46(23) 4_545 . 1_555 n
Sr1_1 Bi1_1 Ca1_1 0.0 4_545 . 4_545 n
Sr1_1 Bi1_1 Ca1_1 101.1(6) 4_545 . 4_555 n
Sr1_1 Bi1_1 Ca1_1 66.1(19) 4_545 . 102_475 n
Sr1_1 Bi1_1 Ca1_1 66.1(19) 4_545 . 102_575 n
Sr1_1 Bi1_1 O2 97.2(14) 4_545 . 1_665 n
Sr1_1 Bi1_1 O2 35.6(19) 4_545 . 4_655 n
Sr1_1 Bi1_1 O2 36.8(19) 4_545 . 102_565 n
Sr1_1 Bi1_1 O2 97.4(15) 4_545 . 103_564 n
Sr1_1 Bi1_1 Sr1_1 66.3(19) 4_555 . 102_475 n
Sr1_1 Bi1_1 Sr1_1 66.2(19) 4_555 . 102_575 n
Sr1_1 Bi1_1 Ca1_1 56(23) 4_555 . 1_555 n
Sr1_1 Bi1_1 Ca1_1 101.1(6) 4_555 . 4_545 n
Sr1_1 Bi1_1 Ca1_1 0.0 4_555 . 4_555 n
Sr1_1 Bi1_1 Ca1_1 66.3(19) 4_555 . 102_475 n
Sr1_1 Bi1_1 Ca1_1 66.2(19) 4_555 . 102_575 n
Sr1_1 Bi1_1 O2 36.8(19) 4_555 . 1_665 n
Sr1_1 Bi1_1 O2 96.5(14) 4_555 . 4_655 n
Sr1_1 Bi1_1 O2 96.2(15) 4_555 . 102_565 n
Sr1_1 Bi1_1 O2 37.6(19) 4_555 . 103_564 n
Sr1_1 Bi1_1 Sr1_1 101.1(6) 102_475 . 102_575 n
Sr1_1 Bi1_1 Ca1_1 51(32) 102_475 . 1_555 n
Sr1_1 Bi1_1 Ca1_1 66.1(19) 102_475 . 4_545 n
Sr1_1 Bi1_1 Ca1_1 66.3(19) 102_475 . 4_555 n
Sr1_1 Bi1_1 Ca1_1 0.0 102_475 . 102_475 n
Sr1_1 Bi1_1 Ca1_1 101.1(6) 102_475 . 102_575 n
Sr1_1 Bi1_1 O2 97.2(12) 102_475 . 1_665 n
Sr1_1 Bi1_1 O2 95.6(12) 102_475 . 4_655 n
Sr1_1 Bi1_1 O2 36.0(14) 102_475 . 102_565 n
Sr1_1 Bi1_1 O2 36.7(14) 102_475 . 103_564 n
Sr1_1 Bi1_1 Ca1_1 50(32) 102_575 . 1_555 n
Sr1_1 Bi1_1 Ca1_1 66.1(19) 102_575 . 4_545 n
Sr1_1 Bi1_1 Ca1_1 66.2(19) 102_575 . 4_555 n
Sr1_1 Bi1_1 Ca1_1 101.1(6) 102_575 . 102_475 n
Sr1_1 Bi1_1 Ca1_1 0.0 102_575 . 102_575 n
Sr1_1 Bi1_1 O2 37.0(14) 102_575 . 1_665 n
Sr1_1 Bi1_1 O2 36.9(14) 102_575 . 4_655 n
Sr1_1 Bi1_1 O2 96.5(12) 102_575 . 102_565 n
Sr1_1 Bi1_1 O2 98.1(12) 102_575 . 103_564 n
Ca1_1 Bi1_1 Ca1_1 46(23) 1_555 . 4_545 n
Ca1_1 Bi1_1 Ca1_1 56(23) 1_555 . 4_555 n
Ca1_1 Bi1_1 Ca1_1 51(32) 1_555 . 102_475 n
Ca1_1 Bi1_1 Ca1_1 50(32) 1_555 . 102_575 n
Ca1_1 Bi1_1 O2 61(28) 1_555 . 1_665 n
Ca1_1 Bi1_1 O2 53(29) 1_555 . 4_655 n
Ca1_1 Bi1_1 O2 54(29) 1_555 . 102_565 n
Ca1_1 Bi1_1 O2 62(29) 1_555 . 103_564 n
Ca1_1 Bi1_1 Ca1_1 101.1(6) 4_545 . 4_555 n
Ca1_1 Bi1_1 Ca1_1 66.1(19) 4_545 . 102_475 n
Ca1_1 Bi1_1 Ca1_1 66.1(19) 4_545 . 102_575 n
Ca1_1 Bi1_1 O2 97.2(14) 4_545 . 1_665 n
Ca1_1 Bi1_1 O2 35.6(19) 4_545 . 4_655 n
Ca1_1 Bi1_1 O2 36.8(19) 4_545 . 102_565 n
Ca1_1 Bi1_1 O2 97.4(15) 4_545 . 103_564 n
Ca1_1 Bi1_1 Ca1_1 66.3(19) 4_555 . 102_475 n
Ca1_1 Bi1_1 Ca1_1 66.2(19) 4_555 . 102_575 n
Ca1_1 Bi1_1 O2 36.8(19) 4_555 . 1_665 n
Ca1_1 Bi1_1 O2 96.5(14) 4_555 . 4_655 n
Ca1_1 Bi1_1 O2 96.2(15) 4_555 . 102_565 n
Ca1_1 Bi1_1 O2 37.6(19) 4_555 . 103_564 n
Ca1_1 Bi1_1 Ca1_1 101.1(6) 102_475 . 102_575 n
Ca1_1 Bi1_1 O2 97.2(12) 102_475 . 1_665 n
Ca1_1 Bi1_1 O2 95.6(12) 102_475 . 4_655 n
Ca1_1 Bi1_1 O2 36.0(14) 102_475 . 102_565 n
Ca1_1 Bi1_1 O2 36.7(14) 102_475 . 103_564 n
Ca1_1 Bi1_1 O2 37.0(14) 102_575 . 1_665 n
Ca1_1 Bi1_1 O2 36.9(14) 102_575 . 4_655 n
Ca1_1 Bi1_1 O2 96.5(12) 102_575 . 102_565 n
Ca1_1 Bi1_1 O2 98.1(12) 102_575 . 103_564 n
O2 Bi1_1 O2 73.73(25) 1_665 . 4_655 n
O2 Bi1_1 O2 114.84(28) 1_665 . 102_565 n
O2 Bi1_1 O2 74.30(17) 1_665 . 103_564 n
O2 Bi1_1 O2 72.17(16) 4_655 . 102_565 n
O2 Bi1_1 O2 115.12(27) 4_655 . 103_564 n
O2 Bi1_1 O2 72.67(26) 102_565 . 103_564 n
Bi1_1 Sr1_1 Bi1_1 135(25) 1_555 . 4_545 n
Bi1_1 Sr1_1 Bi1_1 124(25) 1_555 . 4_555 n
Bi1_1 Sr1_1 Bi1_1 129(35) 1_555 . 102_475 n
Bi1_1 Sr1_1 Bi1_1 130(35) 1_555 . 102_575 n
Bi1_1 Sr1_1 Sr1_1 132(24) 1_555 . 4_545 n
Bi1_1 Sr1_1 Sr1_1 121(24) 1_555 . 4_555 n
Bi1_1 Sr1_1 Sr1_1 126(34) 1_555 . 102_475 n
Bi1_1 Sr1_1 Sr1_1 127(33) 1_555 . 102_575 n
Bi1_1 Sr1_1 Sr1_1 93(29) 1_555 . 103_465 n
Bi1_1 Sr1_1 Sr1_1 86(29) 1_555 . 103_475 n
Bi1_1 Sr1_1 Sr1_1 94(29) 1_555 . 103_565 n
Bi1_1 Sr1_1 Sr1_1 87(29) 1_555 . 103_575 n
Bi1_1 Sr1_1 Bi1_1 0.0 1_555 . 1_555 n
Bi1_1 Sr1_1 Bi1_1 135(25) 1_555 . 4_545 n
Bi1_1 Sr1_1 Bi1_1 124(25) 1_555 . 4_555 n
Bi1_1 Sr1_1 Bi1_1 129(35) 1_555 . 102_475 n
Bi1_1 Sr1_1 Bi1_1 130(35) 1_555 . 102_575 n
Bi1_1 Sr1_1 Ca1_1 132(24) 1_555 . 4_545 n
Bi1_1 Sr1_1 Ca1_1 121(24) 1_555 . 4_555 n
Bi1_1 Sr1_1 Ca1_1 126(34) 1_555 . 102_475 n
Bi1_1 Sr1_1 Ca1_1 127(33) 1_555 . 102_575 n
Bi1_1 Sr1_1 Ca1_1 93(29) 1_555 . 103_464 n
Bi1_1 Sr1_1 Ca1_1 86(29) 1_555 . 103_474 n
Bi1_1 Sr1_1 Ca1_1 94(29) 1_555 . 103_564 n
Bi1_1 Sr1_1 Bi1_1 101.1(6) 4_545 . 4_555 n
Bi1_1 Sr1_1 Bi1_1 65.9(12) 4_545 . 102_475 n
Bi1_1 Sr1_1 Bi1_1 65.9(12) 4_545 . 102_575 n
Bi1_1 Sr1_1 Sr1_1 3.0(10) 4_545 . 4_545 n
Bi1_1 Sr1_1 Sr1_1 103.7(14) 4_545 . 4_555 n
Bi1_1 Sr1_1 Sr1_1 67.7(26) 4_545 . 102_475 n
Bi1_1 Sr1_1 Sr1_1 67.7(27) 4_545 . 102_575 n
Bi1_1 Sr1_1 Sr1_1 57.0(24) 4_545 . 103_465 n
Bi1_1 Sr1_1 Sr1_1 123.0(18) 4_545 . 103_475 n
Bi1_1 Sr1_1 Sr1_1 57.1(24) 4_545 . 103_565 n
Bi1_1 Sr1_1 Sr1_1 123.0(19) 4_545 . 103_575 n
Bi1_1 Sr1_1 Bi1_1 135(25) 4_545 . 1_555 n
Bi1_1 Sr1_1 Bi1_1 0.0 4_545 . 4_545 n
Bi1_1 Sr1_1 Bi1_1 101.1(6) 4_545 . 4_555 n
Bi1_1 Sr1_1 Bi1_1 65.9(12) 4_545 . 102_475 n
Bi1_1 Sr1_1 Bi1_1 65.9(12) 4_545 . 102_575 n
Bi1_1 Sr1_1 Ca1_1 3.0(10) 4_545 . 4_545 n
Bi1_1 Sr1_1 Ca1_1 103.7(14) 4_545 . 4_555 n
Bi1_1 Sr1_1 Ca1_1 67.7(26) 4_545 . 102_475 n
Bi1_1 Sr1_1 Ca1_1 67.7(27) 4_545 . 102_575 n
Bi1_1 Sr1_1 Ca1_1 57.0(24) 4_545 . 103_464 n
Bi1_1 Sr1_1 Ca1_1 123.0(18) 4_545 . 103_474 n
Bi1_1 Sr1_1 Ca1_1 57.1(24) 4_545 . 103_564 n
Bi1_1 Sr1_1 Bi1_1 66.5(12) 4_555 . 102_475 n
Bi1_1 Sr1_1 Bi1_1 66.5(12) 4_555 . 102_575 n
Bi1_1 Sr1_1 Sr1_1 104.1(13) 4_555 . 4_545 n
Bi1_1 Sr1_1 Sr1_1 2.6(10) 4_555 . 4_555 n
Bi1_1 Sr1_1 Sr1_1 67.7(27) 4_555 . 102_475 n
Bi1_1 Sr1_1 Sr1_1 67.7(27) 4_555 . 102_575 n
Bi1_1 Sr1_1 Sr1_1 123.1(19) 4_555 . 103_465 n
Bi1_1 Sr1_1 Sr1_1 56.7(24) 4_555 . 103_475 n
Bi1_1 Sr1_1 Sr1_1 123.2(19) 4_555 . 103_565 n
Bi1_1 Sr1_1 Sr1_1 56.8(24) 4_555 . 103_575 n
Bi1_1 Sr1_1 Bi1_1 124(25) 4_555 . 1_555 n
Bi1_1 Sr1_1 Bi1_1 101.1(6) 4_555 . 4_545 n
Bi1_1 Sr1_1 Bi1_1 0.0 4_555 . 4_555 n
Bi1_1 Sr1_1 Bi1_1 66.5(12) 4_555 . 102_475 n
Bi1_1 Sr1_1 Bi1_1 66.5(12) 4_555 . 102_575 n
Bi1_1 Sr1_1 Ca1_1 104.1(13) 4_555 . 4_545 n
Bi1_1 Sr1_1 Ca1_1 2.6(10) 4_555 . 4_555 n
Bi1_1 Sr1_1 Ca1_1 67.7(27) 4_555 . 102_475 n
Bi1_1 Sr1_1 Ca1_1 67.7(27) 4_555 . 102_575 n
Bi1_1 Sr1_1 Ca1_1 123.1(19) 4_555 . 103_464 n
Bi1_1 Sr1_1 Ca1_1 56.7(24) 4_555 . 103_474 n
Bi1_1 Sr1_1 Ca1_1 123.2(19) 4_555 . 103_564 n
Bi1_1 Sr1_1 Bi1_1 101.1(6) 102_475 . 102_575 n
Bi1_1 Sr1_1 Sr1_1 67.5(14) 102_475 . 4_545 n
Bi1_1 Sr1_1 Sr1_1 67.9(14) 102_475 . 4_555 n
Bi1_1 Sr1_1 Sr1_1 2.8(13) 102_475 . 102_475 n
Bi1_1 Sr1_1 Sr1_1 103.9(17) 102_475 . 102_575 n
Bi1_1 Sr1_1 Sr1_1 56.7(7) 102_475 . 103_465 n
Bi1_1 Sr1_1 Sr1_1 57.1(7) 102_475 . 103_475 n
Bi1_1 Sr1_1 Sr1_1 123.0(24) 102_475 . 103_565 n
Bi1_1 Sr1_1 Sr1_1 123.3(23) 102_475 . 103_575 n
Bi1_1 Sr1_1 Bi1_1 129(35) 102_475 . 1_555 n
Bi1_1 Sr1_1 Bi1_1 65.9(12) 102_475 . 4_545 n
Bi1_1 Sr1_1 Bi1_1 66.5(12) 102_475 . 4_555 n
Bi1_1 Sr1_1 Bi1_1 0.0 102_475 . 102_475 n
Bi1_1 Sr1_1 Bi1_1 101.1(6) 102_475 . 102_575 n
Bi1_1 Sr1_1 Ca1_1 67.5(14) 102_475 . 4_545 n
Bi1_1 Sr1_1 Ca1_1 67.9(14) 102_475 . 4_555 n
Bi1_1 Sr1_1 Ca1_1 2.8(13) 102_475 . 102_475 n
Bi1_1 Sr1_1 Ca1_1 103.9(17) 102_475 . 102_575 n
Bi1_1 Sr1_1 Ca1_1 56.7(7) 102_475 . 103_464 n
Bi1_1 Sr1_1 Ca1_1 57.1(7) 102_475 . 103_474 n
Bi1_1 Sr1_1 Ca1_1 123.0(24) 102_475 . 103_564 n
Bi1_1 Sr1_1 Sr1_1 67.5(14) 102_575 . 4_545 n
Bi1_1 Sr1_1 Sr1_1 67.9(14) 102_575 . 4_555 n
Bi1_1 Sr1_1 Sr1_1 103.9(16) 102_575 . 102_475 n
Bi1_1 Sr1_1 Sr1_1 2.8(14) 102_575 . 102_575 n
Bi1_1 Sr1_1 Sr1_1 123.0(23) 102_575 . 103_465 n
Bi1_1 Sr1_1 Sr1_1 123.2(24) 102_575 . 103_475 n
Bi1_1 Sr1_1 Sr1_1 56.7(7) 102_575 . 103_565 n
Bi1_1 Sr1_1 Sr1_1 57.1(7) 102_575 . 103_575 n
Bi1_1 Sr1_1 Bi1_1 130(35) 102_575 . 1_555 n
Bi1_1 Sr1_1 Bi1_1 65.9(12) 102_575 . 4_545 n
Bi1_1 Sr1_1 Bi1_1 66.5(12) 102_575 . 4_555 n
Bi1_1 Sr1_1 Bi1_1 101.1(6) 102_575 . 102_475 n
Bi1_1 Sr1_1 Bi1_1 0.0 102_575 . 102_575 n
Bi1_1 Sr1_1 Ca1_1 67.5(14) 102_575 . 4_545 n
Bi1_1 Sr1_1 Ca1_1 67.9(14) 102_575 . 4_555 n
Bi1_1 Sr1_1 Ca1_1 103.9(16) 102_575 . 102_475 n
Bi1_1 Sr1_1 Ca1_1 2.8(14) 102_575 . 102_575 n
Bi1_1 Sr1_1 Ca1_1 123.0(23) 102_575 . 103_464 n
Bi1_1 Sr1_1 Ca1_1 123.2(24) 102_575 . 103_474 n
Bi1_1 Sr1_1 Ca1_1 56.7(7) 102_575 . 103_564 n
Sr1_1 Sr1_1 Sr1_1 106.7(14) 4_545 . 4_555 n
Sr1_1 Sr1_1 Sr1_1 69.2(25) 4_545 . 102_475 n
Sr1_1 Sr1_1 Sr1_1 69.2(25) 4_545 . 102_575 n
Sr1_1 Sr1_1 Sr1_1 55.5(13) 4_545 . 103_465 n
Sr1_1 Sr1_1 Sr1_1 124.6(13) 4_545 . 103_475 n
Sr1_1 Sr1_1 Sr1_1 55.5(13) 4_545 . 103_565 n
Sr1_1 Sr1_1 Sr1_1 124.6(13) 4_545 . 103_575 n
Sr1_1 Sr1_1 Bi1_1 132(24) 4_545 . 1_555 n
Sr1_1 Sr1_1 Bi1_1 3.0(10) 4_545 . 4_545 n
Sr1_1 Sr1_1 Bi1_1 104.1(13) 4_545 . 4_555 n
Sr1_1 Sr1_1 Bi1_1 67.5(14) 4_545 . 102_475 n
Sr1_1 Sr1_1 Bi1_1 67.5(14) 4_545 . 102_575 n
Sr1_1 Sr1_1 Ca1_1 0.0 4_545 . 4_545 n
Sr1_1 Sr1_1 Ca1_1 106.7(14) 4_545 . 4_555 n
Sr1_1 Sr1_1 Ca1_1 69.2(25) 4_545 . 102_475 n
Sr1_1 Sr1_1 Ca1_1 69.2(25) 4_545 . 102_575 n
Sr1_1 Sr1_1 Ca1_1 55.5(13) 4_545 . 103_464 n
Sr1_1 Sr1_1 Ca1_1 124.6(13) 4_545 . 103_474 n
Sr1_1 Sr1_1 Ca1_1 55.5(13) 4_545 . 103_564 n
Sr1_1 Sr1_1 Sr1_1 69.0(26) 4_555 . 102_475 n
Sr1_1 Sr1_1 Sr1_1 69.0(26) 4_555 . 102_575 n
Sr1_1 Sr1_1 Sr1_1 124.5(13) 4_555 . 103_465 n
Sr1_1 Sr1_1 Sr1_1 55.4(13) 4_555 . 103_475 n
Sr1_1 Sr1_1 Sr1_1 124.5(13) 4_555 . 103_565 n
Sr1_1 Sr1_1 Sr1_1 55.4(13) 4_555 . 103_575 n
Sr1_1 Sr1_1 Bi1_1 121(24) 4_555 . 1_555 n
Sr1_1 Sr1_1 Bi1_1 103.7(14) 4_555 . 4_545 n
Sr1_1 Sr1_1 Bi1_1 2.6(10) 4_555 . 4_555 n
Sr1_1 Sr1_1 Bi1_1 67.9(14) 4_555 . 102_475 n
Sr1_1 Sr1_1 Bi1_1 67.9(14) 4_555 . 102_575 n
Sr1_1 Sr1_1 Ca1_1 106.7(14) 4_555 . 4_545 n
Sr1_1 Sr1_1 Ca1_1 0.0 4_555 . 4_555 n
Sr1_1 Sr1_1 Ca1_1 69.0(26) 4_555 . 102_475 n
Sr1_1 Sr1_1 Ca1_1 69.0(26) 4_555 . 102_575 n
Sr1_1 Sr1_1 Ca1_1 124.5(13) 4_555 . 103_464 n
Sr1_1 Sr1_1 Ca1_1 55.4(13) 4_555 . 103_474 n
Sr1_1 Sr1_1 Ca1_1 124.5(13) 4_555 . 103_564 n
Sr1_1 Sr1_1 Sr1_1 106.7(14) 102_475 . 102_575 n
Sr1_1 Sr1_1 Sr1_1 55.5(13) 102_475 . 103_465 n
Sr1_1 Sr1_1 Sr1_1 55.4(13) 102_475 . 103_475 n
Sr1_1 Sr1_1 Sr1_1 125(4) 102_475 . 103_565 n
Sr1_1 Sr1_1 Sr1_1 124(4) 102_475 . 103_575 n
Sr1_1 Sr1_1 Bi1_1 126(34) 102_475 . 1_555 n
Sr1_1 Sr1_1 Bi1_1 67.7(26) 102_475 . 4_545 n
Sr1_1 Sr1_1 Bi1_1 67.7(27) 102_475 . 4_555 n
Sr1_1 Sr1_1 Bi1_1 2.8(13) 102_475 . 102_475 n
Sr1_1 Sr1_1 Bi1_1 103.9(16) 102_475 . 102_575 n
Sr1_1 Sr1_1 Ca1_1 69.2(25) 102_475 . 4_545 n
Sr1_1 Sr1_1 Ca1_1 69.0(26) 102_475 . 4_555 n
Sr1_1 Sr1_1 Ca1_1 0.0 102_475 . 102_475 n
Sr1_1 Sr1_1 Ca1_1 106.7(14) 102_475 . 102_575 n
Sr1_1 Sr1_1 Ca1_1 55.5(13) 102_475 . 103_464 n
Sr1_1 Sr1_1 Ca1_1 55.4(13) 102_475 . 103_474 n
Sr1_1 Sr1_1 Ca1_1 125(4) 102_475 . 103_564 n
Sr1_1 Sr1_1 Sr1_1 125(4) 102_575 . 103_465 n
Sr1_1 Sr1_1 Sr1_1 124(4) 102_575 . 103_475 n
Sr1_1 Sr1_1 Sr1_1 55.5(13) 102_575 . 103_565 n
Sr1_1 Sr1_1 Sr1_1 55.4(13) 102_575 . 103_575 n
Sr1_1 Sr1_1 Bi1_1 127(33) 102_575 . 1_555 n
Sr1_1 Sr1_1 Bi1_1 67.7(27) 102_575 . 4_545 n
Sr1_1 Sr1_1 Bi1_1 67.7(27) 102_575 . 4_555 n
Sr1_1 Sr1_1 Bi1_1 103.9(17) 102_575 . 102_475 n
Sr1_1 Sr1_1 Bi1_1 2.8(14) 102_575 . 102_575 n
Sr1_1 Sr1_1 Ca1_1 69.2(25) 102_575 . 4_545 n
Sr1_1 Sr1_1 Ca1_1 69.0(26) 102_575 . 4_555 n
Sr1_1 Sr1_1 Ca1_1 106.7(14) 102_575 . 102_475 n
Sr1_1 Sr1_1 Ca1_1 0.0 102_575 . 102_575 n
Sr1_1 Sr1_1 Ca1_1 125(4) 102_575 . 103_464 n
Sr1_1 Sr1_1 Ca1_1 124(4) 102_575 . 103_474 n
Sr1_1 Sr1_1 Ca1_1 55.5(13) 102_575 . 103_564 n
Sr1_1 Sr1_1 Sr1_1 89.971(9) 103_465 . 103_475 n
Sr1_1 Sr1_1 Sr1_1 90(4) 103_465 . 103_565 n
Sr1_1 Sr1_1 Sr1_1 180.000(8) 103_465 . 103_575 n
Sr1_1 Sr1_1 Bi1_1 93(29) 103_464 . 1_555 n
Sr1_1 Sr1_1 Bi1_1 57.0(24) 103_464 . 4_545 n
Sr1_1 Sr1_1 Bi1_1 123.1(19) 103_464 . 4_555 n
Sr1_1 Sr1_1 Bi1_1 56.7(7) 103_464 . 102_475 n
Sr1_1 Sr1_1 Bi1_1 123.0(23) 103_464 . 102_575 n
Sr1_1 Sr1_1 Ca1_1 55.5(13) 103_464 . 4_545 n
Sr1_1 Sr1_1 Ca1_1 124.5(13) 103_464 . 4_555 n
Sr1_1 Sr1_1 Ca1_1 55.5(13) 103_464 . 102_475 n
Sr1_1 Sr1_1 Ca1_1 125(4) 103_464 . 102_575 n
Sr1_1 Sr1_1 Ca1_1 0.0 103_464 . 103_464 n
Sr1_1 Sr1_1 Ca1_1 89.971(9) 103_464 . 103_474 n
Sr1_1 Sr1_1 Ca1_1 90(4) 103_464 . 103_564 n
Sr1_1 Sr1_1 Sr1_1 180.000(8) 103_475 . 103_565 n
Sr1_1 Sr1_1 Sr1_1 90(4) 103_475 . 103_575 n
Sr1_1 Sr1_1 Bi1_1 86(29) 103_474 . 1_555 n
Sr1_1 Sr1_1 Bi1_1 123.0(18) 103_474 . 4_545 n
Sr1_1 Sr1_1 Bi1_1 56.7(24) 103_474 . 4_555 n
Sr1_1 Sr1_1 Bi1_1 57.1(7) 103_474 . 102_475 n
Sr1_1 Sr1_1 Bi1_1 123.2(24) 103_474 . 102_575 n
Sr1_1 Sr1_1 Ca1_1 124.6(13) 103_474 . 4_545 n
Sr1_1 Sr1_1 Ca1_1 55.4(13) 103_474 . 4_555 n
Sr1_1 Sr1_1 Ca1_1 55.4(13) 103_474 . 102_475 n
Sr1_1 Sr1_1 Ca1_1 124(4) 103_474 . 102_575 n
Sr1_1 Sr1_1 Ca1_1 89.971(9) 103_474 . 103_464 n
Sr1_1 Sr1_1 Ca1_1 0.0 103_474 . 103_474 n
Sr1_1 Sr1_1 Ca1_1 180.000(8) 103_474 . 103_564 n
Sr1_1 Sr1_1 Sr1_1 89.971(9) 103_565 . 103_575 n
Sr1_1 Sr1_1 Bi1_1 94(29) 103_564 . 1_555 n
Sr1_1 Sr1_1 Bi1_1 57.1(24) 103_564 . 4_545 n
Sr1_1 Sr1_1 Bi1_1 123.2(19) 103_564 . 4_555 n
Sr1_1 Sr1_1 Bi1_1 123.0(24) 103_564 . 102_475 n
Sr1_1 Sr1_1 Bi1_1 56.7(7) 103_564 . 102_575 n
Sr1_1 Sr1_1 Ca1_1 55.5(13) 103_564 . 4_545 n
Sr1_1 Sr1_1 Ca1_1 124.5(13) 103_564 . 4_555 n
Sr1_1 Sr1_1 Ca1_1 125(4) 103_564 . 102_475 n
Sr1_1 Sr1_1 Ca1_1 55.5(13) 103_564 . 102_575 n
Sr1_1 Sr1_1 Ca1_1 90(4) 103_564 . 103_464 n
Sr1_1 Sr1_1 Ca1_1 180.000(8) 103_564 . 103_474 n
Sr1_1 Sr1_1 Ca1_1 0.0 103_564 . 103_564 n
Sr1_1 Sr1_1 Bi1_1 87(29) 103_574 . 1_555 n
Sr1_1 Sr1_1 Bi1_1 123.0(19) 103_574 . 4_545 n
Sr1_1 Sr1_1 Bi1_1 56.8(24) 103_574 . 4_555 n
Sr1_1 Sr1_1 Bi1_1 123.3(23) 103_574 . 102_475 n
Sr1_1 Sr1_1 Bi1_1 57.1(7) 103_574 . 102_575 n
Sr1_1 Sr1_1 Ca1_1 124.6(13) 103_574 . 4_545 n
Sr1_1 Sr1_1 Ca1_1 55.4(13) 103_574 . 4_555 n
Sr1_1 Sr1_1 Ca1_1 124(4) 103_574 . 102_475 n
Sr1_1 Sr1_1 Ca1_1 55.4(13) 103_574 . 102_575 n
Sr1_1 Sr1_1 Ca1_1 180.000(8) 103_574 . 103_464 n
Sr1_1 Sr1_1 Ca1_1 90(4) 103_574 . 103_474 n
Sr1_1 Sr1_1 Ca1_1 89.971(9) 103_574 . 103_564 n
Bi1_1 Sr1_1 Bi1_1 135(25) 1_555 . 4_545 n
Bi1_1 Sr1_1 Bi1_1 124(25) 1_555 . 4_555 n
Bi1_1 Sr1_1 Bi1_1 129(35) 1_555 . 102_475 n
Bi1_1 Sr1_1 Bi1_1 130(35) 1_555 . 102_575 n
Bi1_1 Sr1_1 Ca1_1 132(24) 1_555 . 4_545 n
Bi1_1 Sr1_1 Ca1_1 121(24) 1_555 . 4_555 n
Bi1_1 Sr1_1 Ca1_1 126(34) 1_555 . 102_475 n
Bi1_1 Sr1_1 Ca1_1 127(33) 1_555 . 102_575 n
Bi1_1 Sr1_1 Ca1_1 93(29) 1_555 . 103_464 n
Bi1_1 Sr1_1 Ca1_1 86(29) 1_555 . 103_474 n
Bi1_1 Sr1_1 Ca1_1 94(29) 1_555 . 103_564 n
Bi1_1 Sr1_1 Bi1_1 101.1(6) 4_545 . 4_555 n
Bi1_1 Sr1_1 Bi1_1 65.9(12) 4_545 . 102_475 n
Bi1_1 Sr1_1 Bi1_1 65.9(12) 4_545 . 102_575 n
Bi1_1 Sr1_1 Ca1_1 3.0(10) 4_545 . 4_545 n
Bi1_1 Sr1_1 Ca1_1 103.7(14) 4_545 . 4_555 n
Bi1_1 Sr1_1 Ca1_1 67.7(26) 4_545 . 102_475 n
Bi1_1 Sr1_1 Ca1_1 67.7(27) 4_545 . 102_575 n
Bi1_1 Sr1_1 Ca1_1 57.0(24) 4_545 . 103_464 n
Bi1_1 Sr1_1 Ca1_1 123.0(18) 4_545 . 103_474 n
Bi1_1 Sr1_1 Ca1_1 57.1(24) 4_545 . 103_564 n
Bi1_1 Sr1_1 Bi1_1 66.5(12) 4_555 . 102_475 n
Bi1_1 Sr1_1 Bi1_1 66.5(12) 4_555 . 102_575 n
Bi1_1 Sr1_1 Ca1_1 104.1(13) 4_555 . 4_545 n
Bi1_1 Sr1_1 Ca1_1 2.6(10) 4_555 . 4_555 n
Bi1_1 Sr1_1 Ca1_1 67.7(27) 4_555 . 102_475 n
Bi1_1 Sr1_1 Ca1_1 67.7(27) 4_555 . 102_575 n
Bi1_1 Sr1_1 Ca1_1 123.1(19) 4_555 . 103_464 n
Bi1_1 Sr1_1 Ca1_1 56.7(24) 4_555 . 103_474 n
Bi1_1 Sr1_1 Ca1_1 123.2(19) 4_555 . 103_564 n
Bi1_1 Sr1_1 Bi1_1 101.1(6) 102_475 . 102_575 n
Bi1_1 Sr1_1 Ca1_1 67.5(14) 102_475 . 4_545 n
Bi1_1 Sr1_1 Ca1_1 67.9(14) 102_475 . 4_555 n
Bi1_1 Sr1_1 Ca1_1 2.8(13) 102_475 . 102_475 n
Bi1_1 Sr1_1 Ca1_1 103.9(17) 102_475 . 102_575 n
Bi1_1 Sr1_1 Ca1_1 56.7(7) 102_475 . 103_464 n
Bi1_1 Sr1_1 Ca1_1 57.1(7) 102_475 . 103_474 n
Bi1_1 Sr1_1 Ca1_1 123.0(24) 102_475 . 103_564 n
Bi1_1 Sr1_1 Ca1_1 67.5(14) 102_575 . 4_545 n
Bi1_1 Sr1_1 Ca1_1 67.9(14) 102_575 . 4_555 n
Bi1_1 Sr1_1 Ca1_1 103.9(16) 102_575 . 102_475 n
Bi1_1 Sr1_1 Ca1_1 2.8(14) 102_575 . 102_575 n
Bi1_1 Sr1_1 Ca1_1 123.0(23) 102_575 . 103_464 n
Bi1_1 Sr1_1 Ca1_1 123.2(24) 102_575 . 103_474 n
Bi1_1 Sr1_1 Ca1_1 56.7(7) 102_575 . 103_564 n
Ca1_1 Sr1_1 Ca1_1 106.7(14) 4_545 . 4_555 n
Ca1_1 Sr1_1 Ca1_1 69.2(25) 4_545 . 102_475 n
Ca1_1 Sr1_1 Ca1_1 69.2(25) 4_545 . 102_575 n
Ca1_1 Sr1_1 Ca1_1 55.5(13) 4_545 . 103_464 n
Ca1_1 Sr1_1 Ca1_1 124.6(13) 4_545 . 103_474 n
Ca1_1 Sr1_1 Ca1_1 55.5(13) 4_545 . 103_564 n
Ca1_1 Sr1_1 Ca1_1 69.0(26) 4_555 . 102_475 n
Ca1_1 Sr1_1 Ca1_1 69.0(26) 4_555 . 102_575 n
Ca1_1 Sr1_1 Ca1_1 124.5(13) 4_555 . 103_464 n
Ca1_1 Sr1_1 Ca1_1 55.4(13) 4_555 . 103_474 n
Ca1_1 Sr1_1 Ca1_1 124.5(13) 4_555 . 103_564 n
Ca1_1 Sr1_1 Ca1_1 106.7(14) 102_475 . 102_575 n
Ca1_1 Sr1_1 Ca1_1 55.5(13) 102_475 . 103_464 n
Ca1_1 Sr1_1 Ca1_1 55.4(13) 102_475 . 103_474 n
Ca1_1 Sr1_1 Ca1_1 125(4) 102_475 . 103_564 n
Ca1_1 Sr1_1 Ca1_1 125(4) 102_575 . 103_464 n
Ca1_1 Sr1_1 Ca1_1 124(4) 102_575 . 103_474 n
Ca1_1 Sr1_1 Ca1_1 55.5(13) 102_575 . 103_564 n
Ca1_1 Sr1_1 Ca1_1 89.971(9) 103_464 . 103_474 n
Ca1_1 Sr1_1 Ca1_1 90(4) 103_464 . 103_564 n
Ca1_1 Sr1_1 Ca1_1 180.000(8) 103_474 . 103_564 n
Sr1_1 Bi1_1 Sr1_1 46(23) 1_555 . 4_545 n
Sr1_1 Bi1_1 Sr1_1 56(23) 1_555 . 4_555 n
Sr1_1 Bi1_1 Sr1_1 51(32) 1_555 . 102_475 n
Sr1_1 Bi1_1 Sr1_1 50(32) 1_555 . 102_575 n
Sr1_1 Bi1_1 Ca1_1 0.0 1_555 . 1_555 n
Sr1_1 Bi1_1 Ca1_1 46(23) 1_555 . 4_545 n
Sr1_1 Bi1_1 Ca1_1 56(23) 1_555 . 4_555 n
Sr1_1 Bi1_1 Ca1_1 51(32) 1_555 . 102_475 n
Sr1_1 Bi1_1 Ca1_1 50(32) 1_555 . 102_575 n
Sr1_1 Bi1_1 O2 61(28) 1_555 . 1_665 n
Sr1_1 Bi1_1 O2 53(29) 1_555 . 4_655 n
Sr1_1 Bi1_1 O2 54(29) 1_555 . 102_565 n
Sr1_1 Bi1_1 O2 62(29) 1_555 . 103_564 n
Sr1_1 Bi1_1 Sr1_1 101.1(6) 4_545 . 4_555 n
Sr1_1 Bi1_1 Sr1_1 66.1(19) 4_545 . 102_475 n
Sr1_1 Bi1_1 Sr1_1 66.1(19) 4_545 . 102_575 n
Sr1_1 Bi1_1 Ca1_1 46(23) 4_545 . 1_555 n
Sr1_1 Bi1_1 Ca1_1 0.0 4_545 . 4_545 n
Sr1_1 Bi1_1 Ca1_1 101.1(6) 4_545 . 4_555 n
Sr1_1 Bi1_1 Ca1_1 66.1(19) 4_545 . 102_475 n
Sr1_1 Bi1_1 Ca1_1 66.1(19) 4_545 . 102_575 n
Sr1_1 Bi1_1 O2 97.2(14) 4_545 . 1_665 n
Sr1_1 Bi1_1 O2 35.6(19) 4_545 . 4_655 n
Sr1_1 Bi1_1 O2 36.8(19) 4_545 . 102_565 n
Sr1_1 Bi1_1 O2 97.4(15) 4_545 . 103_564 n
Sr1_1 Bi1_1 Sr1_1 66.3(19) 4_555 . 102_475 n
Sr1_1 Bi1_1 Sr1_1 66.2(19) 4_555 . 102_575 n
Sr1_1 Bi1_1 Ca1_1 56(23) 4_555 . 1_555 n
Sr1_1 Bi1_1 Ca1_1 101.1(6) 4_555 . 4_545 n
Sr1_1 Bi1_1 Ca1_1 0.0 4_555 . 4_555 n
Sr1_1 Bi1_1 Ca1_1 66.3(19) 4_555 . 102_475 n
Sr1_1 Bi1_1 Ca1_1 66.2(19) 4_555 . 102_575 n
Sr1_1 Bi1_1 O2 36.8(19) 4_555 . 1_665 n
Sr1_1 Bi1_1 O2 96.5(14) 4_555 . 4_655 n
Sr1_1 Bi1_1 O2 96.2(15) 4_555 . 102_565 n
Sr1_1 Bi1_1 O2 37.6(19) 4_555 . 103_564 n
Sr1_1 Bi1_1 Sr1_1 101.1(6) 102_475 . 102_575 n
Sr1_1 Bi1_1 Ca1_1 51(32) 102_475 . 1_555 n
Sr1_1 Bi1_1 Ca1_1 66.1(19) 102_475 . 4_545 n
Sr1_1 Bi1_1 Ca1_1 66.3(19) 102_475 . 4_555 n
Sr1_1 Bi1_1 Ca1_1 0.0 102_475 . 102_475 n
Sr1_1 Bi1_1 Ca1_1 101.1(6) 102_475 . 102_575 n
Sr1_1 Bi1_1 O2 97.2(12) 102_475 . 1_665 n
Sr1_1 Bi1_1 O2 95.6(12) 102_475 . 4_655 n
Sr1_1 Bi1_1 O2 36.0(14) 102_475 . 102_565 n
Sr1_1 Bi1_1 O2 36.7(14) 102_475 . 103_564 n
Sr1_1 Bi1_1 Ca1_1 50(32) 102_575 . 1_555 n
Sr1_1 Bi1_1 Ca1_1 66.1(19) 102_575 . 4_545 n
Sr1_1 Bi1_1 Ca1_1 66.2(19) 102_575 . 4_555 n
Sr1_1 Bi1_1 Ca1_1 101.1(6) 102_575 . 102_475 n
Sr1_1 Bi1_1 Ca1_1 0.0 102_575 . 102_575 n
Sr1_1 Bi1_1 O2 37.0(14) 102_575 . 1_665 n
Sr1_1 Bi1_1 O2 36.9(14) 102_575 . 4_655 n
Sr1_1 Bi1_1 O2 96.5(12) 102_575 . 102_565 n
Sr1_1 Bi1_1 O2 98.1(12) 102_575 . 103_564 n
Ca1_1 Bi1_1 Ca1_1 46(23) 1_555 . 4_545 n
Ca1_1 Bi1_1 Ca1_1 56(23) 1_555 . 4_555 n
Ca1_1 Bi1_1 Ca1_1 51(32) 1_555 . 102_475 n
Ca1_1 Bi1_1 Ca1_1 50(32) 1_555 . 102_575 n
Ca1_1 Bi1_1 O2 61(28) 1_555 . 1_665 n
Ca1_1 Bi1_1 O2 53(29) 1_555 . 4_655 n
Ca1_1 Bi1_1 O2 54(29) 1_555 . 102_565 n
Ca1_1 Bi1_1 O2 62(29) 1_555 . 103_564 n
Ca1_1 Bi1_1 Ca1_1 101.1(6) 4_545 . 4_555 n
Ca1_1 Bi1_1 Ca1_1 66.1(19) 4_545 . 102_475 n
Ca1_1 Bi1_1 Ca1_1 66.1(19) 4_545 . 102_575 n
Ca1_1 Bi1_1 O2 97.2(14) 4_545 . 1_665 n
Ca1_1 Bi1_1 O2 35.6(19) 4_545 . 4_655 n
Ca1_1 Bi1_1 O2 36.8(19) 4_545 . 102_565 n
Ca1_1 Bi1_1 O2 97.4(15) 4_545 . 103_564 n
Ca1_1 Bi1_1 Ca1_1 66.3(19) 4_555 . 102_475 n
Ca1_1 Bi1_1 Ca1_1 66.2(19) 4_555 . 102_575 n
Ca1_1 Bi1_1 O2 36.8(19) 4_555 . 1_665 n
Ca1_1 Bi1_1 O2 96.5(14) 4_555 . 4_655 n
Ca1_1 Bi1_1 O2 96.2(15) 4_555 . 102_565 n
Ca1_1 Bi1_1 O2 37.6(19) 4_555 . 103_564 n
Ca1_1 Bi1_1 Ca1_1 101.1(6) 102_475 . 102_575 n
Ca1_1 Bi1_1 O2 97.2(12) 102_475 . 1_665 n
Ca1_1 Bi1_1 O2 95.6(12) 102_475 . 4_655 n
Ca1_1 Bi1_1 O2 36.0(14) 102_475 . 102_565 n
Ca1_1 Bi1_1 O2 36.7(14) 102_475 . 103_564 n
Ca1_1 Bi1_1 O2 37.0(14) 102_575 . 1_665 n
Ca1_1 Bi1_1 O2 36.9(14) 102_575 . 4_655 n
Ca1_1 Bi1_1 O2 96.5(12) 102_575 . 102_565 n
Ca1_1 Bi1_1 O2 98.1(12) 102_575 . 103_564 n
O2 Bi1_1 O2 73.73(25) 1_665 . 4_655 n
O2 Bi1_1 O2 114.84(28) 1_665 . 102_565 n
O2 Bi1_1 O2 74.30(17) 1_665 . 103_564 n
O2 Bi1_1 O2 72.17(16) 4_655 . 102_565 n
O2 Bi1_1 O2 115.12(27) 4_655 . 103_564 n
O2 Bi1_1 O2 72.67(26) 102_565 . 103_564 n
Bi1_1 Ca1_1 Bi1_1 135(25) 1_555 . 4_545 n
Bi1_1 Ca1_1 Bi1_1 124(25) 1_555 . 4_555 n
Bi1_1 Ca1_1 Bi1_1 129(35) 1_555 . 102_475 n
Bi1_1 Ca1_1 Bi1_1 130(35) 1_555 . 102_575 n
Bi1_1 Ca1_1 Sr1_1 132(24) 1_555 . 4_545 n
Bi1_1 Ca1_1 Sr1_1 121(24) 1_555 . 4_555 n
Bi1_1 Ca1_1 Sr1_1 126(34) 1_555 . 102_475 n
Bi1_1 Ca1_1 Sr1_1 127(33) 1_555 . 102_575 n
Bi1_1 Ca1_1 Sr1_1 93(29) 1_555 . 103_465 n
Bi1_1 Ca1_1 Sr1_1 86(29) 1_555 . 103_475 n
Bi1_1 Ca1_1 Sr1_1 94(29) 1_555 . 103_565 n
Bi1_1 Ca1_1 Sr1_1 87(29) 1_555 . 103_575 n
Bi1_1 Ca1_1 Bi1_1 0.0 1_555 . 1_555 n
Bi1_1 Ca1_1 Bi1_1 135(25) 1_555 . 4_545 n
Bi1_1 Ca1_1 Bi1_1 124(25) 1_555 . 4_555 n
Bi1_1 Ca1_1 Bi1_1 129(35) 1_555 . 102_475 n
Bi1_1 Ca1_1 Bi1_1 130(35) 1_555 . 102_575 n
Bi1_1 Ca1_1 Ca1_1 132(24) 1_555 . 4_545 n
Bi1_1 Ca1_1 Ca1_1 121(24) 1_555 . 4_555 n
Bi1_1 Ca1_1 Ca1_1 126(34) 1_555 . 102_475 n
Bi1_1 Ca1_1 Ca1_1 127(33) 1_555 . 102_575 n
Bi1_1 Ca1_1 Ca1_1 93(29) 1_555 . 103_464 n
Bi1_1 Ca1_1 Ca1_1 86(29) 1_555 . 103_474 n
Bi1_1 Ca1_1 Ca1_1 94(29) 1_555 . 103_564 n
Bi1_1 Ca1_1 Bi1_1 101.1(6) 4_545 . 4_555 n
Bi1_1 Ca1_1 Bi1_1 65.9(12) 4_545 . 102_475 n
Bi1_1 Ca1_1 Bi1_1 65.9(12) 4_545 . 102_575 n
Bi1_1 Ca1_1 Sr1_1 3.0(10) 4_545 . 4_545 n
Bi1_1 Ca1_1 Sr1_1 103.7(14) 4_545 . 4_555 n
Bi1_1 Ca1_1 Sr1_1 67.7(26) 4_545 . 102_475 n
Bi1_1 Ca1_1 Sr1_1 67.7(27) 4_545 . 102_575 n
Bi1_1 Ca1_1 Sr1_1 57.0(24) 4_545 . 103_465 n
Bi1_1 Ca1_1 Sr1_1 123.0(18) 4_545 . 103_475 n
Bi1_1 Ca1_1 Sr1_1 57.1(24) 4_545 . 103_565 n
Bi1_1 Ca1_1 Sr1_1 123.0(19) 4_545 . 103_575 n
Bi1_1 Ca1_1 Bi1_1 135(25) 4_545 . 1_555 n
Bi1_1 Ca1_1 Bi1_1 0.0 4_545 . 4_545 n
Bi1_1 Ca1_1 Bi1_1 101.1(6) 4_545 . 4_555 n
Bi1_1 Ca1_1 Bi1_1 65.9(12) 4_545 . 102_475 n
Bi1_1 Ca1_1 Bi1_1 65.9(12) 4_545 . 102_575 n
Bi1_1 Ca1_1 Ca1_1 3.0(10) 4_545 . 4_545 n
Bi1_1 Ca1_1 Ca1_1 103.7(14) 4_545 . 4_555 n
Bi1_1 Ca1_1 Ca1_1 67.7(26) 4_545 . 102_475 n
Bi1_1 Ca1_1 Ca1_1 67.7(27) 4_545 . 102_575 n
Bi1_1 Ca1_1 Ca1_1 57.0(24) 4_545 . 103_464 n
Bi1_1 Ca1_1 Ca1_1 123.0(18) 4_545 . 103_474 n
Bi1_1 Ca1_1 Ca1_1 57.1(24) 4_545 . 103_564 n
Bi1_1 Ca1_1 Bi1_1 66.5(12) 4_555 . 102_475 n
Bi1_1 Ca1_1 Bi1_1 66.5(12) 4_555 . 102_575 n
Bi1_1 Ca1_1 Sr1_1 104.1(13) 4_555 . 4_545 n
Bi1_1 Ca1_1 Sr1_1 2.6(10) 4_555 . 4_555 n
Bi1_1 Ca1_1 Sr1_1 67.7(27) 4_555 . 102_475 n
Bi1_1 Ca1_1 Sr1_1 67.7(27) 4_555 . 102_575 n
Bi1_1 Ca1_1 Sr1_1 123.1(19) 4_555 . 103_465 n
Bi1_1 Ca1_1 Sr1_1 56.7(24) 4_555 . 103_475 n
Bi1_1 Ca1_1 Sr1_1 123.2(19) 4_555 . 103_565 n
Bi1_1 Ca1_1 Sr1_1 56.8(24) 4_555 . 103_575 n
Bi1_1 Ca1_1 Bi1_1 124(25) 4_555 . 1_555 n
Bi1_1 Ca1_1 Bi1_1 101.1(6) 4_555 . 4_545 n
Bi1_1 Ca1_1 Bi1_1 0.0 4_555 . 4_555 n
Bi1_1 Ca1_1 Bi1_1 66.5(12) 4_555 . 102_475 n
Bi1_1 Ca1_1 Bi1_1 66.5(12) 4_555 . 102_575 n
Bi1_1 Ca1_1 Ca1_1 104.1(13) 4_555 . 4_545 n
Bi1_1 Ca1_1 Ca1_1 2.6(10) 4_555 . 4_555 n
Bi1_1 Ca1_1 Ca1_1 67.7(27) 4_555 . 102_475 n
Bi1_1 Ca1_1 Ca1_1 67.7(27) 4_555 . 102_575 n
Bi1_1 Ca1_1 Ca1_1 123.1(19) 4_555 . 103_464 n
Bi1_1 Ca1_1 Ca1_1 56.7(24) 4_555 . 103_474 n
Bi1_1 Ca1_1 Ca1_1 123.2(19) 4_555 . 103_564 n
Bi1_1 Ca1_1 Bi1_1 101.1(6) 102_475 . 102_575 n
Bi1_1 Ca1_1 Sr1_1 67.5(14) 102_475 . 4_545 n
Bi1_1 Ca1_1 Sr1_1 67.9(14) 102_475 . 4_555 n
Bi1_1 Ca1_1 Sr1_1 2.8(13) 102_475 . 102_475 n
Bi1_1 Ca1_1 Sr1_1 103.9(17) 102_475 . 102_575 n
Bi1_1 Ca1_1 Sr1_1 56.7(7) 102_475 . 103_465 n
Bi1_1 Ca1_1 Sr1_1 57.1(7) 102_475 . 103_475 n
Bi1_1 Ca1_1 Sr1_1 123.0(24) 102_475 . 103_565 n
Bi1_1 Ca1_1 Sr1_1 123.3(23) 102_475 . 103_575 n
Bi1_1 Ca1_1 Bi1_1 129(35) 102_475 . 1_555 n
Bi1_1 Ca1_1 Bi1_1 65.9(12) 102_475 . 4_545 n
Bi1_1 Ca1_1 Bi1_1 66.5(12) 102_475 . 4_555 n
Bi1_1 Ca1_1 Bi1_1 0.0 102_475 . 102_475 n
Bi1_1 Ca1_1 Bi1_1 101.1(6) 102_475 . 102_575 n
Bi1_1 Ca1_1 Ca1_1 67.5(14) 102_475 . 4_545 n
Bi1_1 Ca1_1 Ca1_1 67.9(14) 102_475 . 4_555 n
Bi1_1 Ca1_1 Ca1_1 2.8(13) 102_475 . 102_475 n
Bi1_1 Ca1_1 Ca1_1 103.9(17) 102_475 . 102_575 n
Bi1_1 Ca1_1 Ca1_1 56.7(7) 102_475 . 103_464 n
Bi1_1 Ca1_1 Ca1_1 57.1(7) 102_475 . 103_474 n
Bi1_1 Ca1_1 Ca1_1 123.0(24) 102_475 . 103_564 n
Bi1_1 Ca1_1 Sr1_1 67.5(14) 102_575 . 4_545 n
Bi1_1 Ca1_1 Sr1_1 67.9(14) 102_575 . 4_555 n
Bi1_1 Ca1_1 Sr1_1 103.9(16) 102_575 . 102_475 n
Bi1_1 Ca1_1 Sr1_1 2.8(14) 102_575 . 102_575 n
Bi1_1 Ca1_1 Sr1_1 123.0(23) 102_575 . 103_465 n
Bi1_1 Ca1_1 Sr1_1 123.2(24) 102_575 . 103_475 n
Bi1_1 Ca1_1 Sr1_1 56.7(7) 102_575 . 103_565 n
Bi1_1 Ca1_1 Sr1_1 57.1(7) 102_575 . 103_575 n
Bi1_1 Ca1_1 Bi1_1 130(35) 102_575 . 1_555 n
Bi1_1 Ca1_1 Bi1_1 65.9(12) 102_575 . 4_545 n
Bi1_1 Ca1_1 Bi1_1 66.5(12) 102_575 . 4_555 n
Bi1_1 Ca1_1 Bi1_1 101.1(6) 102_575 . 102_475 n
Bi1_1 Ca1_1 Bi1_1 0.0 102_575 . 102_575 n
Bi1_1 Ca1_1 Ca1_1 67.5(14) 102_575 . 4_545 n
Bi1_1 Ca1_1 Ca1_1 67.9(14) 102_575 . 4_555 n
Bi1_1 Ca1_1 Ca1_1 103.9(16) 102_575 . 102_475 n
Bi1_1 Ca1_1 Ca1_1 2.8(14) 102_575 . 102_575 n
Bi1_1 Ca1_1 Ca1_1 123.0(23) 102_575 . 103_464 n
Bi1_1 Ca1_1 Ca1_1 123.2(24) 102_575 . 103_474 n
Bi1_1 Ca1_1 Ca1_1 56.7(7) 102_575 . 103_564 n
Sr1_1 Ca1_1 Sr1_1 106.7(14) 4_545 . 4_555 n
Sr1_1 Ca1_1 Sr1_1 69.2(25) 4_545 . 102_475 n
Sr1_1 Ca1_1 Sr1_1 69.2(25) 4_545 . 102_575 n
Sr1_1 Ca1_1 Sr1_1 55.5(13) 4_545 . 103_465 n
Sr1_1 Ca1_1 Sr1_1 124.6(13) 4_545 . 103_475 n
Sr1_1 Ca1_1 Sr1_1 55.5(13) 4_545 . 103_565 n
Sr1_1 Ca1_1 Sr1_1 124.6(13) 4_545 . 103_575 n
Sr1_1 Ca1_1 Bi1_1 132(24) 4_545 . 1_555 n
Sr1_1 Ca1_1 Bi1_1 3.0(10) 4_545 . 4_545 n
Sr1_1 Ca1_1 Bi1_1 104.1(13) 4_545 . 4_555 n
Sr1_1 Ca1_1 Bi1_1 67.5(14) 4_545 . 102_475 n
Sr1_1 Ca1_1 Bi1_1 67.5(14) 4_545 . 102_575 n
Sr1_1 Ca1_1 Ca1_1 0.0 4_545 . 4_545 n
Sr1_1 Ca1_1 Ca1_1 106.7(14) 4_545 . 4_555 n
Sr1_1 Ca1_1 Ca1_1 69.2(25) 4_545 . 102_475 n
Sr1_1 Ca1_1 Ca1_1 69.2(25) 4_545 . 102_575 n
Sr1_1 Ca1_1 Ca1_1 55.5(13) 4_545 . 103_464 n
Sr1_1 Ca1_1 Ca1_1 124.6(13) 4_545 . 103_474 n
Sr1_1 Ca1_1 Ca1_1 55.5(13) 4_545 . 103_564 n
Sr1_1 Ca1_1 Sr1_1 69.0(26) 4_555 . 102_475 n
Sr1_1 Ca1_1 Sr1_1 69.0(26) 4_555 . 102_575 n
Sr1_1 Ca1_1 Sr1_1 124.5(13) 4_555 . 103_465 n
Sr1_1 Ca1_1 Sr1_1 55.4(13) 4_555 . 103_475 n
Sr1_1 Ca1_1 Sr1_1 124.5(13) 4_555 . 103_565 n
Sr1_1 Ca1_1 Sr1_1 55.4(13) 4_555 . 103_575 n
Sr1_1 Ca1_1 Bi1_1 121(24) 4_555 . 1_555 n
Sr1_1 Ca1_1 Bi1_1 103.7(14) 4_555 . 4_545 n
Sr1_1 Ca1_1 Bi1_1 2.6(10) 4_555 . 4_555 n
Sr1_1 Ca1_1 Bi1_1 67.9(14) 4_555 . 102_475 n
Sr1_1 Ca1_1 Bi1_1 67.9(14) 4_555 . 102_575 n
Sr1_1 Ca1_1 Ca1_1 106.7(14) 4_555 . 4_545 n
Sr1_1 Ca1_1 Ca1_1 0.0 4_555 . 4_555 n
Sr1_1 Ca1_1 Ca1_1 69.0(26) 4_555 . 102_475 n
Sr1_1 Ca1_1 Ca1_1 69.0(26) 4_555 . 102_575 n
Sr1_1 Ca1_1 Ca1_1 124.5(13) 4_555 . 103_464 n
Sr1_1 Ca1_1 Ca1_1 55.4(13) 4_555 . 103_474 n
Sr1_1 Ca1_1 Ca1_1 124.5(13) 4_555 . 103_564 n
Sr1_1 Ca1_1 Sr1_1 106.7(14) 102_475 . 102_575 n
Sr1_1 Ca1_1 Sr1_1 55.5(13) 102_475 . 103_465 n
Sr1_1 Ca1_1 Sr1_1 55.4(13) 102_475 . 103_475 n
Sr1_1 Ca1_1 Sr1_1 125(4) 102_475 . 103_565 n
Sr1_1 Ca1_1 Sr1_1 124(4) 102_475 . 103_575 n
Sr1_1 Ca1_1 Bi1_1 126(34) 102_475 . 1_555 n
Sr1_1 Ca1_1 Bi1_1 67.7(26) 102_475 . 4_545 n
Sr1_1 Ca1_1 Bi1_1 67.7(27) 102_475 . 4_555 n
Sr1_1 Ca1_1 Bi1_1 2.8(13) 102_475 . 102_475 n
Sr1_1 Ca1_1 Bi1_1 103.9(16) 102_475 . 102_575 n
Sr1_1 Ca1_1 Ca1_1 69.2(25) 102_475 . 4_545 n
Sr1_1 Ca1_1 Ca1_1 69.0(26) 102_475 . 4_555 n
Sr1_1 Ca1_1 Ca1_1 0.0 102_475 . 102_475 n
Sr1_1 Ca1_1 Ca1_1 106.7(14) 102_475 . 102_575 n
Sr1_1 Ca1_1 Ca1_1 55.5(13) 102_475 . 103_464 n
Sr1_1 Ca1_1 Ca1_1 55.4(13) 102_475 . 103_474 n
Sr1_1 Ca1_1 Ca1_1 125(4) 102_475 . 103_564 n
Sr1_1 Ca1_1 Sr1_1 125(4) 102_575 . 103_465 n
Sr1_1 Ca1_1 Sr1_1 124(4) 102_575 . 103_475 n
Sr1_1 Ca1_1 Sr1_1 55.5(13) 102_575 . 103_565 n
Sr1_1 Ca1_1 Sr1_1 55.4(13) 102_575 . 103_575 n
Sr1_1 Ca1_1 Bi1_1 127(33) 102_575 . 1_555 n
Sr1_1 Ca1_1 Bi1_1 67.7(27) 102_575 . 4_545 n
Sr1_1 Ca1_1 Bi1_1 67.7(27) 102_575 . 4_555 n
Sr1_1 Ca1_1 Bi1_1 103.9(17) 102_575 . 102_475 n
Sr1_1 Ca1_1 Bi1_1 2.8(14) 102_575 . 102_575 n
Sr1_1 Ca1_1 Ca1_1 69.2(25) 102_575 . 4_545 n
Sr1_1 Ca1_1 Ca1_1 69.0(26) 102_575 . 4_555 n
Sr1_1 Ca1_1 Ca1_1 106.7(14) 102_575 . 102_475 n
Sr1_1 Ca1_1 Ca1_1 0.0 102_575 . 102_575 n
Sr1_1 Ca1_1 Ca1_1 125(4) 102_575 . 103_464 n
Sr1_1 Ca1_1 Ca1_1 124(4) 102_575 . 103_474 n
Sr1_1 Ca1_1 Ca1_1 55.5(13) 102_575 . 103_564 n
Sr1_1 Ca1_1 Sr1_1 89.971(9) 103_465 . 103_475 n
Sr1_1 Ca1_1 Sr1_1 90(4) 103_465 . 103_565 n
Sr1_1 Ca1_1 Sr1_1 180.000(8) 103_465 . 103_575 n
Sr1_1 Ca1_1 Bi1_1 93(29) 103_464 . 1_555 n
Sr1_1 Ca1_1 Bi1_1 57.0(24) 103_464 . 4_545 n
Sr1_1 Ca1_1 Bi1_1 123.1(19) 103_464 . 4_555 n
Sr1_1 Ca1_1 Bi1_1 56.7(7) 103_464 . 102_475 n
Sr1_1 Ca1_1 Bi1_1 123.0(23) 103_464 . 102_575 n
Sr1_1 Ca1_1 Ca1_1 55.5(13) 103_464 . 4_545 n
Sr1_1 Ca1_1 Ca1_1 124.5(13) 103_464 . 4_555 n
Sr1_1 Ca1_1 Ca1_1 55.5(13) 103_464 . 102_475 n
Sr1_1 Ca1_1 Ca1_1 125(4) 103_464 . 102_575 n
Sr1_1 Ca1_1 Ca1_1 0.0 103_464 . 103_464 n
Sr1_1 Ca1_1 Ca1_1 89.971(9) 103_464 . 103_474 n
Sr1_1 Ca1_1 Ca1_1 90(4) 103_464 . 103_564 n
Sr1_1 Ca1_1 Sr1_1 180.000(8) 103_475 . 103_565 n
Sr1_1 Ca1_1 Sr1_1 90(4) 103_475 . 103_575 n
Sr1_1 Ca1_1 Bi1_1 86(29) 103_474 . 1_555 n
Sr1_1 Ca1_1 Bi1_1 123.0(18) 103_474 . 4_545 n
Sr1_1 Ca1_1 Bi1_1 56.7(24) 103_474 . 4_555 n
Sr1_1 Ca1_1 Bi1_1 57.1(7) 103_474 . 102_475 n
Sr1_1 Ca1_1 Bi1_1 123.2(24) 103_474 . 102_575 n
Sr1_1 Ca1_1 Ca1_1 124.6(13) 103_474 . 4_545 n
Sr1_1 Ca1_1 Ca1_1 55.4(13) 103_474 . 4_555 n
Sr1_1 Ca1_1 Ca1_1 55.4(13) 103_474 . 102_475 n
Sr1_1 Ca1_1 Ca1_1 124(4) 103_474 . 102_575 n
Sr1_1 Ca1_1 Ca1_1 89.971(9) 103_474 . 103_464 n
Sr1_1 Ca1_1 Ca1_1 0.0 103_474 . 103_474 n
Sr1_1 Ca1_1 Ca1_1 180.000(8) 103_474 . 103_564 n
Sr1_1 Ca1_1 Sr1_1 89.971(9) 103_565 . 103_575 n
Sr1_1 Ca1_1 Bi1_1 94(29) 103_564 . 1_555 n
Sr1_1 Ca1_1 Bi1_1 57.1(24) 103_564 . 4_545 n
Sr1_1 Ca1_1 Bi1_1 123.2(19) 103_564 . 4_555 n
Sr1_1 Ca1_1 Bi1_1 123.0(24) 103_564 . 102_475 n
Sr1_1 Ca1_1 Bi1_1 56.7(7) 103_564 . 102_575 n
Sr1_1 Ca1_1 Ca1_1 55.5(13) 103_564 . 4_545 n
Sr1_1 Ca1_1 Ca1_1 124.5(13) 103_564 . 4_555 n
Sr1_1 Ca1_1 Ca1_1 125(4) 103_564 . 102_475 n
Sr1_1 Ca1_1 Ca1_1 55.5(13) 103_564 . 102_575 n
Sr1_1 Ca1_1 Ca1_1 90(4) 103_564 . 103_464 n
Sr1_1 Ca1_1 Ca1_1 180.000(8) 103_564 . 103_474 n
Sr1_1 Ca1_1 Ca1_1 0.0 103_564 . 103_564 n
Sr1_1 Ca1_1 Bi1_1 87(29) 103_574 . 1_555 n
Sr1_1 Ca1_1 Bi1_1 123.0(19) 103_574 . 4_545 n
Sr1_1 Ca1_1 Bi1_1 56.8(24) 103_574 . 4_555 n
Sr1_1 Ca1_1 Bi1_1 123.3(23) 103_574 . 102_475 n
Sr1_1 Ca1_1 Bi1_1 57.1(7) 103_574 . 102_575 n
Sr1_1 Ca1_1 Ca1_1 124.6(13) 103_574 . 4_545 n
Sr1_1 Ca1_1 Ca1_1 55.4(13) 103_574 . 4_555 n
Sr1_1 Ca1_1 Ca1_1 124(4) 103_574 . 102_475 n
Sr1_1 Ca1_1 Ca1_1 55.4(13) 103_574 . 102_575 n
Sr1_1 Ca1_1 Ca1_1 180.000(8) 103_574 . 103_464 n
Sr1_1 Ca1_1 Ca1_1 90(4) 103_574 . 103_474 n
Sr1_1 Ca1_1 Ca1_1 89.971(9) 103_574 . 103_564 n
Bi1_1 Ca1_1 Bi1_1 135(25) 1_555 . 4_545 n
Bi1_1 Ca1_1 Bi1_1 124(25) 1_555 . 4_555 n
Bi1_1 Ca1_1 Bi1_1 129(35) 1_555 . 102_475 n
Bi1_1 Ca1_1 Bi1_1 130(35) 1_555 . 102_575 n
Bi1_1 Ca1_1 Ca1_1 132(24) 1_555 . 4_545 n
Bi1_1 Ca1_1 Ca1_1 121(24) 1_555 . 4_555 n
Bi1_1 Ca1_1 Ca1_1 126(34) 1_555 . 102_475 n
Bi1_1 Ca1_1 Ca1_1 127(33) 1_555 . 102_575 n
Bi1_1 Ca1_1 Ca1_1 93(29) 1_555 . 103_464 n
Bi1_1 Ca1_1 Ca1_1 86(29) 1_555 . 103_474 n
Bi1_1 Ca1_1 Ca1_1 94(29) 1_555 . 103_564 n
Bi1_1 Ca1_1 Bi1_1 101.1(6) 4_545 . 4_555 n
Bi1_1 Ca1_1 Bi1_1 65.9(12) 4_545 . 102_475 n
Bi1_1 Ca1_1 Bi1_1 65.9(12) 4_545 . 102_575 n
Bi1_1 Ca1_1 Ca1_1 3.0(10) 4_545 . 4_545 n
Bi1_1 Ca1_1 Ca1_1 103.7(14) 4_545 . 4_555 n
Bi1_1 Ca1_1 Ca1_1 67.7(26) 4_545 . 102_475 n
Bi1_1 Ca1_1 Ca1_1 67.7(27) 4_545 . 102_575 n
Bi1_1 Ca1_1 Ca1_1 57.0(24) 4_545 . 103_464 n
Bi1_1 Ca1_1 Ca1_1 123.0(18) 4_545 . 103_474 n
Bi1_1 Ca1_1 Ca1_1 57.1(24) 4_545 . 103_564 n
Bi1_1 Ca1_1 Bi1_1 66.5(12) 4_555 . 102_475 n
Bi1_1 Ca1_1 Bi1_1 66.5(12) 4_555 . 102_575 n
Bi1_1 Ca1_1 Ca1_1 104.1(13) 4_555 . 4_545 n
Bi1_1 Ca1_1 Ca1_1 2.6(10) 4_555 . 4_555 n
Bi1_1 Ca1_1 Ca1_1 67.7(27) 4_555 . 102_475 n
Bi1_1 Ca1_1 Ca1_1 67.7(27) 4_555 . 102_575 n
Bi1_1 Ca1_1 Ca1_1 123.1(19) 4_555 . 103_464 n
Bi1_1 Ca1_1 Ca1_1 56.7(24) 4_555 . 103_474 n
Bi1_1 Ca1_1 Ca1_1 123.2(19) 4_555 . 103_564 n
Bi1_1 Ca1_1 Bi1_1 101.1(6) 102_475 . 102_575 n
Bi1_1 Ca1_1 Ca1_1 67.5(14) 102_475 . 4_545 n
Bi1_1 Ca1_1 Ca1_1 67.9(14) 102_475 . 4_555 n
Bi1_1 Ca1_1 Ca1_1 2.8(13) 102_475 . 102_475 n
Bi1_1 Ca1_1 Ca1_1 103.9(17) 102_475 . 102_575 n
Bi1_1 Ca1_1 Ca1_1 56.7(7) 102_475 . 103_464 n
Bi1_1 Ca1_1 Ca1_1 57.1(7) 102_475 . 103_474 n
Bi1_1 Ca1_1 Ca1_1 123.0(24) 102_475 . 103_564 n
Bi1_1 Ca1_1 Ca1_1 67.5(14) 102_575 . 4_545 n
Bi1_1 Ca1_1 Ca1_1 67.9(14) 102_575 . 4_555 n
Bi1_1 Ca1_1 Ca1_1 103.9(16) 102_575 . 102_475 n
Bi1_1 Ca1_1 Ca1_1 2.8(14) 102_575 . 102_575 n
Bi1_1 Ca1_1 Ca1_1 123.0(23) 102_575 . 103_464 n
Bi1_1 Ca1_1 Ca1_1 123.2(24) 102_575 . 103_474 n
Bi1_1 Ca1_1 Ca1_1 56.7(7) 102_575 . 103_564 n
Ca1_1 Ca1_1 Ca1_1 106.7(14) 4_545 . 4_555 n
Ca1_1 Ca1_1 Ca1_1 69.2(25) 4_545 . 102_475 n
Ca1_1 Ca1_1 Ca1_1 69.2(25) 4_545 . 102_575 n
Ca1_1 Ca1_1 Ca1_1 55.5(13) 4_545 . 103_464 n
Ca1_1 Ca1_1 Ca1_1 124.6(13) 4_545 . 103_474 n
Ca1_1 Ca1_1 Ca1_1 55.5(13) 4_545 . 103_564 n
Ca1_1 Ca1_1 Ca1_1 69.0(26) 4_555 . 102_475 n
Ca1_1 Ca1_1 Ca1_1 69.0(26) 4_555 . 102_575 n
Ca1_1 Ca1_1 Ca1_1 124.5(13) 4_555 . 103_464 n
Ca1_1 Ca1_1 Ca1_1 55.4(13) 4_555 . 103_474 n
Ca1_1 Ca1_1 Ca1_1 124.5(13) 4_555 . 103_564 n
Ca1_1 Ca1_1 Ca1_1 106.7(14) 102_475 . 102_575 n
Ca1_1 Ca1_1 Ca1_1 55.5(13) 102_475 . 103_464 n
Ca1_1 Ca1_1 Ca1_1 55.4(13) 102_475 . 103_474 n
Ca1_1 Ca1_1 Ca1_1 125(4) 102_475 . 103_564 n
Ca1_1 Ca1_1 Ca1_1 125(4) 102_575 . 103_464 n
Ca1_1 Ca1_1 Ca1_1 124(4) 102_575 . 103_474 n
Ca1_1 Ca1_1 Ca1_1 55.5(13) 102_575 . 103_564 n
Ca1_1 Ca1_1 Ca1_1 89.971(9) 103_464 . 103_474 n
Ca1_1 Ca1_1 Ca1_1 90(4) 103_464 . 103_564 n
Ca1_1 Ca1_1 Ca1_1 180.000(8) 103_474 . 103_564 n
Sr2_1 Bi2_1 Sr2_1 95.68(19) 103_474 . 103_574 n
Sr2_1 Bi2_1 O1 94.17(20) 103_474 . 103_464 n
Sr2_1 Bi2_1 O5 48.32(14) 103_474 . 103_464 n
Sr2_1 Bi2_1 O6 139.51(12) 103_474 . 2_566 n
Sr2_1 Bi2_1 O1 53.97(14) 103_574 . 103_464 n
Sr2_1 Bi2_1 O5 92.54(27) 103_574 . 103_464 n
Sr2_1 Bi2_1 O6 90.21(19) 103_574 . 2_566 n
O1 Bi2_1 O5 129.75(23) 103_464 . 103_464 n
O1 Bi2_1 O6 120.81(32) 103_464 . 2_566 n
O5 Bi2_1 O6 91.51(16) 103_464 . 2_566 n
Bi2_1 Sr2_1 Bi2_1 95.68(19) 103_474 . 103_574 n
Bi2_1 Sr2_1 Sr2_1 92.38(7) 103_474 . 2_575 n
Bi2_1 Sr2_1 Sr2_1 89.718(17) 103_474 . 103_464 n
Bi2_1 Sr2_1 Sr2_1 0.0 103_474 . 103_474 n
Bi2_1 Sr2_1 Sr2_1 174.60(17) 103_474 . 103_564 n
Bi2_1 Sr2_1 Sr2_1 95.68(19) 103_474 . 103_574 n
Bi2_1 Sr2_1 Bi2_1 0.0 103_474 . 103_474 n
Bi2_1 Sr2_1 Bi2_1 95.68(19) 103_474 . 103_574 n
Bi2_1 Sr2_1 Ca2_1 89.718(17) 103_474 . 103_464 n
Bi2_1 Sr2_1 Ca2_1 0.0 103_474 . 103_474 n
Bi2_1 Sr2_1 Ca2_1 174.60(17) 103_474 . 103_564 n
Bi2_1 Sr2_1 Ca2_1 95.68(19) 103_474 . 103_574 n
Bi2_1 Sr2_1 Nb1_1 124.05(15) 103_474 . 4_545 n
Bi2_1 Sr2_1 Nb1_1 59.62(14) 103_474 . 4_555 n
Bi2_1 Sr2_1 Nb1_1 56.90(8) 103_474 . 102_475 n
Bi2_1 Sr2_1 Nb1_1 128.99(12) 103_474 . 102_575 n
Bi2_1 Sr2_1 Ti1_1 124.05(15) 103_474 . 4_545 n
Bi2_1 Sr2_1 Ti1_1 59.62(14) 103_474 . 4_555 n
Bi2_1 Sr2_1 Ti1_1 56.90(8) 103_474 . 102_475 n
Bi2_1 Sr2_1 Ti1_1 128.99(12) 103_474 . 102_575 n
Bi2_1 Sr2_1 Nb2_1 122.01(17) 103_474 . 3_554 n
Bi2_1 Sr2_1 Nb2_1 57.41(17) 103_474 . 3_564 n
Bi2_1 Sr2_1 Nb2_1 55.25(6) 103_474 . 101_464 n
Bi2_1 Sr2_1 Nb2_1 127.61(12) 103_474 . 101_564 n
Bi2_1 Sr2_1 Sr2_1 92.38(7) 103_574 . 2_575 n
Bi2_1 Sr2_1 Sr2_1 174.60(17) 103_574 . 103_464 n
Bi2_1 Sr2_1 Sr2_1 95.68(19) 103_574 . 103_474 n
Bi2_1 Sr2_1 Sr2_1 89.718(17) 103_574 . 103_564 n
Bi2_1 Sr2_1 Sr2_1 0.0 103_574 . 103_574 n
Bi2_1 Sr2_1 Bi2_1 95.68(19) 103_574 . 103_474 n
Bi2_1 Sr2_1 Bi2_1 0.0 103_574 . 103_574 n
Bi2_1 Sr2_1 Ca2_1 174.60(17) 103_574 . 103_464 n
Bi2_1 Sr2_1 Ca2_1 95.68(19) 103_574 . 103_474 n
Bi2_1 Sr2_1 Ca2_1 89.718(17) 103_574 . 103_564 n
Bi2_1 Sr2_1 Ca2_1 0.0 103_574 . 103_574 n
Bi2_1 Sr2_1 Nb1_1 121.24(12) 103_574 . 4_545 n
Bi2_1 Sr2_1 Nb1_1 56.73(17) 103_574 . 4_555 n
Bi2_1 Sr2_1 Nb1_1 127.96(15) 103_574 . 102_475 n
Bi2_1 Sr2_1 Nb1_1 55.73(9) 103_574 . 102_575 n
Bi2_1 Sr2_1 Ti1_1 121.24(12) 103_574 . 4_545 n
Bi2_1 Sr2_1 Ti1_1 56.73(17) 103_574 . 4_555 n
Bi2_1 Sr2_1 Ti1_1 127.96(15) 103_574 . 102_475 n
Bi2_1 Sr2_1 Ti1_1 55.73(9) 103_574 . 102_575 n
Bi2_1 Sr2_1 Nb2_1 123.80(16) 103_574 . 3_554 n
Bi2_1 Sr2_1 Nb2_1 59.29(20) 103_574 . 3_564 n
Bi2_1 Sr2_1 Nb2_1 128.28(14) 103_574 . 101_464 n
Bi2_1 Sr2_1 Nb2_1 55.99(7) 103_574 . 101_564 n
Sr2_1 Sr2_1 Sr2_1 87.39(9) 2_575 . 103_464 n
Sr2_1 Sr2_1 Sr2_1 92.38(7) 2_575 . 103_474 n
Sr2_1 Sr2_1 Sr2_1 87.39(9) 2_575 . 103_564 n
Sr2_1 Sr2_1 Sr2_1 92.38(7) 2_575 . 103_574 n
Sr2_1 Sr2_1 Bi2_1 92.38(7) 2_575 . 103_474 n
Sr2_1 Sr2_1 Bi2_1 92.38(7) 2_575 . 103_574 n
Sr2_1 Sr2_1 Ca2_1 87.39(9) 2_575 . 103_464 n
Sr2_1 Sr2_1 Ca2_1 92.38(7) 2_575 . 103_474 n
Sr2_1 Sr2_1 Ca2_1 87.39(9) 2_575 . 103_564 n
Sr2_1 Sr2_1 Ca2_1 92.38(7) 2_575 . 103_574 n
Sr2_1 Sr2_1 Nb1_1 122.96(16) 2_575 . 4_545 n
Sr2_1 Sr2_1 Nb1_1 131.73(17) 2_575 . 4_555 n
Sr2_1 Sr2_1 Nb1_1 127.97(11) 2_575 . 102_475 n
Sr2_1 Sr2_1 Nb1_1 126.02(9) 2_575 . 102_575 n
Sr2_1 Sr2_1 Ti1_1 122.96(16) 2_575 . 4_545 n
Sr2_1 Sr2_1 Ti1_1 131.73(17) 2_575 . 4_555 n
Sr2_1 Sr2_1 Ti1_1 127.97(11) 2_575 . 102_475 n
Sr2_1 Sr2_1 Ti1_1 126.02(9) 2_575 . 102_575 n
Sr2_1 Sr2_1 Nb2_1 50.50(8) 2_575 . 3_554 n
Sr2_1 Sr2_1 Nb2_1 54.98(7) 2_575 . 3_564 n
Sr2_1 Sr2_1 Nb2_1 53.36(11) 2_575 . 101_464 n
Sr2_1 Sr2_1 Nb2_1 52.09(12) 2_575 . 101_564 n
Sr2_1 Sr2_1 Sr2_1 89.718(17) 103_464 . 103_474 n
Sr2_1 Sr2_1 Sr2_1 84.89(16) 103_464 . 103_564 n
Sr2_1 Sr2_1 Sr2_1 174.60(17) 103_464 . 103_574 n
Sr2_1 Sr2_1 Bi2_1 89.718(17) 103_464 . 103_474 n
Sr2_1 Sr2_1 Bi2_1 174.60(17) 103_464 . 103_574 n
Sr2_1 Sr2_1 Ca2_1 0.0 103_464 . 103_464 n
Sr2_1 Sr2_1 Ca2_1 89.718(17) 103_464 . 103_474 n
Sr2_1 Sr2_1 Ca2_1 84.89(16) 103_464 . 103_564 n
Sr2_1 Sr2_1 Ca2_1 174.60(17) 103_464 . 103_574 n
Sr2_1 Sr2_1 Nb1_1 54.97(16) 103_464 . 4_545 n
Sr2_1 Sr2_1 Nb1_1 126.81(12) 103_464 . 4_555 n
Sr2_1 Sr2_1 Nb1_1 55.49(8) 103_464 . 102_475 n
Sr2_1 Sr2_1 Nb1_1 120.43(15) 103_464 . 102_575 n
Sr2_1 Sr2_1 Ti1_1 54.97(16) 103_464 . 4_545 n
Sr2_1 Sr2_1 Ti1_1 126.81(12) 103_464 . 4_555 n
Sr2_1 Sr2_1 Ti1_1 55.49(8) 103_464 . 102_475 n
Sr2_1 Sr2_1 Ti1_1 120.43(15) 103_464 . 102_575 n
Sr2_1 Sr2_1 Nb2_1 52.47(17) 103_464 . 3_554 n
Sr2_1 Sr2_1 Nb2_1 124.35(16) 103_464 . 3_564 n
Sr2_1 Sr2_1 Nb2_1 55.34(5) 103_464 . 101_464 n
Sr2_1 Sr2_1 Nb2_1 120.29(14) 103_464 . 101_564 n
Sr2_1 Sr2_1 Sr2_1 174.60(17) 103_474 . 103_564 n
Sr2_1 Sr2_1 Sr2_1 95.68(19) 103_474 . 103_574 n
Sr2_1 Sr2_1 Bi2_1 0.0 103_474 . 103_474 n
Sr2_1 Sr2_1 Bi2_1 95.68(19) 103_474 . 103_574 n
Sr2_1 Sr2_1 Ca2_1 89.718(17) 103_474 . 103_464 n
Sr2_1 Sr2_1 Ca2_1 0.0 103_474 . 103_474 n
Sr2_1 Sr2_1 Ca2_1 174.60(17) 103_474 . 103_564 n
Sr2_1 Sr2_1 Ca2_1 95.68(19) 103_474 . 103_574 n
Sr2_1 Sr2_1 Nb1_1 124.05(15) 103_474 . 4_545 n
Sr2_1 Sr2_1 Nb1_1 59.62(14) 103_474 . 4_555 n
Sr2_1 Sr2_1 Nb1_1 56.90(8) 103_474 . 102_475 n
Sr2_1 Sr2_1 Nb1_1 128.99(12) 103_474 . 102_575 n
Sr2_1 Sr2_1 Ti1_1 124.05(15) 103_474 . 4_545 n
Sr2_1 Sr2_1 Ti1_1 59.62(14) 103_474 . 4_555 n
Sr2_1 Sr2_1 Ti1_1 56.90(8) 103_474 . 102_475 n
Sr2_1 Sr2_1 Ti1_1 128.99(12) 103_474 . 102_575 n
Sr2_1 Sr2_1 Nb2_1 122.01(17) 103_474 . 3_554 n
Sr2_1 Sr2_1 Nb2_1 57.41(17) 103_474 . 3_564 n
Sr2_1 Sr2_1 Nb2_1 55.25(6) 103_474 . 101_464 n
Sr2_1 Sr2_1 Nb2_1 127.61(12) 103_474 . 101_564 n
Sr2_1 Sr2_1 Sr2_1 89.718(17) 103_564 . 103_574 n
Sr2_1 Sr2_1 Bi2_1 174.60(17) 103_564 . 103_474 n
Sr2_1 Sr2_1 Bi2_1 89.718(17) 103_564 . 103_574 n
Sr2_1 Sr2_1 Ca2_1 84.89(16) 103_564 . 103_464 n
Sr2_1 Sr2_1 Ca2_1 174.60(17) 103_564 . 103_474 n
Sr2_1 Sr2_1 Ca2_1 0.0 103_564 . 103_564 n
Sr2_1 Sr2_1 Ca2_1 89.718(17) 103_564 . 103_574 n
Sr2_1 Sr2_1 Nb1_1 52.29(13) 103_564 . 4_545 n
Sr2_1 Sr2_1 Nb1_1 124.06(14) 103_564 . 4_555 n
Sr2_1 Sr2_1 Nb1_1 119.38(12) 103_564 . 102_475 n
Sr2_1 Sr2_1 Nb1_1 54.62(7) 103_564 . 102_575 n
Sr2_1 Sr2_1 Ti1_1 52.29(13) 103_564 . 4_545 n
Sr2_1 Sr2_1 Ti1_1 124.06(14) 103_564 . 4_555 n
Sr2_1 Sr2_1 Ti1_1 119.38(12) 103_564 . 102_475 n
Sr2_1 Sr2_1 Ti1_1 54.62(7) 103_564 . 102_575 n
Sr2_1 Sr2_1 Nb2_1 54.18(16) 103_564 . 3_554 n
Sr2_1 Sr2_1 Nb2_1 126.13(16) 103_564 . 3_564 n
Sr2_1 Sr2_1 Nb2_1 120.95(12) 103_564 . 101_464 n
Sr2_1 Sr2_1 Nb2_1 55.91(5) 103_564 . 101_564 n
Sr2_1 Sr2_1 Bi2_1 95.68(19) 103_574 . 103_474 n
Sr2_1 Sr2_1 Bi2_1 0.0 103_574 . 103_574 n
Sr2_1 Sr2_1 Ca2_1 174.60(17) 103_574 . 103_464 n
Sr2_1 Sr2_1 Ca2_1 95.68(19) 103_574 . 103_474 n
Sr2_1 Sr2_1 Ca2_1 89.718(17) 103_574 . 103_564 n
Sr2_1 Sr2_1 Ca2_1 0.0 103_574 . 103_574 n
Sr2_1 Sr2_1 Nb1_1 121.24(12) 103_574 . 4_545 n
Sr2_1 Sr2_1 Nb1_1 56.73(17) 103_574 . 4_555 n
Sr2_1 Sr2_1 Nb1_1 127.96(15) 103_574 . 102_475 n
Sr2_1 Sr2_1 Nb1_1 55.73(9) 103_574 . 102_575 n
Sr2_1 Sr2_1 Ti1_1 121.24(12) 103_574 . 4_545 n
Sr2_1 Sr2_1 Ti1_1 56.73(17) 103_574 . 4_555 n
Sr2_1 Sr2_1 Ti1_1 127.96(15) 103_574 . 102_475 n
Sr2_1 Sr2_1 Ti1_1 55.73(9) 103_574 . 102_575 n
Sr2_1 Sr2_1 Nb2_1 123.80(16) 103_574 . 3_554 n
Sr2_1 Sr2_1 Nb2_1 59.29(20) 103_574 . 3_564 n
Sr2_1 Sr2_1 Nb2_1 128.28(14) 103_574 . 101_464 n
Sr2_1 Sr2_1 Nb2_1 55.99(7) 103_574 . 101_564 n
Bi2_1 Sr2_1 Bi2_1 95.68(19) 103_474 . 103_574 n
Bi2_1 Sr2_1 Ca2_1 89.718(17) 103_474 . 103_464 n
Bi2_1 Sr2_1 Ca2_1 0.0 103_474 . 103_474 n
Bi2_1 Sr2_1 Ca2_1 174.60(17) 103_474 . 103_564 n
Bi2_1 Sr2_1 Ca2_1 95.68(19) 103_474 . 103_574 n
Bi2_1 Sr2_1 Nb1_1 124.05(15) 103_474 . 4_545 n
Bi2_1 Sr2_1 Nb1_1 59.62(14) 103_474 . 4_555 n
Bi2_1 Sr2_1 Nb1_1 56.90(8) 103_474 . 102_475 n
Bi2_1 Sr2_1 Nb1_1 128.99(12) 103_474 . 102_575 n
Bi2_1 Sr2_1 Ti1_1 124.05(15) 103_474 . 4_545 n
Bi2_1 Sr2_1 Ti1_1 59.62(14) 103_474 . 4_555 n
Bi2_1 Sr2_1 Ti1_1 56.90(8) 103_474 . 102_475 n
Bi2_1 Sr2_1 Ti1_1 128.99(12) 103_474 . 102_575 n
Bi2_1 Sr2_1 Nb2_1 122.01(17) 103_474 . 3_554 n
Bi2_1 Sr2_1 Nb2_1 57.41(17) 103_474 . 3_564 n
Bi2_1 Sr2_1 Nb2_1 55.25(6) 103_474 . 101_464 n
Bi2_1 Sr2_1 Nb2_1 127.61(12) 103_474 . 101_564 n
Bi2_1 Sr2_1 Ca2_1 174.60(17) 103_574 . 103_464 n
Bi2_1 Sr2_1 Ca2_1 95.68(19) 103_574 . 103_474 n
Bi2_1 Sr2_1 Ca2_1 89.718(17) 103_574 . 103_564 n
Bi2_1 Sr2_1 Ca2_1 0.0 103_574 . 103_574 n
Bi2_1 Sr2_1 Nb1_1 121.24(12) 103_574 . 4_545 n
Bi2_1 Sr2_1 Nb1_1 56.73(17) 103_574 . 4_555 n
Bi2_1 Sr2_1 Nb1_1 127.96(15) 103_574 . 102_475 n
Bi2_1 Sr2_1 Nb1_1 55.73(9) 103_574 . 102_575 n
Bi2_1 Sr2_1 Ti1_1 121.24(12) 103_574 . 4_545 n
Bi2_1 Sr2_1 Ti1_1 56.73(17) 103_574 . 4_555 n
Bi2_1 Sr2_1 Ti1_1 127.96(15) 103_574 . 102_475 n
Bi2_1 Sr2_1 Ti1_1 55.73(9) 103_574 . 102_575 n
Bi2_1 Sr2_1 Nb2_1 123.80(16) 103_574 . 3_554 n
Bi2_1 Sr2_1 Nb2_1 59.29(20) 103_574 . 3_564 n
Bi2_1 Sr2_1 Nb2_1 128.28(14) 103_574 . 101_464 n
Bi2_1 Sr2_1 Nb2_1 55.99(7) 103_574 . 101_564 n
Ca2_1 Sr2_1 Ca2_1 89.718(17) 103_464 . 103_474 n
Ca2_1 Sr2_1 Ca2_1 84.89(16) 103_464 . 103_564 n
Ca2_1 Sr2_1 Ca2_1 174.60(17) 103_464 . 103_574 n
Ca2_1 Sr2_1 Nb1_1 54.97(16) 103_464 . 4_545 n
Ca2_1 Sr2_1 Nb1_1 126.81(12) 103_464 . 4_555 n
Ca2_1 Sr2_1 Nb1_1 55.49(8) 103_464 . 102_475 n
Ca2_1 Sr2_1 Nb1_1 120.43(15) 103_464 . 102_575 n
Ca2_1 Sr2_1 Ti1_1 54.97(16) 103_464 . 4_545 n
Ca2_1 Sr2_1 Ti1_1 126.81(12) 103_464 . 4_555 n
Ca2_1 Sr2_1 Ti1_1 55.49(8) 103_464 . 102_475 n
Ca2_1 Sr2_1 Ti1_1 120.43(15) 103_464 . 102_575 n
Ca2_1 Sr2_1 Nb2_1 52.47(17) 103_464 . 3_554 n
Ca2_1 Sr2_1 Nb2_1 124.35(16) 103_464 . 3_564 n
Ca2_1 Sr2_1 Nb2_1 55.34(5) 103_464 . 101_464 n
Ca2_1 Sr2_1 Nb2_1 120.29(14) 103_464 . 101_564 n
Ca2_1 Sr2_1 Ca2_1 174.60(17) 103_474 . 103_564 n
Ca2_1 Sr2_1 Ca2_1 95.68(19) 103_474 . 103_574 n
Ca2_1 Sr2_1 Nb1_1 124.05(15) 103_474 . 4_545 n
Ca2_1 Sr2_1 Nb1_1 59.62(14) 103_474 . 4_555 n
Ca2_1 Sr2_1 Nb1_1 56.90(8) 103_474 . 102_475 n
Ca2_1 Sr2_1 Nb1_1 128.99(12) 103_474 . 102_575 n
Ca2_1 Sr2_1 Ti1_1 124.05(15) 103_474 . 4_545 n
Ca2_1 Sr2_1 Ti1_1 59.62(14) 103_474 . 4_555 n
Ca2_1 Sr2_1 Ti1_1 56.90(8) 103_474 . 102_475 n
Ca2_1 Sr2_1 Ti1_1 128.99(12) 103_474 . 102_575 n
Ca2_1 Sr2_1 Nb2_1 122.01(17) 103_474 . 3_554 n
Ca2_1 Sr2_1 Nb2_1 57.41(17) 103_474 . 3_564 n
Ca2_1 Sr2_1 Nb2_1 55.25(6) 103_474 . 101_464 n
Ca2_1 Sr2_1 Nb2_1 127.61(12) 103_474 . 101_564 n
Ca2_1 Sr2_1 Ca2_1 89.718(17) 103_564 . 103_574 n
Ca2_1 Sr2_1 Nb1_1 52.29(13) 103_564 . 4_545 n
Ca2_1 Sr2_1 Nb1_1 124.06(14) 103_564 . 4_555 n
Ca2_1 Sr2_1 Nb1_1 119.38(12) 103_564 . 102_475 n
Ca2_1 Sr2_1 Nb1_1 54.62(7) 103_564 . 102_575 n
Ca2_1 Sr2_1 Ti1_1 52.29(13) 103_564 . 4_545 n
Ca2_1 Sr2_1 Ti1_1 124.06(14) 103_564 . 4_555 n
Ca2_1 Sr2_1 Ti1_1 119.38(12) 103_564 . 102_475 n
Ca2_1 Sr2_1 Ti1_1 54.62(7) 103_564 . 102_575 n
Ca2_1 Sr2_1 Nb2_1 54.18(16) 103_564 . 3_554 n
Ca2_1 Sr2_1 Nb2_1 126.13(16) 103_564 . 3_564 n
Ca2_1 Sr2_1 Nb2_1 120.95(12) 103_564 . 101_464 n
Ca2_1 Sr2_1 Nb2_1 55.91(5) 103_564 . 101_564 n
Ca2_1 Sr2_1 Nb1_1 121.24(12) 103_574 . 4_545 n
Ca2_1 Sr2_1 Nb1_1 56.73(17) 103_574 . 4_555 n
Ca2_1 Sr2_1 Nb1_1 127.96(15) 103_574 . 102_475 n
Ca2_1 Sr2_1 Nb1_1 55.73(9) 103_574 . 102_575 n
Ca2_1 Sr2_1 Ti1_1 121.24(12) 103_574 . 4_545 n
Ca2_1 Sr2_1 Ti1_1 56.73(17) 103_574 . 4_555 n
Ca2_1 Sr2_1 Ti1_1 127.96(15) 103_574 . 102_475 n
Ca2_1 Sr2_1 Ti1_1 55.73(9) 103_574 . 102_575 n
Ca2_1 Sr2_1 Nb2_1 123.80(16) 103_574 . 3_554 n
Ca2_1 Sr2_1 Nb2_1 59.29(20) 103_574 . 3_564 n
Ca2_1 Sr2_1 Nb2_1 128.28(14) 103_574 . 101_464 n
Ca2_1 Sr2_1 Nb2_1 55.99(7) 103_574 . 101_564 n
Nb1_1 Sr2_1 Nb1_1 105.21(6) 4_545 . 4_555 n
Nb1_1 Sr2_1 Nb1_1 67.16(13) 4_545 . 102_475 n
Nb1_1 Sr2_1 Nb1_1 65.53(11) 4_545 . 102_575 n
Nb1_1 Sr2_1 Ti1_1 0.0 4_545 . 4_545 n
Nb1_1 Sr2_1 Ti1_1 105.21(6) 4_545 . 4_555 n
Nb1_1 Sr2_1 Ti1_1 67.16(13) 4_545 . 102_475 n
Nb1_1 Sr2_1 Ti1_1 65.53(11) 4_545 . 102_575 n
Nb1_1 Sr2_1 Nb2_1 72.53(9) 4_545 . 3_554 n
Nb1_1 Sr2_1 Nb2_1 177.89(12) 4_545 . 3_564 n
Nb1_1 Sr2_1 Nb2_1 110.31(19) 4_545 . 101_464 n
Nb1_1 Sr2_1 Nb2_1 108.20(17) 4_545 . 101_564 n
Nb1_1 Sr2_1 Nb1_1 71.34(11) 4_555 . 102_475 n
Nb1_1 Sr2_1 Nb1_1 69.46(14) 4_555 . 102_575 n
Nb1_1 Sr2_1 Ti1_1 105.21(6) 4_555 . 4_545 n
Nb1_1 Sr2_1 Ti1_1 0.0 4_555 . 4_555 n
Nb1_1 Sr2_1 Ti1_1 71.34(11) 4_555 . 102_475 n
Nb1_1 Sr2_1 Ti1_1 69.46(14) 4_555 . 102_575 n
Nb1_1 Sr2_1 Nb2_1 177.67(12) 4_555 . 3_554 n
Nb1_1 Sr2_1 Nb2_1 76.82(10) 4_555 . 3_564 n
Nb1_1 Sr2_1 Nb2_1 114.87(18) 4_555 . 101_464 n
Nb1_1 Sr2_1 Nb2_1 112.72(21) 4_555 . 101_564 n
Nb1_1 Sr2_1 Nb1_1 105.10(6) 102_475 . 102_575 n
Nb1_1 Sr2_1 Ti1_1 67.16(13) 102_475 . 4_545 n
Nb1_1 Sr2_1 Ti1_1 71.34(11) 102_475 . 4_555 n
Nb1_1 Sr2_1 Ti1_1 0.0 102_475 . 102_475 n
Nb1_1 Sr2_1 Ti1_1 105.10(6) 102_475 . 102_575 n
Nb1_1 Sr2_1 Nb2_1 107.96(22) 102_475 . 3_554 n
Nb1_1 Sr2_1 Nb2_1 114.31(20) 102_475 . 3_564 n
Nb1_1 Sr2_1 Nb2_1 74.85(18) 102_475 . 101_464 n
Nb1_1 Sr2_1 Nb2_1 174.85(15) 102_475 . 101_564 n
Nb1_1 Sr2_1 Ti1_1 65.53(11) 102_575 . 4_545 n
Nb1_1 Sr2_1 Ti1_1 69.46(14) 102_575 . 4_555 n
Nb1_1 Sr2_1 Ti1_1 105.10(6) 102_575 . 102_475 n
Nb1_1 Sr2_1 Ti1_1 0.0 102_575 . 102_575 n
Nb1_1 Sr2_1 Nb2_1 108.80(18) 102_575 . 3_554 n
Nb1_1 Sr2_1 Nb2_1 115.01(24) 102_575 . 3_564 n
Nb1_1 Sr2_1 Nb2_1 175.06(15) 102_575 . 101_464 n
Nb1_1 Sr2_1 Nb2_1 74.15(18) 102_575 . 101_564 n
Ti1_1 Sr2_1 Ti1_1 105.21(6) 4_545 . 4_555 n
Ti1_1 Sr2_1 Ti1_1 67.16(13) 4_545 . 102_475 n
Ti1_1 Sr2_1 Ti1_1 65.53(11) 4_545 . 102_575 n
Ti1_1 Sr2_1 Nb2_1 72.53(9) 4_545 . 3_554 n
Ti1_1 Sr2_1 Nb2_1 177.89(12) 4_545 . 3_564 n
Ti1_1 Sr2_1 Nb2_1 110.31(19) 4_545 . 101_464 n
Ti1_1 Sr2_1 Nb2_1 108.20(17) 4_545 . 101_564 n
Ti1_1 Sr2_1 Ti1_1 71.34(11) 4_555 . 102_475 n
Ti1_1 Sr2_1 Ti1_1 69.46(14) 4_555 . 102_575 n
Ti1_1 Sr2_1 Nb2_1 177.67(12) 4_555 . 3_554 n
Ti1_1 Sr2_1 Nb2_1 76.82(10) 4_555 . 3_564 n
Ti1_1 Sr2_1 Nb2_1 114.87(18) 4_555 . 101_464 n
Ti1_1 Sr2_1 Nb2_1 112.72(21) 4_555 . 101_564 n
Ti1_1 Sr2_1 Ti1_1 105.10(6) 102_475 . 102_575 n
Ti1_1 Sr2_1 Nb2_1 107.96(22) 102_475 . 3_554 n
Ti1_1 Sr2_1 Nb2_1 114.31(20) 102_475 . 3_564 n
Ti1_1 Sr2_1 Nb2_1 74.85(18) 102_475 . 101_464 n
Ti1_1 Sr2_1 Nb2_1 174.85(15) 102_475 . 101_564 n
Ti1_1 Sr2_1 Nb2_1 108.80(18) 102_575 . 3_554 n
Ti1_1 Sr2_1 Nb2_1 115.01(24) 102_575 . 3_564 n
Ti1_1 Sr2_1 Nb2_1 175.06(15) 102_575 . 101_464 n
Ti1_1 Sr2_1 Nb2_1 74.15(18) 102_575 . 101_564 n
Nb2_1 Sr2_1 Nb2_1 105.44(5) 3_554 . 3_564 n
Nb2_1 Sr2_1 Nb2_1 66.80(11) 3_554 . 101_464 n
Nb2_1 Sr2_1 Nb2_1 67.86(9) 3_554 . 101_564 n
Nb2_1 Sr2_1 Nb2_1 69.05(11) 3_564 . 101_464 n
Nb2_1 Sr2_1 Nb2_1 70.26(11) 3_564 . 101_564 n
Nb2_1 Sr2_1 Nb2_1 105.44(5) 101_464 . 101_564 n
Sr2_1 Bi2_1 Sr2_1 95.68(19) 103_474 . 103_574 n
Sr2_1 Bi2_1 O1 94.17(20) 103_474 . 103_464 n
Sr2_1 Bi2_1 O5 48.32(14) 103_474 . 103_464 n
Sr2_1 Bi2_1 O6 139.51(12) 103_474 . 2_566 n
Sr2_1 Bi2_1 O1 53.97(14) 103_574 . 103_464 n
Sr2_1 Bi2_1 O5 92.54(27) 103_574 . 103_464 n
Sr2_1 Bi2_1 O6 90.21(19) 103_574 . 2_566 n
O1 Bi2_1 O5 129.75(23) 103_464 . 103_464 n
O1 Bi2_1 O6 120.81(32) 103_464 . 2_566 n
O5 Bi2_1 O6 91.51(16) 103_464 . 2_566 n
Sr2_1 Ca2_1 Sr2_1 89.718(17) 103_464 . 103_474 n
Sr2_1 Ca2_1 Sr2_1 84.89(16) 103_464 . 103_564 n
Sr2_1 Ca2_1 Sr2_1 174.60(17) 103_464 . 103_574 n
Sr2_1 Ca2_1 Ca2_1 89.718(17) 103_464 . 103_474 n
Sr2_1 Ca2_1 Ca2_1 174.60(17) 103_464 . 103_574 n
Sr2_1 Ca2_1 Nb1_1 126.81(12) 103_464 . 4_555 n
Sr2_1 Ca2_1 Nb1_1 55.49(8) 103_464 . 102_475 n
Sr2_1 Ca2_1 Ti1_1 126.81(12) 103_464 . 4_555 n
Sr2_1 Ca2_1 Ti1_1 55.49(8) 103_464 . 102_475 n
Sr2_1 Ca2_1 Nb2_1 124.35(16) 103_464 . 3_564 n
Sr2_1 Ca2_1 Nb2_1 120.29(14) 103_464 . 101_564 n
Sr2_1 Ca2_1 Ti2_1 124.35(16) 103_464 . 3_564 n
Sr2_1 Ca2_1 Ti2_1 120.29(14) 103_464 . 101_564 n
Sr2_1 Ca2_1 O1 125.75(14) 103_464 . 103_464 n
Sr2_1 Ca2_1 O1 86.90(24) 103_464 . 104_454 n
Sr2_1 Ca2_1 O3 42.26(26) 103_464 . 4_545 n
Sr2_1 Ca2_1 O3 137.16(21) 103_464 . 4_555 n
Sr2_1 Ca2_1 O3 40.85(10) 103_464 . 102_475 n
Sr2_1 Ca2_1 O3 125.47(18) 103_464 . 102_575 n
Sr2_1 Ca2_1 O5 135.88(15) 103_464 . 1_565 n
Sr2_1 Ca2_1 O5 91.05(22) 103_464 . 103_464 n
Sr2_1 Ca2_1 O6 85.67(27) 103_464 . 2_566 n
Sr2_1 Ca2_1 O6 38.42(12) 103_464 . 104_455 n
Sr2_1 Ca2_1 Sr2_1 174.60(17) 103_474 . 103_564 n
Sr2_1 Ca2_1 Sr2_1 95.68(19) 103_474 . 103_574 n
Sr2_1 Ca2_1 Ca2_1 0.0 103_474 . 103_474 n
Sr2_1 Ca2_1 Ca2_1 95.68(19) 103_474 . 103_574 n
Sr2_1 Ca2_1 Nb1_1 59.62(14) 103_474 . 4_555 n
Sr2_1 Ca2_1 Nb1_1 56.90(8) 103_474 . 102_475 n
Sr2_1 Ca2_1 Ti1_1 59.62(14) 103_474 . 4_555 n
Sr2_1 Ca2_1 Ti1_1 56.90(8) 103_474 . 102_475 n
Sr2_1 Ca2_1 Nb2_1 57.41(17) 103_474 . 3_564 n
Sr2_1 Ca2_1 Nb2_1 127.61(12) 103_474 . 101_564 n
Sr2_1 Ca2_1 Ti2_1 57.41(17) 103_474 . 3_564 n
Sr2_1 Ca2_1 Ti2_1 127.61(12) 103_474 . 101_564 n
Sr2_1 Ca2_1 O1 94.17(20) 103_474 . 103_464 n
Sr2_1 Ca2_1 O1 128.98(13) 103_474 . 104_454 n
Sr2_1 Ca2_1 O3 131.76(26) 103_474 . 4_545 n
Sr2_1 Ca2_1 O3 47.64(21) 103_474 . 4_555 n
Sr2_1 Ca2_1 O3 49.07(10) 103_474 . 102_475 n
Sr2_1 Ca2_1 O3 144.59(19) 103_474 . 102_575 n
Sr2_1 Ca2_1 O5 95.24(22) 103_474 . 1_565 n
Sr2_1 Ca2_1 O5 48.32(14) 103_474 . 103_464 n
Sr2_1 Ca2_1 O6 139.51(12) 103_474 . 2_566 n
Sr2_1 Ca2_1 O6 89.37(20) 103_474 . 104_455 n
Sr2_1 Ca2_1 Sr2_1 89.718(17) 103_564 . 103_574 n
Sr2_1 Ca2_1 Ca2_1 174.60(17) 103_564 . 103_474 n
Sr2_1 Ca2_1 Ca2_1 89.718(17) 103_564 . 103_574 n
Sr2_1 Ca2_1 Nb1_1 124.06(14) 103_564 . 4_555 n
Sr2_1 Ca2_1 Nb1_1 119.38(12) 103_564 . 102_475 n
Sr2_1 Ca2_1 Ti1_1 124.06(14) 103_564 . 4_555 n
Sr2_1 Ca2_1 Ti1_1 119.38(12) 103_564 . 102_475 n
Sr2_1 Ca2_1 Nb2_1 126.13(16) 103_564 . 3_564 n
Sr2_1 Ca2_1 Nb2_1 55.91(5) 103_564 . 101_564 n
Sr2_1 Ca2_1 Ti2_1 126.13(16) 103_564 . 3_564 n
Sr2_1 Ca2_1 Ti2_1 55.91(5) 103_564 . 101_564 n
Sr2_1 Ca2_1 O1 89.00(19) 103_564 . 103_464 n
Sr2_1 Ca2_1 O1 50.83(12) 103_564 . 104_454 n
Sr2_1 Ca2_1 O3 42.87(22) 103_564 . 4_545 n
Sr2_1 Ca2_1 O3 137.74(25) 103_564 . 4_555 n
Sr2_1 Ca2_1 O3 125.55(17) 103_564 . 102_475 n
Sr2_1 Ca2_1 O3 40.78(8) 103_564 . 102_575 n
Sr2_1 Ca2_1 O5 88.65(20) 103_564 . 1_565 n
Sr2_1 Ca2_1 O5 131.61(14) 103_564 . 103_464 n
Sr2_1 Ca2_1 O6 40.13(12) 103_564 . 2_566 n
Sr2_1 Ca2_1 O6 86.40(18) 103_564 . 104_455 n
Sr2_1 Ca2_1 Ca2_1 95.68(19) 103_574 . 103_474 n
Sr2_1 Ca2_1 Ca2_1 0.0 103_574 . 103_574 n
Sr2_1 Ca2_1 Nb1_1 56.73(17) 103_574 . 4_555 n
Sr2_1 Ca2_1 Nb1_1 127.96(15) 103_574 . 102_475 n
Sr2_1 Ca2_1 Ti1_1 56.73(17) 103_574 . 4_555 n
Sr2_1 Ca2_1 Ti1_1 127.96(15) 103_574 . 102_475 n
Sr2_1 Ca2_1 Nb2_1 59.29(20) 103_574 . 3_564 n
Sr2_1 Ca2_1 Nb2_1 55.99(7) 103_574 . 101_564 n
Sr2_1 Ca2_1 Ti2_1 59.29(20) 103_574 . 3_564 n
Sr2_1 Ca2_1 Ti2_1 55.99(7) 103_574 . 101_564 n
Sr2_1 Ca2_1 O1 53.97(14) 103_574 . 103_464 n
Sr2_1 Ca2_1 O1 89.69(19) 103_574 . 104_454 n
Sr2_1 Ca2_1 O3 132.37(22) 103_574 . 4_545 n
Sr2_1 Ca2_1 O3 48.22(26) 103_574 . 4_555 n
Sr2_1 Ca2_1 O3 144.52(19) 103_574 . 102_475 n
Sr2_1 Ca2_1 O3 49.14(8) 103_574 . 102_575 n
Sr2_1 Ca2_1 O5 43.70(14) 103_574 . 1_565 n
Sr2_1 Ca2_1 O5 92.54(27) 103_574 . 103_464 n
Sr2_1 Ca2_1 O6 90.21(19) 103_574 . 2_566 n
Sr2_1 Ca2_1 O6 141.32(12) 103_574 . 104_455 n
Ca2_1 Ca2_1 Ca2_1 95.68(19) 103_474 . 103_574 n
Ca2_1 Ca2_1 Nb1_1 59.62(14) 103_474 . 4_555 n
Ca2_1 Ca2_1 Nb1_1 56.90(8) 103_474 . 102_475 n
Ca2_1 Ca2_1 Ti1_1 59.62(14) 103_474 . 4_555 n
Ca2_1 Ca2_1 Ti1_1 56.90(8) 103_474 . 102_475 n
Ca2_1 Ca2_1 Nb2_1 57.41(17) 103_474 . 3_564 n
Ca2_1 Ca2_1 Nb2_1 127.61(12) 103_474 . 101_564 n
Ca2_1 Ca2_1 Ti2_1 57.41(17) 103_474 . 3_564 n
Ca2_1 Ca2_1 Ti2_1 127.61(12) 103_474 . 101_564 n
Ca2_1 Ca2_1 O1 94.17(20) 103_474 . 103_464 n
Ca2_1 Ca2_1 O1 128.98(13) 103_474 . 104_454 n
Ca2_1 Ca2_1 O3 131.76(26) 103_474 . 4_545 n
Ca2_1 Ca2_1 O3 47.64(21) 103_474 . 4_555 n
Ca2_1 Ca2_1 O3 49.07(10) 103_474 . 102_475 n
Ca2_1 Ca2_1 O3 144.59(19) 103_474 . 102_575 n
Ca2_1 Ca2_1 O5 95.24(22) 103_474 . 1_565 n
Ca2_1 Ca2_1 O5 48.32(14) 103_474 . 103_464 n
Ca2_1 Ca2_1 O6 139.51(12) 103_474 . 2_566 n
Ca2_1 Ca2_1 O6 89.37(20) 103_474 . 104_455 n
Ca2_1 Ca2_1 Nb1_1 56.73(17) 103_574 . 4_555 n
Ca2_1 Ca2_1 Nb1_1 127.96(15) 103_574 . 102_475 n
Ca2_1 Ca2_1 Ti1_1 56.73(17) 103_574 . 4_555 n
Ca2_1 Ca2_1 Ti1_1 127.96(15) 103_574 . 102_475 n
Ca2_1 Ca2_1 Nb2_1 59.29(20) 103_574 . 3_564 n
Ca2_1 Ca2_1 Nb2_1 55.99(7) 103_574 . 101_564 n
Ca2_1 Ca2_1 Ti2_1 59.29(20) 103_574 . 3_564 n
Ca2_1 Ca2_1 Ti2_1 55.99(7) 103_574 . 101_564 n
Ca2_1 Ca2_1 O1 53.97(14) 103_574 . 103_464 n
Ca2_1 Ca2_1 O1 89.69(19) 103_574 . 104_454 n
Ca2_1 Ca2_1 O3 132.37(22) 103_574 . 4_545 n
Ca2_1 Ca2_1 O3 48.22(26) 103_574 . 4_555 n
Ca2_1 Ca2_1 O3 144.52(19) 103_574 . 102_475 n
Ca2_1 Ca2_1 O3 49.14(8) 103_574 . 102_575 n
Ca2_1 Ca2_1 O5 43.70(14) 103_574 . 1_565 n
Ca2_1 Ca2_1 O5 92.54(27) 103_574 . 103_464 n
Ca2_1 Ca2_1 O6 90.21(19) 103_574 . 2_566 n
Ca2_1 Ca2_1 O6 141.32(12) 103_574 . 104_455 n
Nb1_1 Ca2_1 Nb1_1 71.34(11) 4_555 . 102_475 n
Nb1_1 Ca2_1 Ti1_1 0.0 4_555 . 4_555 n
Nb1_1 Ca2_1 Ti1_1 71.34(11) 4_555 . 102_475 n
Nb1_1 Ca2_1 Nb2_1 76.82(10) 4_555 . 3_564 n
Nb1_1 Ca2_1 Nb2_1 112.72(21) 4_555 . 101_564 n
Nb1_1 Ca2_1 Ti2_1 76.82(10) 4_555 . 3_564 n
Nb1_1 Ca2_1 Ti2_1 112.72(21) 4_555 . 101_564 n
Nb1_1 Ca2_1 O1 100.69(19) 4_555 . 103_464 n
Nb1_1 Ca2_1 O1 146.29(30) 4_555 . 104_454 n
Nb1_1 Ca2_1 O3 145.30(10) 4_555 . 4_545 n
Nb1_1 Ca2_1 O3 41.60(9) 4_555 . 4_555 n
Nb1_1 Ca2_1 O3 99.12(19) 4_555 . 102_475 n
Nb1_1 Ca2_1 O3 95.88(20) 4_555 . 102_575 n
Nb1_1 Ca2_1 O5 35.67(19) 4_555 . 1_565 n
Nb1_1 Ca2_1 O5 35.82(20) 4_555 . 103_464 n
Nb1_1 Ca2_1 O6 91.94(19) 4_555 . 2_566 n
Nb1_1 Ca2_1 O6 94.67(15) 4_555 . 104_455 n
Nb1_1 Ca2_1 Ti1_1 71.34(11) 102_475 . 4_555 n
Nb1_1 Ca2_1 Ti1_1 0.0 102_475 . 102_475 n
Nb1_1 Ca2_1 Nb2_1 114.31(20) 102_475 . 3_564 n
Nb1_1 Ca2_1 Nb2_1 174.85(15) 102_475 . 101_564 n
Nb1_1 Ca2_1 Ti2_1 114.31(20) 102_475 . 3_564 n
Nb1_1 Ca2_1 Ti2_1 174.85(15) 102_475 . 101_564 n
Nb1_1 Ca2_1 O1 150.45(24) 102_475 . 103_464 n
Nb1_1 Ca2_1 O1 142.33(28) 102_475 . 104_454 n
Nb1_1 Ca2_1 O3 89.00(22) 102_475 . 4_545 n
Nb1_1 Ca2_1 O3 94.80(18) 102_475 . 4_555 n
Nb1_1 Ca2_1 O3 41.78(12) 102_475 . 102_475 n
Nb1_1 Ca2_1 O3 143.81(11) 102_475 . 102_575 n
Nb1_1 Ca2_1 O5 91.52(13) 102_475 . 1_565 n
Nb1_1 Ca2_1 O5 35.56(21) 102_475 . 103_464 n
Nb1_1 Ca2_1 O6 88.35(15) 102_475 . 2_566 n
Nb1_1 Ca2_1 O6 33.61(18) 102_475 . 104_455 n
Ti1_1 Ca2_1 Ti1_1 71.34(11) 4_555 . 102_475 n
Ti1_1 Ca2_1 Nb2_1 76.82(10) 4_555 . 3_564 n
Ti1_1 Ca2_1 Nb2_1 112.72(21) 4_555 . 101_564 n
Ti1_1 Ca2_1 Ti2_1 76.82(10) 4_555 . 3_564 n
Ti1_1 Ca2_1 Ti2_1 112.72(21) 4_555 . 101_564 n
Ti1_1 Ca2_1 O1 100.69(19) 4_555 . 103_464 n
Ti1_1 Ca2_1 O1 146.29(30) 4_555 . 104_454 n
Ti1_1 Ca2_1 O3 145.30(10) 4_555 . 4_545 n
Ti1_1 Ca2_1 O3 41.60(9) 4_555 . 4_555 n
Ti1_1 Ca2_1 O3 99.12(19) 4_555 . 102_475 n
Ti1_1 Ca2_1 O3 95.88(20) 4_555 . 102_575 n
Ti1_1 Ca2_1 O5 35.67(19) 4_555 . 1_565 n
Ti1_1 Ca2_1 O5 35.82(20) 4_555 . 103_464 n
Ti1_1 Ca2_1 O6 91.94(19) 4_555 . 2_566 n
Ti1_1 Ca2_1 O6 94.67(15) 4_555 . 104_455 n
Ti1_1 Ca2_1 Nb2_1 114.31(20) 102_475 . 3_564 n
Ti1_1 Ca2_1 Nb2_1 174.85(15) 102_475 . 101_564 n
Ti1_1 Ca2_1 Ti2_1 114.31(20) 102_475 . 3_564 n
Ti1_1 Ca2_1 Ti2_1 174.85(15) 102_475 . 101_564 n
Ti1_1 Ca2_1 O1 150.45(24) 102_475 . 103_464 n
Ti1_1 Ca2_1 O1 142.33(28) 102_475 . 104_454 n
Ti1_1 Ca2_1 O3 89.00(22) 102_475 . 4_545 n
Ti1_1 Ca2_1 O3 94.80(18) 102_475 . 4_555 n
Ti1_1 Ca2_1 O3 41.78(12) 102_475 . 102_475 n
Ti1_1 Ca2_1 O3 143.81(11) 102_475 . 102_575 n
Ti1_1 Ca2_1 O5 91.52(13) 102_475 . 1_565 n
Ti1_1 Ca2_1 O5 35.56(21) 102_475 . 103_464 n
Ti1_1 Ca2_1 O6 88.35(15) 102_475 . 2_566 n
Ti1_1 Ca2_1 O6 33.61(18) 102_475 . 104_455 n
Nb2_1 Ca2_1 Nb2_1 70.26(11) 3_564 . 101_564 n
Nb2_1 Ca2_1 Ti2_1 0.0 3_564 . 3_564 n
Nb2_1 Ca2_1 Ti2_1 70.26(11) 3_564 . 101_564 n
Nb2_1 Ca2_1 O1 37.27(20) 3_564 . 103_464 n
Nb2_1 Ca2_1 O1 83.57(14) 3_564 . 104_454 n
Nb2_1 Ca2_1 O3 137.88(9) 3_564 . 4_545 n
Nb2_1 Ca2_1 O3 35.22(6) 3_564 . 4_555 n
Nb2_1 Ca2_1 O3 92.13(21) 3_564 . 102_475 n
Nb2_1 Ca2_1 O3 94.30(21) 3_564 . 102_575 n
Nb2_1 Ca2_1 O5 94.19(21) 3_564 . 1_565 n
Nb2_1 Ca2_1 O5 95.45(19) 3_564 . 103_464 n
Nb2_1 Ca2_1 O6 148.91(33) 3_564 . 2_566 n
Nb2_1 Ca2_1 O6 145.64(29) 3_564 . 104_455 n
Nb2_1 Ca2_1 Ti2_1 70.26(11) 101_564 . 3_564 n
Nb2_1 Ca2_1 Ti2_1 0.0 101_564 . 101_564 n
Nb2_1 Ca2_1 O1 33.59(19) 101_564 . 103_464 n
Nb2_1 Ca2_1 O1 33.83(18) 101_564 . 104_454 n
Nb2_1 Ca2_1 O3 85.90(18) 101_564 . 4_545 n
Nb2_1 Ca2_1 O3 90.35(20) 101_564 . 4_555 n
Nb2_1 Ca2_1 O3 137.83(14) 101_564 . 102_475 n
Nb2_1 Ca2_1 O3 34.60(12) 101_564 . 102_575 n
Nb2_1 Ca2_1 O5 90.46(24) 101_564 . 1_565 n
Nb2_1 Ca2_1 O5 148.53(30) 101_564 . 103_464 n
Nb2_1 Ca2_1 O6 88.33(20) 101_564 . 2_566 n
Nb2_1 Ca2_1 O6 141.32(18) 101_564 . 104_455 n
Ti2_1 Ca2_1 Ti2_1 70.26(11) 3_564 . 101_564 n
Ti2_1 Ca2_1 O1 37.27(20) 3_564 . 103_464 n
Ti2_1 Ca2_1 O1 83.57(14) 3_564 . 104_454 n
Ti2_1 Ca2_1 O3 137.88(9) 3_564 . 4_545 n
Ti2_1 Ca2_1 O3 35.22(6) 3_564 . 4_555 n
Ti2_1 Ca2_1 O3 92.13(21) 3_564 . 102_475 n
Ti2_1 Ca2_1 O3 94.30(21) 3_564 . 102_575 n
Ti2_1 Ca2_1 O5 94.19(21) 3_564 . 1_565 n
Ti2_1 Ca2_1 O5 95.45(19) 3_564 . 103_464 n
Ti2_1 Ca2_1 O6 148.91(33) 3_564 . 2_566 n
Ti2_1 Ca2_1 O6 145.64(29) 3_564 . 104_455 n
Ti2_1 Ca2_1 O1 33.59(19) 101_564 . 103_464 n
Ti2_1 Ca2_1 O1 33.83(18) 101_564 . 104_454 n
Ti2_1 Ca2_1 O3 85.90(18) 101_564 . 4_545 n
Ti2_1 Ca2_1 O3 90.35(20) 101_564 . 4_555 n
Ti2_1 Ca2_1 O3 137.83(14) 101_564 . 102_475 n
Ti2_1 Ca2_1 O3 34.60(12) 101_564 . 102_575 n
Ti2_1 Ca2_1 O5 90.46(24) 101_564 . 1_565 n
Ti2_1 Ca2_1 O5 148.53(30) 101_564 . 103_464 n
Ti2_1 Ca2_1 O6 88.33(20) 101_564 . 2_566 n
Ti2_1 Ca2_1 O6 141.32(18) 101_564 . 104_455 n
O1 Ca2_1 O1 50.27(25) 103_464 . 104_454 n
O1 Ca2_1 O3 109.62(20) 103_464 . 4_545 n
O1 Ca2_1 O3 64.64(17) 103_464 . 4_555 n
O1 Ca2_1 O3 116.07(20) 103_464 . 102_475 n
O1 Ca2_1 O3 63.63(21) 103_464 . 102_575 n
O1 Ca2_1 O5 97.64(25) 103_464 . 1_565 n
O1 Ca2_1 O5 129.75(23) 103_464 . 103_464 n
O1 Ca2_1 O6 120.81(32) 103_464 . 2_566 n
O1 Ca2_1 O6 163.88(20) 103_464 . 104_455 n
O1 Ca2_1 O3 59.39(17) 104_454 . 4_545 n
O1 Ca2_1 O3 114.88(22) 104_454 . 4_555 n
O1 Ca2_1 O3 108.85(22) 104_454 . 102_475 n
O1 Ca2_1 O3 58.26(19) 104_454 . 102_575 n
O1 Ca2_1 O5 121.26(34) 104_454 . 1_565 n
O1 Ca2_1 O5 176.66(35) 104_454 . 103_464 n
O1 Ca2_1 O6 90.96(19) 104_454 . 2_566 n
O1 Ca2_1 O6 116.35(22) 104_454 . 104_455 n
O3 Ca2_1 O3 173.09(12) 4_545 . 4_555 n
O3 Ca2_1 O3 82.68(21) 4_545 . 102_475 n
O3 Ca2_1 O3 83.22(24) 4_545 . 102_575 n
O3 Ca2_1 O5 121.00(27) 4_545 . 1_565 n
O3 Ca2_1 O5 120.32(30) 4_545 . 103_464 n
O3 Ca2_1 O6 58.28(22) 4_545 . 2_566 n
O3 Ca2_1 O6 57.54(20) 4_545 . 104_455 n
O3 Ca2_1 O3 96.31(28) 4_555 . 102_475 n
O3 Ca2_1 O3 96.96(25) 4_555 . 102_575 n
O3 Ca2_1 O5 64.75(19) 4_555 . 1_565 n
O3 Ca2_1 O5 65.15(17) 4_555 . 103_464 n
O3 Ca2_1 O6 127.48(29) 4_555 . 2_566 n
O3 Ca2_1 O6 127.30(23) 4_555 . 104_455 n
O3 Ca2_1 O3 164.68(21) 102_475 . 102_575 n
O3 Ca2_1 O5 129.88(21) 102_475 . 1_565 n
O3 Ca2_1 O5 67.96(24) 102_475 . 103_464 n
O3 Ca2_1 O6 118.47(26) 102_475 . 2_566 n
O3 Ca2_1 O6 55.91(20) 102_475 . 104_455 n
O3 Ca2_1 O5 63.47(21) 102_575 . 1_565 n
O3 Ca2_1 O5 125.05(25) 102_575 . 103_464 n
O3 Ca2_1 O6 57.62(18) 102_575 . 2_566 n
O3 Ca2_1 O6 119.85(18) 102_575 . 104_455 n
O5 Ca2_1 O5 61.95(9) 1_565 . 103_464 n
O5 Ca2_1 O6 62.76(21) 1_565 . 2_566 n
O5 Ca2_1 O6 97.69(15) 1_565 . 104_455 n
O5 Ca2_1 O6 91.51(16) 103_464 . 2_566 n
O5 Ca2_1 O6 62.98(21) 103_464 . 104_455 n
O6 Ca2_1 O6 62.98(8) 2_566 . 104_455 n
Sr2_1 Nb1_1 Sr2_1 105.21(6) 4_545 . 4_555 n
Sr2_1 Nb1_1 Sr2_1 64.65(10) 4_545 . 102_475 n
Sr2_1 Nb1_1 Sr2_1 66.37(13) 4_545 . 102_575 n
Sr2_1 Nb1_1 Ca2_1 0.0 4_545 . 4_545 n
Sr2_1 Nb1_1 Ca2_1 66.37(13) 4_545 . 102_575 n
Sr2_1 Nb1_1 O3 55.71(14) 4_545 . 1_555 n
Sr2_1 Nb1_1 O4 131.36(26) 4_545 . 1_455 n
Sr2_1 Nb1_1 O5 54.80(20) 4_545 . 4_555 n
Sr2_1 Nb1_1 O5 48.83(18) 4_545 . 102_465 n
Sr2_1 Nb1_1 O6 116.47(24) 4_545 . 3_564 n
Sr2_1 Nb1_1 O6 110.16(22) 4_545 . 101_464 n
Sr2_1 Nb1_1 Sr2_1 70.42(14) 4_555 . 102_475 n
Sr2_1 Nb1_1 Sr2_1 72.22(10) 4_555 . 102_575 n
Sr2_1 Nb1_1 Ca2_1 105.21(6) 4_555 . 4_545 n
Sr2_1 Nb1_1 Ca2_1 72.22(10) 4_555 . 102_575 n
Sr2_1 Nb1_1 O3 49.50(14) 4_555 . 1_555 n
Sr2_1 Nb1_1 O4 122.86(26) 4_555 . 1_455 n
Sr2_1 Nb1_1 O5 121.16(22) 4_555 . 4_555 n
Sr2_1 Nb1_1 O5 121.51(23) 4_555 . 102_465 n
Sr2_1 Nb1_1 O6 45.50(20) 4_555 . 3_564 n
Sr2_1 Nb1_1 O6 49.16(18) 4_555 . 101_464 n
Sr2_1 Nb1_1 Sr2_1 105.10(6) 102_475 . 102_575 n
Sr2_1 Nb1_1 Ca2_1 64.65(10) 102_475 . 4_545 n
Sr2_1 Nb1_1 Ca2_1 105.10(6) 102_475 . 102_575 n
Sr2_1 Nb1_1 O3 51.20(23) 102_475 . 1_555 n
Sr2_1 Nb1_1 O4 122.6(4) 102_475 . 1_455 n
Sr2_1 Nb1_1 O5 119.38(21) 102_475 . 4_555 n
Sr2_1 Nb1_1 O5 51.29(19) 102_475 . 102_465 n
Sr2_1 Nb1_1 O6 114.95(20) 102_475 . 3_564 n
Sr2_1 Nb1_1 O6 46.10(21) 102_475 . 101_464 n
Sr2_1 Nb1_1 Ca2_1 66.37(13) 102_575 . 4_545 n
Sr2_1 Nb1_1 Ca2_1 0.0 102_575 . 102_575 n
Sr2_1 Nb1_1 O3 54.90(23) 102_575 . 1_555 n
Sr2_1 Nb1_1 O4 132.3(4) 102_575 . 1_455 n
Sr2_1 Nb1_1 O5 48.95(18) 102_575 . 4_555 n
Sr2_1 Nb1_1 O5 115.19(19) 102_575 . 102_465 n
Sr2_1 Nb1_1 O6 52.12(20) 102_575 . 3_564 n
Sr2_1 Nb1_1 O6 119.08(16) 102_575 . 101_464 n
Ca2_1 Nb1_1 Ca2_1 66.37(13) 4_545 . 102_575 n
Ca2_1 Nb1_1 O3 55.71(14) 4_545 . 1_555 n
Ca2_1 Nb1_1 O4 131.36(26) 4_545 . 1_455 n
Ca2_1 Nb1_1 O5 54.80(20) 4_545 . 4_555 n
Ca2_1 Nb1_1 O5 48.83(18) 4_545 . 102_465 n
Ca2_1 Nb1_1 O6 116.47(24) 4_545 . 3_564 n
Ca2_1 Nb1_1 O6 110.16(22) 4_545 . 101_464 n
Ca2_1 Nb1_1 O3 54.90(23) 102_575 . 1_555 n
Ca2_1 Nb1_1 O4 132.3(4) 102_575 . 1_455 n
Ca2_1 Nb1_1 O5 48.95(18) 102_575 . 4_555 n
Ca2_1 Nb1_1 O5 115.19(19) 102_575 . 102_465 n
Ca2_1 Nb1_1 O6 52.12(20) 102_575 . 3_564 n
Ca2_1 Nb1_1 O6 119.08(16) 102_575 . 101_464 n
O3 Nb1_1 O4 170.0(4) 1_555 . 1_455 n
O3 Nb1_1 O5 89.48(21) 1_555 . 4_555 n
O3 Nb1_1 O5 85.80(22) 1_555 . 102_465 n
O3 Nb1_1 O6 75.70(24) 1_555 . 3_564 n
O3 Nb1_1 O6 73.11(20) 1_555 . 101_464 n
O4 Nb1_1 O5 100.45(30) 1_455 . 4_555 n
O4 Nb1_1 O5 95.23(32) 1_455 . 102_465 n
O4 Nb1_1 O6 103.25(32) 1_455 . 3_564 n
O4 Nb1_1 O6 97.02(32) 1_455 . 101_464 n
O5 Nb1_1 O5 87.73(18) 4_555 . 102_465 n
O5 Nb1_1 O6 90.53(32) 4_555 . 3_564 n
O5 Nb1_1 O6 162.21(16) 4_555 . 101_464 n
O5 Nb1_1 O6 161.44(16) 102_465 . 3_564 n
O5 Nb1_1 O6 87.35(31) 102_465 . 101_464 n
O6 Nb1_1 O6 88.72(18) 3_564 . 101_464 n
Sr2_1 Ti1_1 Sr2_1 105.21(6) 4_545 . 4_555 n
Sr2_1 Ti1_1 Sr2_1 64.65(10) 4_545 . 102_475 n
Sr2_1 Ti1_1 Sr2_1 66.37(13) 4_545 . 102_575 n
Sr2_1 Ti1_1 Ca2_1 0.0 4_545 . 4_545 n
Sr2_1 Ti1_1 Ca2_1 66.37(13) 4_545 . 102_575 n
Sr2_1 Ti1_1 O3 55.71(14) 4_545 . 1_555 n
Sr2_1 Ti1_1 O4 131.36(26) 4_545 . 1_455 n
Sr2_1 Ti1_1 O5 54.80(20) 4_545 . 4_555 n
Sr2_1 Ti1_1 O5 48.83(18) 4_545 . 102_465 n
Sr2_1 Ti1_1 O6 116.47(24) 4_545 . 3_564 n
Sr2_1 Ti1_1 O6 110.16(22) 4_545 . 101_464 n
Sr2_1 Ti1_1 Sr2_1 70.42(14) 4_555 . 102_475 n
Sr2_1 Ti1_1 Sr2_1 72.22(10) 4_555 . 102_575 n
Sr2_1 Ti1_1 Ca2_1 105.21(6) 4_555 . 4_545 n
Sr2_1 Ti1_1 Ca2_1 72.22(10) 4_555 . 102_575 n
Sr2_1 Ti1_1 O3 49.50(14) 4_555 . 1_555 n
Sr2_1 Ti1_1 O4 122.86(26) 4_555 . 1_455 n
Sr2_1 Ti1_1 O5 121.16(22) 4_555 . 4_555 n
Sr2_1 Ti1_1 O5 121.51(23) 4_555 . 102_465 n
Sr2_1 Ti1_1 O6 45.50(20) 4_555 . 3_564 n
Sr2_1 Ti1_1 O6 49.16(18) 4_555 . 101_464 n
Sr2_1 Ti1_1 Sr2_1 105.10(6) 102_475 . 102_575 n
Sr2_1 Ti1_1 Ca2_1 64.65(10) 102_475 . 4_545 n
Sr2_1 Ti1_1 Ca2_1 105.10(6) 102_475 . 102_575 n
Sr2_1 Ti1_1 O3 51.20(23) 102_475 . 1_555 n
Sr2_1 Ti1_1 O4 122.6(4) 102_475 . 1_455 n
Sr2_1 Ti1_1 O5 119.38(21) 102_475 . 4_555 n
Sr2_1 Ti1_1 O5 51.29(19) 102_475 . 102_465 n
Sr2_1 Ti1_1 O6 114.95(20) 102_475 . 3_564 n
Sr2_1 Ti1_1 O6 46.10(21) 102_475 . 101_464 n
Sr2_1 Ti1_1 Ca2_1 66.37(13) 102_575 . 4_545 n
Sr2_1 Ti1_1 Ca2_1 0.0 102_575 . 102_575 n
Sr2_1 Ti1_1 O3 54.90(23) 102_575 . 1_555 n
Sr2_1 Ti1_1 O4 132.3(4) 102_575 . 1_455 n
Sr2_1 Ti1_1 O5 48.95(18) 102_575 . 4_555 n
Sr2_1 Ti1_1 O5 115.19(19) 102_575 . 102_465 n
Sr2_1 Ti1_1 O6 52.12(20) 102_575 . 3_564 n
Sr2_1 Ti1_1 O6 119.08(16) 102_575 . 101_464 n
Ca2_1 Ti1_1 Ca2_1 66.37(13) 4_545 . 102_575 n
Ca2_1 Ti1_1 O3 55.71(14) 4_545 . 1_555 n
Ca2_1 Ti1_1 O4 131.36(26) 4_545 . 1_455 n
Ca2_1 Ti1_1 O5 54.80(20) 4_545 . 4_555 n
Ca2_1 Ti1_1 O5 48.83(18) 4_545 . 102_465 n
Ca2_1 Ti1_1 O6 116.47(24) 4_545 . 3_564 n
Ca2_1 Ti1_1 O6 110.16(22) 4_545 . 101_464 n
Ca2_1 Ti1_1 O3 54.90(23) 102_575 . 1_555 n
Ca2_1 Ti1_1 O4 132.3(4) 102_575 . 1_455 n
Ca2_1 Ti1_1 O5 48.95(18) 102_575 . 4_555 n
Ca2_1 Ti1_1 O5 115.19(19) 102_575 . 102_465 n
Ca2_1 Ti1_1 O6 52.12(20) 102_575 . 3_564 n
Ca2_1 Ti1_1 O6 119.08(16) 102_575 . 101_464 n
O3 Ti1_1 O4 170.0(4) 1_555 . 1_455 n
O3 Ti1_1 O5 89.48(21) 1_555 . 4_555 n
O3 Ti1_1 O5 85.80(22) 1_555 . 102_465 n
O3 Ti1_1 O6 75.70(24) 1_555 . 3_564 n
O3 Ti1_1 O6 73.11(20) 1_555 . 101_464 n
O4 Ti1_1 O5 100.45(30) 1_455 . 4_555 n
O4 Ti1_1 O5 95.23(32) 1_455 . 102_465 n
O4 Ti1_1 O6 103.25(32) 1_455 . 3_564 n
O4 Ti1_1 O6 97.02(32) 1_455 . 101_464 n
O5 Ti1_1 O5 87.73(18) 4_555 . 102_465 n
O5 Ti1_1 O6 90.53(32) 4_555 . 3_564 n
O5 Ti1_1 O6 162.21(16) 4_555 . 101_464 n
O5 Ti1_1 O6 161.44(16) 102_465 . 3_564 n
O5 Ti1_1 O6 87.35(31) 102_465 . 101_464 n
O6 Ti1_1 O6 88.72(18) 3_564 . 101_464 n
Sr2_1 Nb2_1 Sr2_1 105.44(5) 3_555 . 3_565 n
Sr2_1 Nb2_1 Sr2_1 74.52(5) 3_555 . 4_535 n
Sr2_1 Nb2_1 Sr2_1 178.0(4) 3_555 . 4_545 n
Sr2_1 Nb2_1 Sr2_1 71.61(13) 3_555 . 101_445 n
Sr2_1 Nb2_1 Sr2_1 70.47(12) 3_555 . 101_545 n
Sr2_1 Nb2_1 Sr2_1 110.09(21) 3_555 . 102_465 n
Sr2_1 Nb2_1 Sr2_1 107.80(22) 3_555 . 102_565 n
Sr2_1 Nb2_1 Ca2_1 105.44(5) 3_555 . 3_565 n
Sr2_1 Nb2_1 Ca2_1 74.52(5) 3_555 . 4_535 n
Sr2_1 Nb2_1 Ca2_1 71.61(13) 3_555 . 101_445 n
Sr2_1 Nb2_1 Ca2_1 110.09(21) 3_555 . 102_465 n
Sr2_1 Nb2_1 O1 119.48(30) 3_555 . 3_455 n
Sr2_1 Nb2_1 O1 62.39(18) 3_555 . 4_445 n
Sr2_1 Nb2_1 O1 129.64(30) 3_555 . 101_455 n
Sr2_1 Nb2_1 O1 48.76(17) 3_555 . 102_455 n
Sr2_1 Nb2_1 O3 131.89(13) 3_555 . 1_545 n
Sr2_1 Nb2_1 O3 48.04(14) 3_555 . 2_566 n
Sr2_1 Nb2_1 Sr2_1 177.8(4) 3_565 . 4_535 n
Sr2_1 Nb2_1 Sr2_1 74.52(5) 3_565 . 4_545 n
Sr2_1 Nb2_1 Sr2_1 66.60(12) 3_565 . 101_445 n
Sr2_1 Nb2_1 Sr2_1 65.47(14) 3_565 . 101_545 n
Sr2_1 Nb2_1 Sr2_1 115.26(25) 3_565 . 102_465 n
Sr2_1 Nb2_1 Sr2_1 112.65(23) 3_565 . 102_565 n
Sr2_1 Nb2_1 Ca2_1 0.0 3_565 . 3_565 n
Sr2_1 Nb2_1 Ca2_1 177.8(4) 3_565 . 4_535 n
Sr2_1 Nb2_1 Ca2_1 66.60(12) 3_565 . 101_445 n
Sr2_1 Nb2_1 Ca2_1 115.26(25) 3_565 . 102_465 n
Sr2_1 Nb2_1 O1 63.53(17) 3_565 . 3_455 n
Sr2_1 Nb2_1 O1 118.43(31) 3_565 . 4_445 n
Sr2_1 Nb2_1 O1 50.41(18) 3_565 . 101_455 n
Sr2_1 Nb2_1 O1 127.93(29) 3_565 . 102_455 n
Sr2_1 Nb2_1 O3 122.53(15) 3_565 . 1_545 n
Sr2_1 Nb2_1 O3 57.40(14) 3_565 . 2_566 n
Sr2_1 Nb2_1 Sr2_1 105.44(5) 4_535 . 4_545 n
Sr2_1 Nb2_1 Sr2_1 115.26(25) 4_535 . 101_445 n
Sr2_1 Nb2_1 Sr2_1 112.65(23) 4_535 . 101_545 n
Sr2_1 Nb2_1 Sr2_1 66.60(12) 4_535 . 102_465 n
Sr2_1 Nb2_1 Sr2_1 65.47(14) 4_535 . 102_565 n
Sr2_1 Nb2_1 Ca2_1 177.8(4) 4_535 . 3_565 n
Sr2_1 Nb2_1 Ca2_1 0.0 4_535 . 4_535 n
Sr2_1 Nb2_1 Ca2_1 115.26(25) 4_535 . 101_445 n
Sr2_1 Nb2_1 Ca2_1 66.60(12) 4_535 . 102_465 n
Sr2_1 Nb2_1 O1 118.43(31) 4_535 . 3_455 n
Sr2_1 Nb2_1 O1 63.53(17) 4_535 . 4_445 n
Sr2_1 Nb2_1 O1 127.93(29) 4_535 . 101_455 n
Sr2_1 Nb2_1 O1 50.41(18) 4_535 . 102_455 n
Sr2_1 Nb2_1 O3 57.40(14) 4_535 . 1_545 n
Sr2_1 Nb2_1 O3 122.53(15) 4_535 . 2_566 n
Sr2_1 Nb2_1 Sr2_1 110.09(21) 4_545 . 101_445 n
Sr2_1 Nb2_1 Sr2_1 107.80(22) 4_545 . 101_545 n
Sr2_1 Nb2_1 Sr2_1 71.61(13) 4_545 . 102_465 n
Sr2_1 Nb2_1 Sr2_1 70.47(12) 4_545 . 102_565 n
Sr2_1 Nb2_1 Ca2_1 74.52(5) 4_545 . 3_565 n
Sr2_1 Nb2_1 Ca2_1 105.44(5) 4_545 . 4_535 n
Sr2_1 Nb2_1 Ca2_1 110.09(21) 4_545 . 101_445 n
Sr2_1 Nb2_1 Ca2_1 71.61(13) 4_545 . 102_465 n
Sr2_1 Nb2_1 O1 62.39(18) 4_545 . 3_455 n
Sr2_1 Nb2_1 O1 119.48(30) 4_545 . 4_445 n
Sr2_1 Nb2_1 O1 48.76(17) 4_545 . 101_455 n
Sr2_1 Nb2_1 O1 129.64(30) 4_545 . 102_455 n
Sr2_1 Nb2_1 O3 48.04(14) 4_545 . 1_545 n
Sr2_1 Nb2_1 O3 131.89(13) 4_545 . 2_566 n
Sr2_1 Nb2_1 Sr2_1 105.44(5) 101_445 . 101_545 n
Sr2_1 Nb2_1 Sr2_1 75.82(24) 101_445 . 102_465 n
Sr2_1 Nb2_1 Sr2_1 178.73(22) 101_445 . 102_565 n
Sr2_1 Nb2_1 Ca2_1 66.60(12) 101_445 . 3_565 n
Sr2_1 Nb2_1 Ca2_1 115.26(25) 101_445 . 4_535 n
Sr2_1 Nb2_1 Ca2_1 0.0 101_445 . 101_445 n
Sr2_1 Nb2_1 Ca2_1 75.82(24) 101_445 . 102_465 n
Sr2_1 Nb2_1 O1 48.77(23) 101_445 . 3_455 n
Sr2_1 Nb2_1 O1 52.05(24) 101_445 . 4_445 n
Sr2_1 Nb2_1 O1 116.23(20) 101_445 . 101_455 n
Sr2_1 Nb2_1 O1 120.15(19) 101_445 . 102_455 n
Sr2_1 Nb2_1 O3 128.7(4) 101_445 . 1_545 n
Sr2_1 Nb2_1 O3 54.13(32) 101_445 . 2_566 n
Sr2_1 Nb2_1 Sr2_1 178.73(22) 101_545 . 102_465 n
Sr2_1 Nb2_1 Sr2_1 73.29(21) 101_545 . 102_565 n
Sr2_1 Nb2_1 Ca2_1 65.47(14) 101_545 . 3_565 n
Sr2_1 Nb2_1 Ca2_1 112.65(23) 101_545 . 4_535 n
Sr2_1 Nb2_1 Ca2_1 105.44(5) 101_545 . 101_445 n
Sr2_1 Nb2_1 Ca2_1 178.73(22) 101_545 . 102_465 n
Sr2_1 Nb2_1 O1 128.78(17) 101_545 . 3_455 n
Sr2_1 Nb2_1 O1 132.01(20) 101_545 . 4_445 n
Sr2_1 Nb2_1 O1 59.38(24) 101_545 . 101_455 n
Sr2_1 Nb2_1 O1 63.20(25) 101_545 . 102_455 n
Sr2_1 Nb2_1 O3 124.6(4) 101_545 . 1_545 n
Sr2_1 Nb2_1 O3 52.51(31) 101_545 . 2_566 n
Sr2_1 Nb2_1 Sr2_1 105.44(5) 102_465 . 102_565 n
Sr2_1 Nb2_1 Ca2_1 115.26(25) 102_465 . 3_565 n
Sr2_1 Nb2_1 Ca2_1 66.60(12) 102_465 . 4_535 n
Sr2_1 Nb2_1 Ca2_1 75.82(24) 102_465 . 101_445 n
Sr2_1 Nb2_1 Ca2_1 0.0 102_465 . 102_465 n
Sr2_1 Nb2_1 O1 52.05(24) 102_465 . 3_455 n
Sr2_1 Nb2_1 O1 48.77(23) 102_465 . 4_445 n
Sr2_1 Nb2_1 O1 120.15(19) 102_465 . 101_455 n
Sr2_1 Nb2_1 O1 116.23(20) 102_465 . 102_455 n
Sr2_1 Nb2_1 O3 54.13(32) 102_465 . 1_545 n
Sr2_1 Nb2_1 O3 128.7(4) 102_465 . 2_566 n
Sr2_1 Nb2_1 Ca2_1 112.65(23) 102_565 . 3_565 n
Sr2_1 Nb2_1 Ca2_1 65.47(14) 102_565 . 4_535 n
Sr2_1 Nb2_1 Ca2_1 178.73(22) 102_565 . 101_445 n
Sr2_1 Nb2_1 Ca2_1 105.44(5) 102_565 . 102_465 n
Sr2_1 Nb2_1 O1 132.01(20) 102_565 . 3_455 n
Sr2_1 Nb2_1 O1 128.78(17) 102_565 . 4_445 n
Sr2_1 Nb2_1 O1 63.20(25) 102_565 . 101_455 n
Sr2_1 Nb2_1 O1 59.38(24) 102_565 . 102_455 n
Sr2_1 Nb2_1 O3 52.51(31) 102_565 . 1_545 n
Sr2_1 Nb2_1 O3 124.6(4) 102_565 . 2_566 n
Ca2_1 Nb2_1 Ca2_1 177.8(4) 3_565 . 4_535 n
Ca2_1 Nb2_1 Ca2_1 66.60(12) 3_565 . 101_445 n
Ca2_1 Nb2_1 Ca2_1 115.26(25) 3_565 . 102_465 n
Ca2_1 Nb2_1 O1 63.53(17) 3_565 . 3_455 n
Ca2_1 Nb2_1 O1 118.43(31) 3_565 . 4_445 n
Ca2_1 Nb2_1 O1 50.41(18) 3_565 . 101_455 n
Ca2_1 Nb2_1 O1 127.93(29) 3_565 . 102_455 n
Ca2_1 Nb2_1 O3 122.53(15) 3_565 . 1_545 n
Ca2_1 Nb2_1 O3 57.40(14) 3_565 . 2_566 n
Ca2_1 Nb2_1 Ca2_1 115.26(25) 4_535 . 101_445 n
Ca2_1 Nb2_1 Ca2_1 66.60(12) 4_535 . 102_465 n
Ca2_1 Nb2_1 O1 118.43(31) 4_535 . 3_455 n
Ca2_1 Nb2_1 O1 63.53(17) 4_535 . 4_445 n
Ca2_1 Nb2_1 O1 127.93(29) 4_535 . 101_455 n
Ca2_1 Nb2_1 O1 50.41(18) 4_535 . 102_455 n
Ca2_1 Nb2_1 O3 57.40(14) 4_535 . 1_545 n
Ca2_1 Nb2_1 O3 122.53(15) 4_535 . 2_566 n
Ca2_1 Nb2_1 Ca2_1 75.82(24) 101_445 . 102_465 n
Ca2_1 Nb2_1 O1 48.77(23) 101_445 . 3_455 n
Ca2_1 Nb2_1 O1 52.05(24) 101_445 . 4_445 n
Ca2_1 Nb2_1 O1 116.23(20) 101_445 . 101_455 n
Ca2_1 Nb2_1 O1 120.15(19) 101_445 . 102_455 n
Ca2_1 Nb2_1 O3 128.7(4) 101_445 . 1_545 n
Ca2_1 Nb2_1 O3 54.13(32) 101_445 . 2_566 n
Ca2_1 Nb2_1 O1 52.05(24) 102_465 . 3_455 n
Ca2_1 Nb2_1 O1 48.77(23) 102_465 . 4_445 n
Ca2_1 Nb2_1 O1 120.15(19) 102_465 . 101_455 n
Ca2_1 Nb2_1 O1 116.23(20) 102_465 . 102_455 n
Ca2_1 Nb2_1 O3 54.13(32) 102_465 . 1_545 n
Ca2_1 Nb2_1 O3 128.7(4) 102_465 . 2_566 n
O1 Nb2_1 O1 72.3(4) 3_455 . 4_445 n
O1 Nb2_1 O1 90.60(8) 3_455 . 101_455 n
O1 Nb2_1 O1 162.9(4) 3_455 . 102_455 n
O1 Nb2_1 O3 87.61(34) 3_455 . 1_545 n
O1 Nb2_1 O3 94.7(4) 3_455 . 2_566 n
O1 Nb2_1 O1 162.9(4) 4_445 . 101_455 n
O1 Nb2_1 O1 90.60(8) 4_445 . 102_455 n
O1 Nb2_1 O3 94.7(4) 4_445 . 1_545 n
O1 Nb2_1 O3 87.61(34) 4_445 . 2_566 n
O1 Nb2_1 O1 106.5(4) 101_455 . 102_455 n
O1 Nb2_1 O3 84.31(33) 101_455 . 1_545 n
O1 Nb2_1 O3 93.95(29) 101_455 . 2_566 n
O1 Nb2_1 O3 93.95(29) 102_455 . 1_545 n
O1 Nb2_1 O3 84.31(33) 102_455 . 2_566 n
O3 Nb2_1 O3 177.1(7) 1_545 . 2_566 n
Sr2_1 Ti2_1 Sr2_1 105.44(5) 3_555 . 3_565 n
Sr2_1 Ti2_1 Sr2_1 74.52(5) 3_555 . 4_535 n
Sr2_1 Ti2_1 Sr2_1 178.0(4) 3_555 . 4_545 n
Sr2_1 Ti2_1 Sr2_1 71.61(13) 3_555 . 101_445 n
Sr2_1 Ti2_1 Sr2_1 70.47(12) 3_555 . 101_545 n
Sr2_1 Ti2_1 Sr2_1 110.09(21) 3_555 . 102_465 n
Sr2_1 Ti2_1 Sr2_1 107.80(22) 3_555 . 102_565 n
Sr2_1 Ti2_1 Ca2_1 105.44(5) 3_555 . 3_565 n
Sr2_1 Ti2_1 Ca2_1 74.52(5) 3_555 . 4_535 n
Sr2_1 Ti2_1 Ca2_1 71.61(13) 3_555 . 101_445 n
Sr2_1 Ti2_1 Ca2_1 110.09(21) 3_555 . 102_465 n
Sr2_1 Ti2_1 O1 119.48(30) 3_555 . 3_455 n
Sr2_1 Ti2_1 O1 62.39(18) 3_555 . 4_445 n
Sr2_1 Ti2_1 O1 129.64(30) 3_555 . 101_455 n
Sr2_1 Ti2_1 O1 48.76(17) 3_555 . 102_455 n
Sr2_1 Ti2_1 O3 131.89(13) 3_555 . 1_545 n
Sr2_1 Ti2_1 O3 48.04(14) 3_555 . 2_566 n
Sr2_1 Ti2_1 Sr2_1 177.8(4) 3_565 . 4_535 n
Sr2_1 Ti2_1 Sr2_1 74.52(5) 3_565 . 4_545 n
Sr2_1 Ti2_1 Sr2_1 66.60(12) 3_565 . 101_445 n
Sr2_1 Ti2_1 Sr2_1 65.47(14) 3_565 . 101_545 n
Sr2_1 Ti2_1 Sr2_1 115.26(25) 3_565 . 102_465 n
Sr2_1 Ti2_1 Sr2_1 112.65(23) 3_565 . 102_565 n
Sr2_1 Ti2_1 Ca2_1 0.0 3_565 . 3_565 n
Sr2_1 Ti2_1 Ca2_1 177.8(4) 3_565 . 4_535 n
Sr2_1 Ti2_1 Ca2_1 66.60(12) 3_565 . 101_445 n
Sr2_1 Ti2_1 Ca2_1 115.26(25) 3_565 . 102_465 n
Sr2_1 Ti2_1 O1 63.53(17) 3_565 . 3_455 n
Sr2_1 Ti2_1 O1 118.43(31) 3_565 . 4_445 n
Sr2_1 Ti2_1 O1 50.41(18) 3_565 . 101_455 n
Sr2_1 Ti2_1 O1 127.93(29) 3_565 . 102_455 n
Sr2_1 Ti2_1 O3 122.53(15) 3_565 . 1_545 n
Sr2_1 Ti2_1 O3 57.40(14) 3_565 . 2_566 n
Sr2_1 Ti2_1 Sr2_1 105.44(5) 4_535 . 4_545 n
Sr2_1 Ti2_1 Sr2_1 115.26(25) 4_535 . 101_445 n
Sr2_1 Ti2_1 Sr2_1 112.65(23) 4_535 . 101_545 n
Sr2_1 Ti2_1 Sr2_1 66.60(12) 4_535 . 102_465 n
Sr2_1 Ti2_1 Sr2_1 65.47(14) 4_535 . 102_565 n
Sr2_1 Ti2_1 Ca2_1 177.8(4) 4_535 . 3_565 n
Sr2_1 Ti2_1 Ca2_1 0.0 4_535 . 4_535 n
Sr2_1 Ti2_1 Ca2_1 115.26(25) 4_535 . 101_445 n
Sr2_1 Ti2_1 Ca2_1 66.60(12) 4_535 . 102_465 n
Sr2_1 Ti2_1 O1 118.43(31) 4_535 . 3_455 n
Sr2_1 Ti2_1 O1 63.53(17) 4_535 . 4_445 n
Sr2_1 Ti2_1 O1 127.93(29) 4_535 . 101_455 n
Sr2_1 Ti2_1 O1 50.41(18) 4_535 . 102_455 n
Sr2_1 Ti2_1 O3 57.40(14) 4_535 . 1_545 n
Sr2_1 Ti2_1 O3 122.53(15) 4_535 . 2_566 n
Sr2_1 Ti2_1 Sr2_1 110.09(21) 4_545 . 101_445 n
Sr2_1 Ti2_1 Sr2_1 107.80(22) 4_545 . 101_545 n
Sr2_1 Ti2_1 Sr2_1 71.61(13) 4_545 . 102_465 n
Sr2_1 Ti2_1 Sr2_1 70.47(12) 4_545 . 102_565 n
Sr2_1 Ti2_1 Ca2_1 74.52(5) 4_545 . 3_565 n
Sr2_1 Ti2_1 Ca2_1 105.44(5) 4_545 . 4_535 n
Sr2_1 Ti2_1 Ca2_1 110.09(21) 4_545 . 101_445 n
Sr2_1 Ti2_1 Ca2_1 71.61(13) 4_545 . 102_465 n
Sr2_1 Ti2_1 O1 62.39(18) 4_545 . 3_455 n
Sr2_1 Ti2_1 O1 119.48(30) 4_545 . 4_445 n
Sr2_1 Ti2_1 O1 48.76(17) 4_545 . 101_455 n
Sr2_1 Ti2_1 O1 129.64(30) 4_545 . 102_455 n
Sr2_1 Ti2_1 O3 48.04(14) 4_545 . 1_545 n
Sr2_1 Ti2_1 O3 131.89(13) 4_545 . 2_566 n
Sr2_1 Ti2_1 Sr2_1 105.44(5) 101_445 . 101_545 n
Sr2_1 Ti2_1 Sr2_1 75.82(24) 101_445 . 102_465 n
Sr2_1 Ti2_1 Sr2_1 178.73(22) 101_445 . 102_565 n
Sr2_1 Ti2_1 Ca2_1 66.60(12) 101_445 . 3_565 n
Sr2_1 Ti2_1 Ca2_1 115.26(25) 101_445 . 4_535 n
Sr2_1 Ti2_1 Ca2_1 0.0 101_445 . 101_445 n
Sr2_1 Ti2_1 Ca2_1 75.82(24) 101_445 . 102_465 n
Sr2_1 Ti2_1 O1 48.77(23) 101_445 . 3_455 n
Sr2_1 Ti2_1 O1 52.05(24) 101_445 . 4_445 n
Sr2_1 Ti2_1 O1 116.23(20) 101_445 . 101_455 n
Sr2_1 Ti2_1 O1 120.15(19) 101_445 . 102_455 n
Sr2_1 Ti2_1 O3 128.7(4) 101_445 . 1_545 n
Sr2_1 Ti2_1 O3 54.13(32) 101_445 . 2_566 n
Sr2_1 Ti2_1 Sr2_1 178.73(22) 101_545 . 102_465 n
Sr2_1 Ti2_1 Sr2_1 73.29(21) 101_545 . 102_565 n
Sr2_1 Ti2_1 Ca2_1 65.47(14) 101_545 . 3_565 n
Sr2_1 Ti2_1 Ca2_1 112.65(23) 101_545 . 4_535 n
Sr2_1 Ti2_1 Ca2_1 105.44(5) 101_545 . 101_445 n
Sr2_1 Ti2_1 Ca2_1 178.73(22) 101_545 . 102_465 n
Sr2_1 Ti2_1 O1 128.78(17) 101_545 . 3_455 n
Sr2_1 Ti2_1 O1 132.01(20) 101_545 . 4_445 n
Sr2_1 Ti2_1 O1 59.38(24) 101_545 . 101_455 n
Sr2_1 Ti2_1 O1 63.20(25) 101_545 . 102_455 n
Sr2_1 Ti2_1 O3 124.6(4) 101_545 . 1_545 n
Sr2_1 Ti2_1 O3 52.51(31) 101_545 . 2_566 n
Sr2_1 Ti2_1 Sr2_1 105.44(5) 102_465 . 102_565 n
Sr2_1 Ti2_1 Ca2_1 115.26(25) 102_465 . 3_565 n
Sr2_1 Ti2_1 Ca2_1 66.60(12) 102_465 . 4_535 n
Sr2_1 Ti2_1 Ca2_1 75.82(24) 102_465 . 101_445 n
Sr2_1 Ti2_1 Ca2_1 0.0 102_465 . 102_465 n
Sr2_1 Ti2_1 O1 52.05(24) 102_465 . 3_455 n
Sr2_1 Ti2_1 O1 48.77(23) 102_465 . 4_445 n
Sr2_1 Ti2_1 O1 120.15(19) 102_465 . 101_455 n
Sr2_1 Ti2_1 O1 116.23(20) 102_465 . 102_455 n
Sr2_1 Ti2_1 O3 54.13(32) 102_465 . 1_545 n
Sr2_1 Ti2_1 O3 128.7(4) 102_465 . 2_566 n
Sr2_1 Ti2_1 Ca2_1 112.65(23) 102_565 . 3_565 n
Sr2_1 Ti2_1 Ca2_1 65.47(14) 102_565 . 4_535 n
Sr2_1 Ti2_1 Ca2_1 178.73(22) 102_565 . 101_445 n
Sr2_1 Ti2_1 Ca2_1 105.44(5) 102_565 . 102_465 n
Sr2_1 Ti2_1 O1 132.01(20) 102_565 . 3_455 n
Sr2_1 Ti2_1 O1 128.78(17) 102_565 . 4_445 n
Sr2_1 Ti2_1 O1 63.20(25) 102_565 . 101_455 n
Sr2_1 Ti2_1 O1 59.38(24) 102_565 . 102_455 n
Sr2_1 Ti2_1 O3 52.51(31) 102_565 . 1_545 n
Sr2_1 Ti2_1 O3 124.6(4) 102_565 . 2_566 n
Ca2_1 Ti2_1 Ca2_1 177.8(4) 3_565 . 4_535 n
Ca2_1 Ti2_1 Ca2_1 66.60(12) 3_565 . 101_445 n
Ca2_1 Ti2_1 Ca2_1 115.26(25) 3_565 . 102_465 n
Ca2_1 Ti2_1 O1 63.53(17) 3_565 . 3_455 n
Ca2_1 Ti2_1 O1 118.43(31) 3_565 . 4_445 n
Ca2_1 Ti2_1 O1 50.41(18) 3_565 . 101_455 n
Ca2_1 Ti2_1 O1 127.93(29) 3_565 . 102_455 n
Ca2_1 Ti2_1 O3 122.53(15) 3_565 . 1_545 n
Ca2_1 Ti2_1 O3 57.40(14) 3_565 . 2_566 n
Ca2_1 Ti2_1 Ca2_1 115.26(25) 4_535 . 101_445 n
Ca2_1 Ti2_1 Ca2_1 66.60(12) 4_535 . 102_465 n
Ca2_1 Ti2_1 O1 118.43(31) 4_535 . 3_455 n
Ca2_1 Ti2_1 O1 63.53(17) 4_535 . 4_445 n
Ca2_1 Ti2_1 O1 127.93(29) 4_535 . 101_455 n
Ca2_1 Ti2_1 O1 50.41(18) 4_535 . 102_455 n
Ca2_1 Ti2_1 O3 57.40(14) 4_535 . 1_545 n
Ca2_1 Ti2_1 O3 122.53(15) 4_535 . 2_566 n
Ca2_1 Ti2_1 Ca2_1 75.82(24) 101_445 . 102_465 n
Ca2_1 Ti2_1 O1 48.77(23) 101_445 . 3_455 n
Ca2_1 Ti2_1 O1 52.05(24) 101_445 . 4_445 n
Ca2_1 Ti2_1 O1 116.23(20) 101_445 . 101_455 n
Ca2_1 Ti2_1 O1 120.15(19) 101_445 . 102_455 n
Ca2_1 Ti2_1 O3 128.7(4) 101_445 . 1_545 n
Ca2_1 Ti2_1 O3 54.13(32) 101_445 . 2_566 n
Ca2_1 Ti2_1 O1 52.05(24) 102_465 . 3_455 n
Ca2_1 Ti2_1 O1 48.77(23) 102_465 . 4_445 n
Ca2_1 Ti2_1 O1 120.15(19) 102_465 . 101_455 n
Ca2_1 Ti2_1 O1 116.23(20) 102_465 . 102_455 n
Ca2_1 Ti2_1 O3 54.13(32) 102_465 . 1_545 n
Ca2_1 Ti2_1 O3 128.7(4) 102_465 . 2_566 n
O1 Ti2_1 O1 72.3(4) 3_455 . 4_445 n
O1 Ti2_1 O1 90.60(8) 3_455 . 101_455 n
O1 Ti2_1 O1 162.9(4) 3_455 . 102_455 n
O1 Ti2_1 O3 87.61(34) 3_455 . 1_545 n
O1 Ti2_1 O3 94.7(4) 3_455 . 2_566 n
O1 Ti2_1 O1 162.9(4) 4_445 . 101_455 n
O1 Ti2_1 O1 90.60(8) 4_445 . 102_455 n
O1 Ti2_1 O3 94.7(4) 4_445 . 1_545 n
O1 Ti2_1 O3 87.61(34) 4_445 . 2_566 n
O1 Ti2_1 O1 106.5(4) 101_455 . 102_455 n
O1 Ti2_1 O3 84.31(33) 101_455 . 1_545 n
O1 Ti2_1 O3 93.95(29) 101_455 . 2_566 n
O1 Ti2_1 O3 93.95(29) 102_455 . 1_545 n
O1 Ti2_1 O3 84.31(33) 102_455 . 2_566 n
O3 Ti2_1 O3 177.1(7) 1_545 . 2_566 n
Bi2_1 O1 Sr2_1 82.37(19) 103_564 . 1_645 n
Bi2_1 O1 Sr2_1 0.0 103_564 . 103_564 n
Bi2_1 O1 Sr2_1 104.93(20) 103_564 . 104_544 n
Bi2_1 O1 Bi2_1 0.0 103_564 . 103_564 n
Bi2_1 O1 Ca2_1 0.0 103_564 . 103_564 n
Bi2_1 O1 Ca2_1 104.93(20) 103_564 . 104_544 n
Bi2_1 O1 Nb2_1 97.64(29) 103_564 . 3_654 n
Bi2_1 O1 Nb2_1 92.32(28) 103_564 . 101_554 n
Bi2_1 O1 Ti2_1 97.64(29) 103_564 . 3_654 n
Bi2_1 O1 Ti2_1 92.32(28) 103_564 . 101_554 n
Sr2_1 O1 Sr2_1 82.37(19) 1_645 . 103_564 n
Sr2_1 O1 Sr2_1 172.28(29) 1_645 . 104_544 n
Sr2_1 O1 Bi2_1 82.37(19) 1_645 . 103_564 n
Sr2_1 O1 Ca2_1 82.37(19) 1_645 . 103_564 n
Sr2_1 O1 Ca2_1 172.28(29) 1_645 . 104_544 n
Sr2_1 O1 Nb2_1 82.26(25) 1_645 . 3_654 n
Sr2_1 O1 Nb2_1 85.36(25) 1_645 . 101_554 n
Sr2_1 O1 Ti2_1 82.26(25) 1_645 . 3_654 n
Sr2_1 O1 Ti2_1 85.36(25) 1_645 . 101_554 n
Sr2_1 O1 Sr2_1 104.93(20) 103_564 . 104_544 n
Sr2_1 O1 Bi2_1 0.0 103_564 . 103_564 n
Sr2_1 O1 Ca2_1 0.0 103_564 . 103_564 n
Sr2_1 O1 Ca2_1 104.93(20) 103_564 . 104_544 n
Sr2_1 O1 Nb2_1 97.64(29) 103_564 . 3_654 n
Sr2_1 O1 Nb2_1 92.32(28) 103_564 . 101_554 n
Sr2_1 O1 Ti2_1 97.64(29) 103_564 . 3_654 n
Sr2_1 O1 Ti2_1 92.32(28) 103_564 . 101_554 n
Sr2_1 O1 Bi2_1 104.93(20) 104_544 . 103_564 n
Sr2_1 O1 Ca2_1 104.93(20) 104_544 . 103_564 n
Sr2_1 O1 Ca2_1 0.0 104_544 . 104_544 n
Sr2_1 O1 Nb2_1 94.11(30) 104_544 . 3_654 n
Sr2_1 O1 Nb2_1 96.70(30) 104_544 . 101_554 n
Sr2_1 O1 Ti2_1 94.11(30) 104_544 . 3_654 n
Sr2_1 O1 Ti2_1 96.70(30) 104_544 . 101_554 n
Bi2_1 O1 Ca2_1 0.0 103_564 . 103_564 n
Bi2_1 O1 Ca2_1 104.93(20) 103_564 . 104_544 n
Bi2_1 O1 Nb2_1 97.64(29) 103_564 . 3_654 n
Bi2_1 O1 Nb2_1 92.32(28) 103_564 . 101_554 n
Bi2_1 O1 Ti2_1 97.64(29) 103_564 . 3_654 n
Bi2_1 O1 Ti2_1 92.32(28) 103_564 . 101_554 n
Ca2_1 O1 Ca2_1 104.93(20) 103_564 . 104_544 n
Ca2_1 O1 Nb2_1 97.64(29) 103_564 . 3_654 n
Ca2_1 O1 Nb2_1 92.32(28) 103_564 . 101_554 n
Ca2_1 O1 Ti2_1 97.64(29) 103_564 . 3_654 n
Ca2_1 O1 Ti2_1 92.32(28) 103_564 . 101_554 n
Ca2_1 O1 Nb2_1 94.11(30) 104_544 . 3_654 n
Ca2_1 O1 Nb2_1 96.70(30) 104_544 . 101_554 n
Ca2_1 O1 Ti2_1 94.11(30) 104_544 . 3_654 n
Ca2_1 O1 Ti2_1 96.70(30) 104_544 . 101_554 n
Nb2_1 O1 Nb2_1 162.9(4) 3_654 . 101_554 n
Nb2_1 O1 Ti2_1 0.0 3_654 . 3_654 n
Nb2_1 O1 Ti2_1 162.9(4) 3_654 . 101_554 n
Nb2_1 O1 Ti2_1 162.9(4) 101_554 . 3_654 n
Nb2_1 O1 Ti2_1 0.0 101_554 . 101_554 n
Ti2_1 O1 Ti2_1 162.9(4) 3_654 . 101_554 n
Bi1_1 O2 Bi1_1 107.7(5) 1_445 . 4_445 n
Bi1_1 O2 Bi1_1 107.1(6) 1_445 . 102_465 n
Bi1_1 O2 Bi1_1 116.16(23) 1_445 . 103_465 n
Bi1_1 O2 Sr1_1 5.0(14) 1_445 . 1_445 n
Bi1_1 O2 Sr1_1 105.3(25) 1_445 . 4_445 n
Bi1_1 O2 Sr1_1 105.3(25) 1_445 . 102_465 n
Bi1_1 O2 Sr1_1 121.2(14) 1_445 . 103_465 n
Bi1_1 O2 Bi1_1 0.0 1_445 . 1_445 n
Bi1_1 O2 Bi1_1 107.7(5) 1_445 . 4_445 n
Bi1_1 O2 Bi1_1 107.1(6) 1_445 . 102_465 n
Bi1_1 O2 Bi1_1 116.16(23) 1_445 . 103_464 n
Bi1_1 O2 Ca1_1 5.0(14) 1_445 . 1_445 n
Bi1_1 O2 Ca1_1 105.3(25) 1_445 . 4_445 n
Bi1_1 O2 Ca1_1 105.3(25) 1_445 . 102_465 n
Bi1_1 O2 Ca1_1 121.2(14) 1_445 . 103_464 n
Bi1_1 O2 Bi1_1 113.80(23) 4_445 . 102_465 n
Bi1_1 O2 Bi1_1 106.5(6) 4_445 . 103_465 n
Bi1_1 O2 Sr1_1 105.6(25) 4_445 . 1_445 n
Bi1_1 O2 Sr1_1 4.5(16) 4_445 . 4_445 n
Bi1_1 O2 Sr1_1 118.3(15) 4_445 . 102_465 n
Bi1_1 O2 Sr1_1 103.7(24) 4_445 . 103_465 n
Bi1_1 O2 Bi1_1 107.7(5) 4_445 . 1_445 n
Bi1_1 O2 Bi1_1 0.0 4_445 . 4_445 n
Bi1_1 O2 Bi1_1 113.80(23) 4_445 . 102_465 n
Bi1_1 O2 Bi1_1 106.5(6) 4_445 . 103_464 n
Bi1_1 O2 Ca1_1 105.6(25) 4_445 . 1_445 n
Bi1_1 O2 Ca1_1 4.5(16) 4_445 . 4_445 n
Bi1_1 O2 Ca1_1 118.3(15) 4_445 . 102_465 n
Bi1_1 O2 Ca1_1 103.7(24) 4_445 . 103_464 n
Bi1_1 O2 Bi1_1 105.8(5) 102_465 . 103_465 n
Bi1_1 O2 Sr1_1 104.3(25) 102_465 . 1_445 n
Bi1_1 O2 Sr1_1 118.3(15) 102_465 . 4_445 n
Bi1_1 O2 Sr1_1 4.5(16) 102_465 . 102_465 n
Bi1_1 O2 Sr1_1 103.6(25) 102_465 . 103_465 n
Bi1_1 O2 Bi1_1 107.1(6) 102_465 . 1_445 n
Bi1_1 O2 Bi1_1 113.80(23) 102_465 . 4_445 n
Bi1_1 O2 Bi1_1 0.0 102_465 . 102_465 n
Bi1_1 O2 Bi1_1 105.8(5) 102_465 . 103_464 n
Bi1_1 O2 Ca1_1 104.3(25) 102_465 . 1_445 n
Bi1_1 O2 Ca1_1 118.3(15) 102_465 . 4_445 n
Bi1_1 O2 Ca1_1 4.5(16) 102_465 . 102_465 n
Bi1_1 O2 Ca1_1 103.6(25) 102_465 . 103_464 n
Bi1_1 O2 Sr1_1 121.2(14) 103_465 . 1_445 n
Bi1_1 O2 Sr1_1 104.7(24) 103_465 . 4_445 n
Bi1_1 O2 Sr1_1 103.3(25) 103_465 . 102_465 n
Bi1_1 O2 Sr1_1 5.0(14) 103_465 . 103_465 n
Bi1_1 O2 Bi1_1 116.16(23) 103_464 . 1_445 n
Bi1_1 O2 Bi1_1 106.5(6) 103_464 . 4_445 n
Bi1_1 O2 Bi1_1 105.8(5) 103_464 . 102_465 n
Bi1_1 O2 Bi1_1 0.0 103_464 . 103_464 n
Bi1_1 O2 Ca1_1 121.2(14) 103_464 . 1_445 n
Bi1_1 O2 Ca1_1 104.7(24) 103_464 . 4_445 n
Bi1_1 O2 Ca1_1 103.3(25) 103_464 . 102_465 n
Bi1_1 O2 Ca1_1 5.0(14) 103_464 . 103_464 n
Sr1_1 O2 Sr1_1 104(5) 1_445 . 4_445 n
Sr1_1 O2 Sr1_1 102.9(8) 1_445 . 102_465 n
Sr1_1 O2 Sr1_1 126.2(19) 1_445 . 103_465 n
Sr1_1 O2 Bi1_1 5.0(14) 1_445 . 1_445 n
Sr1_1 O2 Bi1_1 105.6(25) 1_445 . 4_445 n
Sr1_1 O2 Bi1_1 104.3(25) 1_445 . 102_465 n
Sr1_1 O2 Bi1_1 121.2(14) 1_445 . 103_464 n
Sr1_1 O2 Ca1_1 0.0 1_445 . 1_445 n
Sr1_1 O2 Ca1_1 104(5) 1_445 . 4_445 n
Sr1_1 O2 Ca1_1 102.9(8) 1_445 . 102_465 n
Sr1_1 O2 Ca1_1 126.2(19) 1_445 . 103_464 n
Sr1_1 O2 Sr1_1 122.8(20) 4_445 . 102_465 n
Sr1_1 O2 Sr1_1 102.2(7) 4_445 . 103_465 n
Sr1_1 O2 Bi1_1 105.3(25) 4_445 . 1_445 n
Sr1_1 O2 Bi1_1 4.5(16) 4_445 . 4_445 n
Sr1_1 O2 Bi1_1 118.3(15) 4_445 . 102_465 n
Sr1_1 O2 Bi1_1 104.7(24) 4_445 . 103_464 n
Sr1_1 O2 Ca1_1 104(5) 4_445 . 1_445 n
Sr1_1 O2 Ca1_1 0.0 4_445 . 4_445 n
Sr1_1 O2 Ca1_1 122.8(20) 4_445 . 102_465 n
Sr1_1 O2 Ca1_1 102.2(7) 4_445 . 103_464 n
Sr1_1 O2 Sr1_1 101(5) 102_465 . 103_465 n
Sr1_1 O2 Bi1_1 105.3(25) 102_465 . 1_445 n
Sr1_1 O2 Bi1_1 118.3(15) 102_465 . 4_445 n
Sr1_1 O2 Bi1_1 4.5(16) 102_465 . 102_465 n
Sr1_1 O2 Bi1_1 103.3(25) 102_465 . 103_464 n
Sr1_1 O2 Ca1_1 102.9(8) 102_465 . 1_445 n
Sr1_1 O2 Ca1_1 122.8(20) 102_465 . 4_445 n
Sr1_1 O2 Ca1_1 0.0 102_465 . 102_465 n
Sr1_1 O2 Ca1_1 101(5) 102_465 . 103_464 n
Sr1_1 O2 Bi1_1 121.2(14) 103_464 . 1_445 n
Sr1_1 O2 Bi1_1 103.7(24) 103_464 . 4_445 n
Sr1_1 O2 Bi1_1 103.6(25) 103_464 . 102_465 n
Sr1_1 O2 Bi1_1 5.0(14) 103_464 . 103_464 n
Sr1_1 O2 Ca1_1 126.2(19) 103_464 . 1_445 n
Sr1_1 O2 Ca1_1 102.2(7) 103_464 . 4_445 n
Sr1_1 O2 Ca1_1 101(5) 103_464 . 102_465 n
Sr1_1 O2 Ca1_1 0.0 103_464 . 103_464 n
Bi1_1 O2 Bi1_1 107.7(5) 1_445 . 4_445 n
Bi1_1 O2 Bi1_1 107.1(6) 1_445 . 102_465 n
Bi1_1 O2 Bi1_1 116.16(23) 1_445 . 103_464 n
Bi1_1 O2 Ca1_1 5.0(14) 1_445 . 1_445 n
Bi1_1 O2 Ca1_1 105.3(25) 1_445 . 4_445 n
Bi1_1 O2 Ca1_1 105.3(25) 1_445 . 102_465 n
Bi1_1 O2 Ca1_1 121.2(14) 1_445 . 103_464 n
Bi1_1 O2 Bi1_1 113.80(23) 4_445 . 102_465 n
Bi1_1 O2 Bi1_1 106.5(6) 4_445 . 103_464 n
Bi1_1 O2 Ca1_1 105.6(25) 4_445 . 1_445 n
Bi1_1 O2 Ca1_1 4.5(16) 4_445 . 4_445 n
Bi1_1 O2 Ca1_1 118.3(15) 4_445 . 102_465 n
Bi1_1 O2 Ca1_1 103.7(24) 4_445 . 103_464 n
Bi1_1 O2 Bi1_1 105.8(5) 102_465 . 103_464 n
Bi1_1 O2 Ca1_1 104.3(25) 102_465 . 1_445 n
Bi1_1 O2 Ca1_1 118.3(15) 102_465 . 4_445 n
Bi1_1 O2 Ca1_1 4.5(16) 102_465 . 102_465 n
Bi1_1 O2 Ca1_1 103.6(25) 102_465 . 103_464 n
Bi1_1 O2 Ca1_1 121.2(14) 103_464 . 1_445 n
Bi1_1 O2 Ca1_1 104.7(24) 103_464 . 4_445 n
Bi1_1 O2 Ca1_1 103.3(25) 103_464 . 102_465 n
Bi1_1 O2 Ca1_1 5.0(14) 103_464 . 103_464 n
Ca1_1 O2 Ca1_1 104(5) 1_445 . 4_445 n
Ca1_1 O2 Ca1_1 102.9(8) 1_445 . 102_465 n
Ca1_1 O2 Ca1_1 126.2(19) 1_445 . 103_464 n
Ca1_1 O2 Ca1_1 122.8(20) 4_445 . 102_465 n
Ca1_1 O2 Ca1_1 102.2(7) 4_445 . 103_464 n
Ca1_1 O2 Ca1_1 101(5) 102_465 . 103_464 n
Sr2_1 O3 Sr2_1 173.09(12) 4_545 . 4_555 n
Sr2_1 O3 Sr2_1 83.22(23) 4_545 . 102_475 n
Sr2_1 O3 Sr2_1 82.71(21) 4_545 . 102_575 n
Sr2_1 O3 Ca2_1 0.0 4_545 . 4_545 n
Sr2_1 O3 Ca2_1 173.09(12) 4_545 . 4_555 n
Sr2_1 O3 Ca2_1 83.22(23) 4_545 . 102_475 n
Sr2_1 O3 Ca2_1 82.71(21) 4_545 . 102_575 n
Sr2_1 O3 Nb1_1 82.69(16) 4_545 . 1_555 n
Sr2_1 O3 Ti1_1 82.69(16) 4_545 . 1_555 n
Sr2_1 O3 Nb2_1 87.38(14) 4_545 . 1_565 n
Sr2_1 O3 Ti2_1 87.38(14) 4_545 . 1_565 n
Sr2_1 O3 Sr2_1 96.96(26) 4_555 . 102_475 n
Sr2_1 O3 Sr2_1 96.28(28) 4_555 . 102_575 n
Sr2_1 O3 Ca2_1 173.09(12) 4_555 . 4_545 n
Sr2_1 O3 Ca2_1 0.0 4_555 . 4_555 n
Sr2_1 O3 Ca2_1 96.96(26) 4_555 . 102_475 n
Sr2_1 O3 Ca2_1 96.28(28) 4_555 . 102_575 n
Sr2_1 O3 Nb1_1 90.41(16) 4_555 . 1_555 n
Sr2_1 O3 Ti1_1 90.41(16) 4_555 . 1_555 n
Sr2_1 O3 Nb2_1 99.52(14) 4_555 . 1_565 n
Sr2_1 O3 Ti2_1 99.52(14) 4_555 . 1_565 n
Sr2_1 O3 Sr2_1 164.68(21) 102_475 . 102_575 n
Sr2_1 O3 Ca2_1 83.22(23) 102_475 . 4_545 n
Sr2_1 O3 Ca2_1 96.96(26) 102_475 . 4_555 n
Sr2_1 O3 Ca2_1 0.0 102_475 . 102_475 n
Sr2_1 O3 Ca2_1 164.68(21) 102_475 . 102_575 n
Sr2_1 O3 Nb1_1 88.92(25) 102_475 . 1_555 n
Sr2_1 O3 Ti1_1 88.92(25) 102_475 . 1_555 n
Sr2_1 O3 Nb2_1 91.3(4) 102_475 . 1_565 n
Sr2_1 O3 Ti2_1 91.3(4) 102_475 . 1_565 n
Sr2_1 O3 Ca2_1 82.71(21) 102_575 . 4_545 n
Sr2_1 O3 Ca2_1 96.28(28) 102_575 . 4_555 n
Sr2_1 O3 Ca2_1 164.68(21) 102_575 . 102_475 n
Sr2_1 O3 Ca2_1 0.0 102_575 . 102_575 n
Sr2_1 O3 Nb1_1 83.32(24) 102_575 . 1_555 n
Sr2_1 O3 Ti1_1 83.32(24) 102_575 . 1_555 n
Sr2_1 O3 Nb2_1 94.1(4) 102_575 . 1_565 n
Sr2_1 O3 Ti2_1 94.1(4) 102_575 . 1_565 n
Ca2_1 O3 Ca2_1 173.09(12) 4_545 . 4_555 n
Ca2_1 O3 Ca2_1 83.22(23) 4_545 . 102_475 n
Ca2_1 O3 Ca2_1 82.71(21) 4_545 . 102_575 n
Ca2_1 O3 Nb1_1 82.69(16) 4_545 . 1_555 n
Ca2_1 O3 Ti1_1 82.69(16) 4_545 . 1_555 n
Ca2_1 O3 Nb2_1 87.38(14) 4_545 . 1_565 n
Ca2_1 O3 Ti2_1 87.38(14) 4_545 . 1_565 n
Ca2_1 O3 Ca2_1 96.96(26) 4_555 . 102_475 n
Ca2_1 O3 Ca2_1 96.28(28) 4_555 . 102_575 n
Ca2_1 O3 Nb1_1 90.41(16) 4_555 . 1_555 n
Ca2_1 O3 Ti1_1 90.41(16) 4_555 . 1_555 n
Ca2_1 O3 Nb2_1 99.52(14) 4_555 . 1_565 n
Ca2_1 O3 Ti2_1 99.52(14) 4_555 . 1_565 n
Ca2_1 O3 Ca2_1 164.68(21) 102_475 . 102_575 n
Ca2_1 O3 Nb1_1 88.92(25) 102_475 . 1_555 n
Ca2_1 O3 Ti1_1 88.92(25) 102_475 . 1_555 n
Ca2_1 O3 Nb2_1 91.3(4) 102_475 . 1_565 n
Ca2_1 O3 Ti2_1 91.3(4) 102_475 . 1_565 n
Ca2_1 O3 Nb1_1 83.32(24) 102_575 . 1_555 n
Ca2_1 O3 Ti1_1 83.32(24) 102_575 . 1_555 n
Ca2_1 O3 Nb2_1 94.1(4) 102_575 . 1_565 n
Ca2_1 O3 Ti2_1 94.1(4) 102_575 . 1_565 n
Nb1_1 O3 Ti1_1 0.0 1_555 . 1_555 n
Nb1_1 O3 Nb2_1 169.97(25) 1_555 . 1_565 n
Nb1_1 O3 Ti2_1 169.97(25) 1_555 . 1_565 n
Ti1_1 O3 Nb2_1 169.97(25) 1_555 . 1_565 n
Ti1_1 O3 Ti2_1 169.97(25) 1_555 . 1_565 n
Nb2_1 O3 Ti2_1 0.0 1_565 . 1_565 n
Sr1_1 O4 Sr1_1 83.2(25) 4_555 . 102_475 n
Sr1_1 O4 Nb1_1 119.4(9) 4_555 . 1_655 n
Sr1_1 O4 Ti1_1 119.4(9) 4_555 . 1_655 n
Sr1_1 O4 Nb1_1 119.1(12) 102_475 . 1_655 n
Sr1_1 O4 Ti1_1 119.1(12) 102_475 . 1_655 n
Nb1_1 O4 Ti1_1 0.0 1_655 . 1_655 n
Bi2_1 O5 Sr2_1 87.98(14) 103_564 . 1_545 n
Bi2_1 O5 Sr2_1 0.0 103_564 . 103_564 n
Bi2_1 O5 Bi2_1 0.0 103_564 . 103_564 n
Bi2_1 O5 Ca2_1 87.98(14) 103_564 . 1_545 n
Bi2_1 O5 Ca2_1 0.0 103_564 . 103_564 n
Bi2_1 O5 Nb1_1 95.49(32) 103_564 . 4_545 n
Bi2_1 O5 Nb1_1 95.35(28) 103_564 . 102_565 n
Bi2_1 O5 Ti1_1 95.49(32) 103_564 . 4_545 n
Bi2_1 O5 Ti1_1 95.35(28) 103_564 . 102_565 n
Sr2_1 O5 Sr2_1 87.98(14) 1_545 . 103_564 n
Sr2_1 O5 Bi2_1 87.98(14) 1_545 . 103_564 n
Sr2_1 O5 Ca2_1 0.0 1_545 . 1_545 n
Sr2_1 O5 Ca2_1 87.98(14) 1_545 . 103_564 n
Sr2_1 O5 Nb1_1 89.53(25) 1_545 . 4_545 n
Sr2_1 O5 Nb1_1 94.57(30) 1_545 . 102_565 n
Sr2_1 O5 Ti1_1 89.53(25) 1_545 . 4_545 n
Sr2_1 O5 Ti1_1 94.57(30) 1_545 . 102_565 n
Sr2_1 O5 Bi2_1 0.0 103_564 . 103_564 n
Sr2_1 O5 Ca2_1 87.98(14) 103_564 . 1_545 n
Sr2_1 O5 Ca2_1 0.0 103_564 . 103_564 n
Sr2_1 O5 Nb1_1 95.49(32) 103_564 . 4_545 n
Sr2_1 O5 Nb1_1 95.35(28) 103_564 . 102_565 n
Sr2_1 O5 Ti1_1 95.49(32) 103_564 . 4_545 n
Sr2_1 O5 Ti1_1 95.35(28) 103_564 . 102_565 n
Bi2_1 O5 Ca2_1 87.98(14) 103_564 . 1_545 n
Bi2_1 O5 Ca2_1 0.0 103_564 . 103_564 n
Bi2_1 O5 Nb1_1 95.49(32) 103_564 . 4_545 n
Bi2_1 O5 Nb1_1 95.35(28) 103_564 . 102_565 n
Bi2_1 O5 Ti1_1 95.49(32) 103_564 . 4_545 n
Bi2_1 O5 Ti1_1 95.35(28) 103_564 . 102_565 n
Ca2_1 O5 Ca2_1 87.98(14) 1_545 . 103_564 n
Ca2_1 O5 Nb1_1 89.53(25) 1_545 . 4_545 n
Ca2_1 O5 Nb1_1 94.57(30) 1_545 . 102_565 n
Ca2_1 O5 Ti1_1 89.53(25) 1_545 . 4_545 n
Ca2_1 O5 Ti1_1 94.57(30) 1_545 . 102_565 n
Ca2_1 O5 Nb1_1 95.49(32) 103_564 . 4_545 n
Ca2_1 O5 Nb1_1 95.35(28) 103_564 . 102_565 n
Ca2_1 O5 Ti1_1 95.49(32) 103_564 . 4_545 n
Ca2_1 O5 Ti1_1 95.35(28) 103_564 . 102_565 n
Nb1_1 O5 Nb1_1 168.53(25) 4_545 . 102_565 n
Nb1_1 O5 Ti1_1 0.0 4_545 . 4_545 n
Nb1_1 O5 Ti1_1 168.53(25) 4_545 . 102_565 n
Nb1_1 O5 Ti1_1 168.53(25) 102_565 . 4_545 n
Nb1_1 O5 Ti1_1 0.0 102_565 . 102_565 n
Ti1_1 O5 Ti1_1 168.53(25) 4_545 . 102_565 n
Bi2_1 O6 Sr2_1 0.0 2_566 . 2_566 n
Bi2_1 O6 Sr2_1 101.44(14) 2_566 . 104_545 n
Bi2_1 O6 Bi2_1 0.0 2_566 . 2_566 n
Bi2_1 O6 Ca2_1 0.0 2_566 . 2_566 n
Bi2_1 O6 Ca2_1 101.44(14) 2_566 . 104_545 n
Bi2_1 O6 Nb1_1 103.25(31) 2_566 . 3_565 n
Bi2_1 O6 Nb1_1 99.01(34) 2_566 . 101_545 n
Bi2_1 O6 Ti1_1 103.25(31) 2_566 . 3_565 n
Bi2_1 O6 Ti1_1 99.01(34) 2_566 . 101_545 n
Sr2_1 O6 Sr2_1 101.44(14) 2_566 . 104_545 n
Sr2_1 O6 Bi2_1 0.0 2_566 . 2_566 n
Sr2_1 O6 Ca2_1 0.0 2_566 . 2_566 n
Sr2_1 O6 Ca2_1 101.44(14) 2_566 . 104_545 n
Sr2_1 O6 Nb1_1 103.25(31) 2_566 . 3_565 n
Sr2_1 O6 Nb1_1 99.01(34) 2_566 . 101_545 n
Sr2_1 O6 Ti1_1 103.25(31) 2_566 . 3_565 n
Sr2_1 O6 Ti1_1 99.01(34) 2_566 . 101_545 n
Sr2_1 O6 Bi2_1 101.44(14) 104_545 . 2_566 n
Sr2_1 O6 Ca2_1 101.44(14) 104_545 . 2_566 n
Sr2_1 O6 Ca2_1 0.0 104_545 . 104_545 n
Sr2_1 O6 Nb1_1 94.26(31) 104_545 . 3_565 n
Sr2_1 O6 Nb1_1 95.47(24) 104_545 . 101_545 n
Sr2_1 O6 Ti1_1 94.26(31) 104_545 . 3_565 n
Sr2_1 O6 Ti1_1 95.47(24) 104_545 . 101_545 n
Bi2_1 O6 Ca2_1 0.0 2_566 . 2_566 n
Bi2_1 O6 Ca2_1 101.44(14) 2_566 . 104_545 n
Bi2_1 O6 Nb1_1 103.25(31) 2_566 . 3_565 n
Bi2_1 O6 Nb1_1 99.01(34) 2_566 . 101_545 n
Bi2_1 O6 Ti1_1 103.25(31) 2_566 . 3_565 n
Bi2_1 O6 Ti1_1 99.01(34) 2_566 . 101_545 n
Ca2_1 O6 Ca2_1 101.44(14) 2_566 . 104_545 n
Ca2_1 O6 Nb1_1 103.25(31) 2_566 . 3_565 n
Ca2_1 O6 Nb1_1 99.01(34) 2_566 . 101_545 n
Ca2_1 O6 Ti1_1 103.25(31) 2_566 . 3_565 n
Ca2_1 O6 Ti1_1 99.01(34) 2_566 . 101_545 n
Ca2_1 O6 Nb1_1 94.26(31) 104_545 . 3_565 n
Ca2_1 O6 Nb1_1 95.47(24) 104_545 . 101_545 n
Ca2_1 O6 Ti1_1 94.26(31) 104_545 . 3_565 n
Ca2_1 O6 Ti1_1 95.47(24) 104_545 . 101_545 n
Nb1_1 O6 Nb1_1 153.38(23) 3_565 . 101_545 n
Nb1_1 O6 Ti1_1 0.0 3_565 . 3_565 n
Nb1_1 O6 Ti1_1 153.38(23) 3_565 . 101_545 n
Nb1_1 O6 Ti1_1 153.38(23) 101_545 . 3_565 n
Nb1_1 O6 Ti1_1 0.0 101_545 . 101_545 n
Ti1_1 O6 Ti1_1 153.38(23) 3_565 . 101_545 n

loop_
_geom_bond_atom_site_label_1
_geom_bond_atom_site_label_2
_geom_bond_distance
_geom_bond_site_symmetry_1
_geom_bond_site_symmetry_2
_geom_bond_publ_flag
Bi1_1 Bi1_1 3.6825(25) . 4_545 n
Bi1_1 Bi1_1 3.6825(25) . 4_555 n
Bi1_1 Bi1_1 3.6836(25) . 102_475 n
Bi1_1 Bi1_1 3.6836(25) . 102_575 n
Bi1_1 Sr1_1 0.216(27) . 1_555 n
Bi1_1 Sr1_1 3.56(7) . 4_545 n
Bi1_1 Sr1_1 3.53(7) . 4_555 n
Bi1_1 Sr1_1 3.54(10) . 102_475 n
Bi1_1 Sr1_1 3.55(10) . 102_575 n
Bi1_1 Sr1_1 3.88(11) . 103_465 n
Bi1_1 Sr1_1 3.86(10) . 103_475 n
Bi1_1 Sr1_1 3.89(10) . 103_565 n
Bi1_1 Sr1_1 3.87(11) . 103_575 n
Bi1_1 Bi1_1 3.6825(25) . 4_545 n
Bi1_1 Bi1_1 3.6825(25) . 4_555 n
Bi1_1 Bi1_1 3.6836(25) . 102_475 n
Bi1_1 Bi1_1 3.6836(25) . 102_575 n
Bi1_1 Ca1_1 0.216(27) . 1_555 n
Bi1_1 Ca1_1 3.56(7) . 4_545 n
Bi1_1 Ca1_1 3.53(7) . 4_555 n
Bi1_1 Ca1_1 3.54(10) . 102_475 n
Bi1_1 Ca1_1 3.55(10) . 102_575 n
Bi1_1 Ca1_1 3.88(11) . 103_465 n
Bi1_1 Ca1_1 3.86(10) . 103_475 n
Bi1_1 Ca1_1 3.89(10) . 103_565 n
Bi1_1 Ca1_1 3.87(11) . 103_575 n
Bi1_1 O2 2.246(12) . 1_665 n
Bi1_1 O2 2.313(12) . 4_655 n
Bi1_1 O2 2.332(11) . 102_565 n
Bi1_1 O2 2.285(11) . 103_565 n
Bi1_1 O4 2.804(7) . 4_545 n
Bi1_1 O4 2.861(11) . 102_575 n
Sr1_1 Bi1_1 0.216(27) . 1_555 n
Sr1_1 Bi1_1 3.53(7) . 4_545 n
Sr1_1 Bi1_1 3.56(7) . 4_555 n
Sr1_1 Bi1_1 3.55(10) . 102_475 n
Sr1_1 Bi1_1 3.54(10) . 102_575 n
Sr1_1 Bi1_1 3.89(10) . 103_465 n
Sr1_1 Bi1_1 3.87(11) . 103_475 n
Sr1_1 Bi1_1 3.88(11) . 103_565 n
Sr1_1 Bi1_1 3.86(10) . 103_575 n
Sr1_1 Sr1_1 3.410(31) . 4_545 n
Sr1_1 Sr1_1 3.410(31) . 4_555 n
Sr1_1 Sr1_1 3.411(31) . 102_475 n
Sr1_1 Sr1_1 3.411(31) . 102_575 n
Sr1_1 Sr1_1 3.86(12) . 103_465 n
Sr1_1 Sr1_1 3.87(12) . 103_475 n
Sr1_1 Sr1_1 3.86(12) . 103_565 n
Sr1_1 Sr1_1 3.87(12) . 103_575 n
Sr1_1 Bi1_1 0.216(27) . 1_555 n
Sr1_1 Bi1_1 3.53(7) . 4_545 n
Sr1_1 Bi1_1 3.56(7) . 4_555 n
Sr1_1 Bi1_1 3.55(10) . 102_475 n
Sr1_1 Bi1_1 3.54(10) . 102_575 n
Sr1_1 Bi1_1 3.89(10) . 103_465 n
Sr1_1 Bi1_1 3.87(11) . 103_475 n
Sr1_1 Bi1_1 3.88(11) . 103_565 n
Sr1_1 Bi1_1 3.86(10) . 103_575 n
Sr1_1 Ca1_1 3.410(31) . 4_545 n
Sr1_1 Ca1_1 3.410(31) . 4_555 n
Sr1_1 Ca1_1 3.411(31) . 102_475 n
Sr1_1 Ca1_1 3.411(31) . 102_575 n
Sr1_1 Ca1_1 3.86(12) . 103_465 n
Sr1_1 Ca1_1 3.87(12) . 103_475 n
Sr1_1 Ca1_1 3.86(12) . 103_565 n
Sr1_1 Ca1_1 3.87(12) . 103_575 n
Sr1_1 O2 2.15(9) . 1_665 n
Sr1_1 O2 2.19(9) . 4_655 n
Sr1_1 O2 2.21(9) . 102_565 n
Sr1_1 O2 2.19(9) . 103_565 n
Sr1_1 O4 3.308(27) . 1_555 n
Sr1_1 O4 2.87(8) . 4_545 n
Sr1_1 O4 3.16(8) . 4_555 n
Sr1_1 O4 3.09(11) . 102_475 n
Sr1_1 O4 2.94(11) . 102_575 n
Bi1_1 Bi1_1 3.6825(25) . 4_545 n
Bi1_1 Bi1_1 3.6825(25) . 4_555 n
Bi1_1 Bi1_1 3.6836(25) . 102_475 n
Bi1_1 Bi1_1 3.6836(25) . 102_575 n
Bi1_1 Sr1_1 0.216(27) . 1_555 n
Bi1_1 Sr1_1 3.56(7) . 4_545 n
Bi1_1 Sr1_1 3.53(7) . 4_555 n
Bi1_1 Sr1_1 3.54(10) . 102_475 n
Bi1_1 Sr1_1 3.55(10) . 102_575 n
Bi1_1 Sr1_1 3.88(11) . 103_465 n
Bi1_1 Sr1_1 3.86(10) . 103_475 n
Bi1_1 Sr1_1 3.89(10) . 103_565 n
Bi1_1 Sr1_1 3.87(11) . 103_575 n
Bi1_1 Bi1_1 3.6825(25) . 4_545 n
Bi1_1 Bi1_1 3.6825(25) . 4_555 n
Bi1_1 Bi1_1 3.6836(25) . 102_475 n
Bi1_1 Bi1_1 3.6836(25) . 102_575 n
Bi1_1 Ca1_1 0.216(27) . 1_555 n
Bi1_1 Ca1_1 3.56(7) . 4_545 n
Bi1_1 Ca1_1 3.53(7) . 4_555 n
Bi1_1 Ca1_1 3.54(10) . 102_475 n
Bi1_1 Ca1_1 3.55(10) . 102_575 n
Bi1_1 Ca1_1 3.88(11) . 103_465 n
Bi1_1 Ca1_1 3.86(10) . 103_475 n
Bi1_1 Ca1_1 3.89(10) . 103_565 n
Bi1_1 Ca1_1 3.87(11) . 103_575 n
Bi1_1 O2 2.246(12) . 1_665 n
Bi1_1 O2 2.313(12) . 4_655 n
Bi1_1 O2 2.332(11) . 102_565 n
Bi1_1 O2 2.285(11) . 103_565 n
Bi1_1 O4 2.804(7) . 4_545 n
Bi1_1 O4 2.861(11) . 102_575 n
Ca1_1 Bi1_1 0.216(27) . 1_555 n
Ca1_1 Bi1_1 3.53(7) . 4_545 n
Ca1_1 Bi1_1 3.56(7) . 4_555 n
Ca1_1 Bi1_1 3.55(10) . 102_475 n
Ca1_1 Bi1_1 3.54(10) . 102_575 n
Ca1_1 Bi1_1 3.89(10) . 103_465 n
Ca1_1 Bi1_1 3.87(11) . 103_475 n
Ca1_1 Bi1_1 3.88(11) . 103_565 n
Ca1_1 Bi1_1 3.86(10) . 103_575 n
Ca1_1 Sr1_1 3.410(31) . 4_545 n
Ca1_1 Sr1_1 3.410(31) . 4_555 n
Ca1_1 Sr1_1 3.411(31) . 102_475 n
Ca1_1 Sr1_1 3.411(31) . 102_575 n
Ca1_1 Sr1_1 3.86(12) . 103_465 n
Ca1_1 Sr1_1 3.87(12) . 103_475 n
Ca1_1 Sr1_1 3.86(12) . 103_565 n
Ca1_1 Sr1_1 3.87(12) . 103_575 n
Ca1_1 Bi1_1 0.216(27) . 1_555 n
Ca1_1 Bi1_1 3.53(7) . 4_545 n
Ca1_1 Bi1_1 3.56(7) . 4_555 n
Ca1_1 Bi1_1 3.55(10) . 102_475 n
Ca1_1 Bi1_1 3.54(10) . 102_575 n
Ca1_1 Bi1_1 3.89(10) . 103_465 n
Ca1_1 Bi1_1 3.87(11) . 103_475 n
Ca1_1 Bi1_1 3.88(11) . 103_565 n
Ca1_1 Bi1_1 3.86(10) . 103_575 n
Ca1_1 Ca1_1 3.410(31) . 4_545 n
Ca1_1 Ca1_1 3.410(31) . 4_555 n
Ca1_1 Ca1_1 3.411(31) . 102_475 n
Ca1_1 Ca1_1 3.411(31) . 102_575 n
Ca1_1 Ca1_1 3.86(12) . 103_465 n
Ca1_1 Ca1_1 3.87(12) . 103_475 n
Ca1_1 Ca1_1 3.86(12) . 103_565 n
Ca1_1 Ca1_1 3.87(12) . 103_575 n
Ca1_1 O2 2.15(9) . 1_665 n
Ca1_1 O2 2.19(9) . 4_655 n
Ca1_1 O2 2.21(9) . 102_565 n
Ca1_1 O2 2.19(9) . 103_565 n
Ca1_1 O4 2.87(8) . 4_545 n
Ca1_1 O4 3.16(8) . 4_555 n
Ca1_1 O4 3.09(11) . 102_475 n
Ca1_1 O4 2.94(11) . 102_575 n
Bi2_1 Bi2_1 3.691(6) . 103_475 n
Bi2_1 Bi2_1 3.691(6) . 103_575 n
Bi2_1 Sr2_1 4.1643(35) . 2_575 n
Bi2_1 Sr2_1 4.055(6) . 103_465 n
Bi2_1 Sr2_1 3.691(6) . 103_475 n
Bi2_1 Sr2_1 4.055(6) . 103_565 n
Bi2_1 Sr2_1 3.691(6) . 103_575 n
Bi2_1 Bi2_1 3.691(6) . 103_475 n
Bi2_1 Bi2_1 3.691(6) . 103_575 n
Bi2_1 Ca2_1 4.055(6) . 103_465 n
Bi2_1 Ca2_1 3.691(6) . 103_475 n
Bi2_1 Ca2_1 4.055(6) . 103_565 n
Bi2_1 Ca2_1 3.691(6) . 103_575 n
Bi2_1 Nb1_1 3.509(5) . 4_545 n
Bi2_1 Nb1_1 3.376(5) . 4_555 n
Bi2_1 Nb1_1 3.369(7) . 102_475 n
Bi2_1 Nb1_1 3.524(7) . 102_575 n
Bi2_1 Ti1_1 3.509(5) . 4_545 n
Bi2_1 Ti1_1 3.376(5) . 4_555 n
Bi2_1 Ti1_1 3.369(7) . 102_475 n
Bi2_1 Ti1_1 3.524(7) . 102_575 n
Bi2_1 Nb2_1 3.539(4) . 3_554 n
Bi2_1 Nb2_1 3.3340(33) . 3_564 n
Bi2_1 Nb2_1 3.489(9) . 101_464 n
Bi2_1 Nb2_1 3.389(9) . 101_564 n
Bi2_1 Ti2_1 3.539(4) . 3_554 n
Bi2_1 Ti2_1 3.3340(33) . 3_564 n
Bi2_1 Ti2_1 3.489(9) . 101_464 n
Bi2_1 Ti2_1 3.389(9) . 101_564 n
Bi2_1 O1 2.571(7) . 103_465 n
Bi2_1 O1 2.679(6) . 104_455 n
Bi2_1 O3 2.668(6) . 4_545 n
Bi2_1 O3 2.812(6) . 4_555 n
Bi2_1 O3 2.775(10) . 102_475 n
Bi2_1 O3 2.747(10) . 102_575 n
Bi2_1 O5 2.759(7) . 1_565 n
Bi2_1 O5 2.552(6) . 103_465 n
Bi2_1 O6 2.571(6) . 2_566 n
Bi2_1 O6 2.666(6) . 104_456 n
Sr2_1 Bi2_1 4.1643(35) . 2_575 n
Sr2_1 Bi2_1 4.055(6) . 103_465 n
Sr2_1 Bi2_1 3.691(6) . 103_475 n
Sr2_1 Bi2_1 4.055(6) . 103_565 n
Sr2_1 Bi2_1 3.691(6) . 103_575 n
Sr2_1 Sr2_1 4.1643(35) . 2_575 n
Sr2_1 Sr2_1 4.055(6) . 103_465 n
Sr2_1 Sr2_1 3.691(6) . 103_475 n
Sr2_1 Sr2_1 4.055(6) . 103_565 n
Sr2_1 Sr2_1 3.691(6) . 103_575 n
Sr2_1 Bi2_1 4.1643(35) . 2_575 n
Sr2_1 Bi2_1 4.055(6) . 103_465 n
Sr2_1 Bi2_1 3.691(6) . 103_475 n
Sr2_1 Bi2_1 4.055(6) . 103_565 n
Sr2_1 Bi2_1 3.691(6) . 103_575 n
Sr2_1 Ca2_1 4.1643(35) . 2_575 n
Sr2_1 Ca2_1 4.055(6) . 103_465 n
Sr2_1 Ca2_1 3.691(6) . 103_475 n
Sr2_1 Ca2_1 4.055(6) . 103_565 n
Sr2_1 Ca2_1 3.691(6) . 103_575 n
Sr2_1 Nb1_1 3.509(5) . 4_545 n
Sr2_1 Nb1_1 3.376(5) . 4_555 n
Sr2_1 Nb1_1 3.369(7) . 102_475 n
Sr2_1 Nb1_1 3.524(7) . 102_575 n
Sr2_1 Ti1_1 3.509(5) . 4_545 n
Sr2_1 Ti1_1 3.376(5) . 4_555 n
Sr2_1 Ti1_1 3.369(7) . 102_475 n
Sr2_1 Ti1_1 3.524(7) . 102_575 n
Sr2_1 Nb2_1 3.539(4) . 3_554 n
Sr2_1 Nb2_1 3.3340(33) . 3_564 n
Sr2_1 Nb2_1 3.489(9) . 101_464 n
Sr2_1 Nb2_1 3.389(9) . 101_564 n
Sr2_1 Ti2_1 3.539(4) . 3_554 n
Sr2_1 Ti2_1 3.3340(33) . 3_564 n
Sr2_1 Ti2_1 3.489(9) . 101_464 n
Sr2_1 Ti2_1 3.389(9) . 101_564 n
Sr2_1 O1 3.012(6) . 1_465 n
Sr2_1 O1 3.146(7) . 2_465 n
Sr2_1 O1 2.571(7) . 103_465 n
Sr2_1 O1 2.679(6) . 104_455 n
Sr2_1 O3 2.668(6) . 4_545 n
Sr2_1 O3 2.812(6) . 4_555 n
Sr2_1 O3 2.775(10) . 102_475 n
Sr2_1 O3 2.747(10) . 102_575 n
Sr2_1 O5 2.759(7) . 1_565 n
Sr2_1 O5 2.552(6) . 103_465 n
Sr2_1 O6 2.571(6) . 2_566 n
Sr2_1 O6 2.666(6) . 104_456 n
Bi2_1 Bi2_1 3.691(6) . 103_475 n
Bi2_1 Bi2_1 3.691(6) . 103_575 n
Bi2_1 Sr2_1 4.1643(35) . 2_575 n
Bi2_1 Sr2_1 4.055(6) . 103_465 n
Bi2_1 Sr2_1 3.691(6) . 103_475 n
Bi2_1 Sr2_1 4.055(6) . 103_565 n
Bi2_1 Sr2_1 3.691(6) . 103_575 n
Bi2_1 Bi2_1 3.691(6) . 103_475 n
Bi2_1 Bi2_1 3.691(6) . 103_575 n
Bi2_1 Ca2_1 4.055(6) . 103_465 n
Bi2_1 Ca2_1 3.691(6) . 103_475 n
Bi2_1 Ca2_1 4.055(6) . 103_565 n
Bi2_1 Ca2_1 3.691(6) . 103_575 n
Bi2_1 Nb1_1 3.509(5) . 4_545 n
Bi2_1 Nb1_1 3.376(5) . 4_555 n
Bi2_1 Nb1_1 3.369(7) . 102_475 n
Bi2_1 Nb1_1 3.524(7) . 102_575 n
Bi2_1 Ti1_1 3.509(5) . 4_545 n
Bi2_1 Ti1_1 3.376(5) . 4_555 n
Bi2_1 Ti1_1 3.369(7) . 102_475 n
Bi2_1 Ti1_1 3.524(7) . 102_575 n
Bi2_1 Nb2_1 3.539(4) . 3_554 n
Bi2_1 Nb2_1 3.3340(33) . 3_564 n
Bi2_1 Nb2_1 3.489(9) . 101_464 n
Bi2_1 Nb2_1 3.389(9) . 101_564 n
Bi2_1 Ti2_1 3.539(4) . 3_554 n
Bi2_1 Ti2_1 3.3340(33) . 3_564 n
Bi2_1 Ti2_1 3.489(9) . 101_464 n
Bi2_1 Ti2_1 3.389(9) . 101_564 n
Bi2_1 O1 2.571(7) . 103_465 n
Bi2_1 O1 2.679(6) . 104_455 n
Bi2_1 O3 2.668(6) . 4_545 n
Bi2_1 O3 2.812(6) . 4_555 n
Bi2_1 O3 2.775(10) . 102_475 n
Bi2_1 O3 2.747(10) . 102_575 n
Bi2_1 O5 2.759(7) . 1_565 n
Bi2_1 O5 2.552(6) . 103_465 n
Bi2_1 O6 2.571(6) . 2_566 n
Bi2_1 O6 2.666(6) . 104_456 n
Ca2_1 Bi2_1 4.055(6) . 103_465 n
Ca2_1 Bi2_1 3.691(6) . 103_475 n
Ca2_1 Bi2_1 4.055(6) . 103_565 n
Ca2_1 Bi2_1 3.691(6) . 103_575 n
Ca2_1 Sr2_1 4.1643(35) . 2_575 n
Ca2_1 Sr2_1 4.055(6) . 103_465 n
Ca2_1 Sr2_1 3.691(6) . 103_475 n
Ca2_1 Sr2_1 4.055(6) . 103_565 n
Ca2_1 Sr2_1 3.691(6) . 103_575 n
Ca2_1 Bi2_1 4.055(6) . 103_465 n
Ca2_1 Bi2_1 3.691(6) . 103_475 n
Ca2_1 Bi2_1 4.055(6) . 103_565 n
Ca2_1 Bi2_1 3.691(6) . 103_575 n
Ca2_1 Ca2_1 4.1643(35) . 2_575 n
Ca2_1 Ca2_1 4.055(6) . 103_465 n
Ca2_1 Ca2_1 3.691(6) . 103_475 n
Ca2_1 Ca2_1 4.055(6) . 103_565 n
Ca2_1 Ca2_1 3.691(6) . 103_575 n
Ca2_1 Nb1_1 3.509(5) . 4_545 n
Ca2_1 Nb1_1 3.376(5) . 4_555 n
Ca2_1 Nb1_1 3.369(7) . 102_475 n
Ca2_1 Nb1_1 3.524(7) . 102_575 n
Ca2_1 Ti1_1 3.509(5) . 4_545 n
Ca2_1 Ti1_1 3.376(5) . 4_555 n
Ca2_1 Ti1_1 3.369(7) . 102_475 n
Ca2_1 Ti1_1 3.524(7) . 102_575 n
Ca2_1 Nb2_1 3.539(4) . 3_554 n
Ca2_1 Nb2_1 3.3340(33) . 3_564 n
Ca2_1 Nb2_1 3.489(9) . 101_464 n
Ca2_1 Nb2_1 3.389(9) . 101_564 n
Ca2_1 Ti2_1 3.539(4) . 3_554 n
Ca2_1 Ti2_1 3.3340(33) . 3_564 n
Ca2_1 Ti2_1 3.489(9) . 101_464 n
Ca2_1 Ti2_1 3.389(9) . 101_564 n
Ca2_1 O1 3.012(6) . 1_465 n
Ca2_1 O1 3.146(7) . 2_465 n
Ca2_1 O1 2.571(7) . 103_465 n
Ca2_1 O1 2.679(6) . 104_455 n
Ca2_1 O3 2.668(6) . 4_545 n
Ca2_1 O3 2.812(6) . 4_555 n
Ca2_1 O3 2.775(10) . 102_475 n
Ca2_1 O3 2.747(10) . 102_575 n
Ca2_1 O5 2.759(7) . 1_565 n
Ca2_1 O5 2.552(6) . 103_465 n
Ca2_1 O6 2.571(6) . 2_566 n
Ca2_1 O6 2.666(6) . 104_456 n
Nb1_1 Bi2_1 3.376(5) . 4_545 n
Nb1_1 Bi2_1 3.509(5) . 4_555 n
Nb1_1 Bi2_1 3.524(7) . 102_475 n
Nb1_1 Bi2_1 3.369(7) . 102_575 n
Nb1_1 Sr2_1 3.376(5) . 4_545 n
Nb1_1 Sr2_1 3.509(5) . 4_555 n
Nb1_1 Sr2_1 3.524(7) . 102_475 n
Nb1_1 Sr2_1 3.369(7) . 102_575 n
Nb1_1 Bi2_1 3.376(5) . 4_545 n
Nb1_1 Bi2_1 3.509(5) . 4_555 n
Nb1_1 Bi2_1 3.524(7) . 102_475 n
Nb1_1 Bi2_1 3.369(7) . 102_575 n
Nb1_1 Ca2_1 3.376(5) . 4_545 n
Nb1_1 Ca2_1 3.509(5) . 4_555 n
Nb1_1 Ca2_1 3.524(7) . 102_475 n
Nb1_1 Ca2_1 3.369(7) . 102_575 n
Nb1_1 O3 2.2597(26) . 1_555 n
Nb1_1 O4 1.8166(32) . 1_455 n
Nb1_1 O5 1.968(9) . 4_555 n
Nb1_1 O5 1.984(9) . 102_465 n
Nb1_1 O6 1.870(8) . 3_564 n
Nb1_1 O6 2.041(9) . 101_464 n
Ti1_1 Bi2_1 3.376(5) . 4_545 n
Ti1_1 Bi2_1 3.509(5) . 4_555 n
Ti1_1 Bi2_1 3.524(7) . 102_475 n
Ti1_1 Bi2_1 3.369(7) . 102_575 n
Ti1_1 Sr2_1 3.376(5) . 4_545 n
Ti1_1 Sr2_1 3.509(5) . 4_555 n
Ti1_1 Sr2_1 3.524(7) . 102_475 n
Ti1_1 Sr2_1 3.369(7) . 102_575 n
Ti1_1 Bi2_1 3.376(5) . 4_545 n
Ti1_1 Bi2_1 3.509(5) . 4_555 n
Ti1_1 Bi2_1 3.524(7) . 102_475 n
Ti1_1 Bi2_1 3.369(7) . 102_575 n
Ti1_1 Ca2_1 3.376(5) . 4_545 n
Ti1_1 Ca2_1 3.509(5) . 4_555 n
Ti1_1 Ca2_1 3.524(7) . 102_475 n
Ti1_1 Ca2_1 3.369(7) . 102_575 n
Ti1_1 O3 2.2597(26) . 1_555 n
Ti1_1 O4 1.8166(32) . 1_455 n
Ti1_1 O5 1.968(9) . 4_555 n
Ti1_1 O5 1.984(9) . 102_465 n
Ti1_1 O6 1.870(8) . 3_564 n
Ti1_1 O6 2.041(9) . 101_464 n
Nb2_1 Bi2_1 3.539(4) . 3_555 n
Nb2_1 Bi2_1 3.3340(33) . 3_565 n
Nb2_1 Bi2_1 3.3340(33) . 4_535 n
Nb2_1 Bi2_1 3.539(4) . 4_545 n
Nb2_1 Bi2_1 3.389(9) . 101_445 n
Nb2_1 Bi2_1 3.489(9) . 101_545 n
Nb2_1 Bi2_1 3.389(9) . 102_465 n
Nb2_1 Bi2_1 3.489(9) . 102_565 n
Nb2_1 Sr2_1 3.539(4) . 3_555 n
Nb2_1 Sr2_1 3.3340(33) . 3_565 n
Nb2_1 Sr2_1 3.3340(33) . 4_535 n
Nb2_1 Sr2_1 3.539(4) . 4_545 n
Nb2_1 Sr2_1 3.389(9) . 101_445 n
Nb2_1 Sr2_1 3.489(9) . 101_545 n
Nb2_1 Sr2_1 3.389(9) . 102_465 n
Nb2_1 Sr2_1 3.489(9) . 102_565 n
Nb2_1 Bi2_1 3.539(4) . 3_555 n
Nb2_1 Bi2_1 3.3340(33) . 3_565 n
Nb2_1 Bi2_1 3.3340(33) . 4_535 n
Nb2_1 Bi2_1 3.539(4) . 4_545 n
Nb2_1 Bi2_1 3.389(9) . 101_445 n
Nb2_1 Bi2_1 3.489(9) . 101_545 n
Nb2_1 Bi2_1 3.389(9) . 102_465 n
Nb2_1 Bi2_1 3.489(9) . 102_565 n
Nb2_1 Ca2_1 3.539(4) . 3_555 n
Nb2_1 Ca2_1 3.3340(33) . 3_565 n
Nb2_1 Ca2_1 3.3340(33) . 4_535 n
Nb2_1 Ca2_1 3.539(4) . 4_545 n
Nb2_1 Ca2_1 3.389(9) . 101_445 n
Nb2_1 Ca2_1 3.489(9) . 101_545 n
Nb2_1 Ca2_1 3.389(9) . 102_465 n
Nb2_1 Ca2_1 3.489(9) . 102_565 n
Nb2_1 O1 1.892(10) . 3_455 n
Nb2_1 O1 1.892(10) . 4_445 n
Nb2_1 O1 2.020(9) . 101_455 n
Nb2_1 O1 2.020(9) . 102_455 n
Nb2_1 O3 1.9249(23) . 1_545 n
Nb2_1 O3 1.9249(23) . 2_566 n
Ti2_1 Bi2_1 3.539(4) . 3_555 n
Ti2_1 Bi2_1 3.3340(33) . 3_565 n
Ti2_1 Bi2_1 3.3340(33) . 4_535 n
Ti2_1 Bi2_1 3.539(4) . 4_545 n
Ti2_1 Bi2_1 3.389(9) . 101_445 n
Ti2_1 Bi2_1 3.489(9) . 101_545 n
Ti2_1 Bi2_1 3.389(9) . 102_465 n
Ti2_1 Bi2_1 3.489(9) . 102_565 n
Ti2_1 Sr2_1 3.539(4) . 3_555 n
Ti2_1 Sr2_1 3.3340(33) . 3_565 n
Ti2_1 Sr2_1 3.3340(33) . 4_535 n
Ti2_1 Sr2_1 3.539(4) . 4_545 n
Ti2_1 Sr2_1 3.389(9) . 101_445 n
Ti2_1 Sr2_1 3.489(9) . 101_545 n
Ti2_1 Sr2_1 3.389(9) . 102_465 n
Ti2_1 Sr2_1 3.489(9) . 102_565 n
Ti2_1 Bi2_1 3.539(4) . 3_555 n
Ti2_1 Bi2_1 3.3340(33) . 3_565 n
Ti2_1 Bi2_1 3.3340(33) . 4_535 n
Ti2_1 Bi2_1 3.539(4) . 4_545 n
Ti2_1 Bi2_1 3.389(9) . 101_445 n
Ti2_1 Bi2_1 3.489(9) . 101_545 n
Ti2_1 Bi2_1 3.389(9) . 102_465 n
Ti2_1 Bi2_1 3.489(9) . 102_565 n
Ti2_1 Ca2_1 3.539(4) . 3_555 n
Ti2_1 Ca2_1 3.3340(33) . 3_565 n
Ti2_1 Ca2_1 3.3340(33) . 4_535 n
Ti2_1 Ca2_1 3.539(4) . 4_545 n
Ti2_1 Ca2_1 3.389(9) . 101_445 n
Ti2_1 Ca2_1 3.489(9) . 101_545 n
Ti2_1 Ca2_1 3.389(9) . 102_465 n
Ti2_1 Ca2_1 3.489(9) . 102_565 n
Ti2_1 O1 1.892(10) . 3_455 n
Ti2_1 O1 1.892(10) . 4_445 n
Ti2_1 O1 2.020(9) . 101_455 n
Ti2_1 O1 2.020(9) . 102_455 n
Ti2_1 O3 1.9249(23) . 1_545 n
Ti2_1 O3 1.9249(23) . 2_566 n
O1 Bi2_1 2.571(7) . 103_565 n
O1 Bi2_1 2.679(6) . 104_545 n
O1 Sr2_1 3.012(6) . 1_645 n
O1 Sr2_1 3.146(7) . 2_665 n
O1 Sr2_1 2.571(7) . 103_565 n
O1 Sr2_1 2.679(6) . 104_545 n
O1 Bi2_1 2.571(7) . 103_565 n
O1 Bi2_1 2.679(6) . 104_545 n
O1 Ca2_1 3.012(6) . 1_645 n
O1 Ca2_1 3.146(7) . 2_665 n
O1 Ca2_1 2.571(7) . 103_565 n
O1 Ca2_1 2.679(6) . 104_545 n
O1 Nb2_1 1.892(10) . 3_654 n
O1 Nb2_1 2.020(9) . 101_554 n
O1 Ti2_1 1.892(10) . 3_654 n
O1 Ti2_1 2.020(9) . 101_554 n
O2 Bi1_1 2.246(12) . 1_445 n
O2 Bi1_1 2.313(12) . 4_445 n
O2 Bi1_1 2.332(11) . 102_465 n
O2 Bi1_1 2.285(11) . 103_465 n
O2 Sr1_1 2.15(9) . 1_445 n
O2 Sr1_1 2.19(9) . 4_445 n
O2 Sr1_1 2.21(9) . 102_465 n
O2 Sr1_1 2.19(9) . 103_465 n
O2 Bi1_1 2.246(12) . 1_445 n
O2 Bi1_1 2.313(12) . 4_445 n
O2 Bi1_1 2.332(11) . 102_465 n
O2 Bi1_1 2.285(11) . 103_465 n
O2 Ca1_1 2.15(9) . 1_445 n
O2 Ca1_1 2.19(9) . 4_445 n
O2 Ca1_1 2.21(9) . 102_465 n
O2 Ca1_1 2.19(9) . 103_465 n
O3 Bi2_1 2.812(6) . 4_545 n
O3 Bi2_1 2.668(6) . 4_555 n
O3 Bi2_1 2.747(10) . 102_475 n
O3 Bi2_1 2.775(10) . 102_575 n
O3 Sr2_1 2.812(6) . 4_545 n
O3 Sr2_1 2.668(6) . 4_555 n
O3 Sr2_1 2.747(10) . 102_475 n
O3 Sr2_1 2.775(10) . 102_575 n
O3 Bi2_1 2.812(6) . 4_545 n
O3 Bi2_1 2.668(6) . 4_555 n
O3 Bi2_1 2.747(10) . 102_475 n
O3 Bi2_1 2.775(10) . 102_575 n
O3 Ca2_1 2.812(6) . 4_545 n
O3 Ca2_1 2.668(6) . 4_555 n
O3 Ca2_1 2.747(10) . 102_475 n
O3 Ca2_1 2.775(10) . 102_575 n
O3 Nb1_1 2.2597(26) . 1_555 n
O3 Ti1_1 2.2597(26) . 1_555 n
O3 Nb2_1 1.9249(23) . 1_565 n
O3 Ti2_1 1.9249(23) . 1_565 n
O4 Bi1_1 2.804(7) . 4_555 n
O4 Bi1_1 2.861(11) . 102_475 n
O4 Sr1_1 3.308(27) . 1_555 n
O4 Sr1_1 3.16(8) . 4_545 n
O4 Sr1_1 2.87(8) . 4_555 n
O4 Sr1_1 2.94(11) . 102_475 n
O4 Sr1_1 3.09(11) . 102_575 n
O4 Bi1_1 2.804(7) . 4_555 n
O4 Bi1_1 2.861(11) . 102_475 n
O4 Ca1_1 3.16(8) . 4_545 n
O4 Ca1_1 2.87(8) . 4_555 n
O4 Ca1_1 2.94(11) . 102_475 n
O4 Ca1_1 3.09(11) . 102_575 n
O4 Nb1_1 1.8166(32) . 1_655 n
O4 Ti1_1 1.8166(32) . 1_655 n
O5 Bi2_1 2.759(7) . 1_545 n
O5 Bi2_1 2.552(6) . 103_565 n
O5 Sr2_1 2.759(7) . 1_545 n
O5 Sr2_1 2.552(6) . 103_565 n
O5 Bi2_1 2.759(7) . 1_545 n
O5 Bi2_1 2.552(6) . 103_565 n
O5 Ca2_1 2.759(7) . 1_545 n
O5 Ca2_1 2.552(6) . 103_565 n
O5 Nb1_1 1.968(9) . 4_545 n
O5 Nb1_1 1.984(9) . 102_565 n
O5 Ti1_1 1.968(9) . 4_545 n
O5 Ti1_1 1.984(9) . 102_565 n
O6 Bi2_1 2.571(6) . 2_566 n
O6 Bi2_1 2.666(6) . 104_546 n
O6 Sr2_1 2.571(6) . 2_566 n
O6 Sr2_1 2.666(6) . 104_546 n
O6 Bi2_1 2.571(6) . 2_566 n
O6 Bi2_1 2.666(6) . 104_546 n
O6 Ca2_1 2.571(6) . 2_566 n
O6 Ca2_1 2.666(6) . 104_546 n
O6 Nb1_1 1.870(8) . 3_565 n
O6 Nb1_1 2.041(9) . 101_545 n
O6 Ti1_1 1.870(8) . 3_565 n
O6 Ti1_1 2.041(9) . 101_545 n
